data_7711412
loop_
_publ_author_name
'Jiang, Wenjun'
'Wang, Jinjin'
'Chen, Yilin'
'Chen, Zhikang'
'Li, Jiancheng'
'Jiang, Liuyin'
'Peng, Yanbo'
'Zhu, Hongping'

_publ_section_title
;
 Cuproussiloxane as two self-assemblies,
 Cu<sub>20</sub>O<sub>20</sub>Si<sub>10</sub>Me<sub>10</sub>R<sub>10</sub>
 and
 Cu<sub>24</sub>O<sub>24</sub>Si<sub>12</sub>Me<sub>12</sub>R<sub>12</sub>,
 with catalytic property.
;
_journal_issue 33
_journal_name_full 'Dalton transactions (Cambridge, England : 2003)'
_journal_page_first 12432
_journal_page_last 12435
_journal_paper_doi 10.1039/d2dt01018f
_journal_volume 51
_journal_year 2022
_chemical_formula_moiety 'C160 H290 Cu20 N10 O20 Si20, C6 H14, 0.5(C H2 Cl2), C6 H6'
_chemical_formula_sum 'C172.5 H311 Cl Cu20 N10 O20 Si20'
_chemical_formula_weight 4713.34
_chemical_melting_point ?
_space_group_crystal_system monoclinic
_space_group_IT_number 14
_space_group_name_Hall '-P 2yn'
_space_group_name_H-M_alt 'P 1 21/n 1'
_atom_sites_solution_hydrogens geom
_audit_creation_date 2022-05-23
_audit_creation_method
;
Olex2 1.2
(compiled 2018.05.29 svn.r3508 for OlexSys, GUI svn.r5506)
;
_audit_update_record
;
2022-07-19 deposited with the CCDC.	2022-07-27 downloaded from the CCDC.
;
_cell_angle_alpha 90
_cell_angle_beta 101.029(2)
_cell_angle_gamma 90
_cell_formula_units_Z 4
_cell_length_a 17.9559(4)
_cell_length_b 34.2763(8)
_cell_length_c 39.5585(10)
_cell_measurement_reflns_used 738
_cell_measurement_temperature 173(2)
_cell_measurement_theta_max 28.0584
_cell_measurement_theta_min 2.7800
_cell_volume 23897.1(10)
_computing_cell_refinement
'CrysAlisPro (Oxford Diffraction Ltd., Version 1.171.34.44 (released on 25-10-2010, CrysAlis171.NET)) '
_computing_data_collection
'CrysAlisPro (Oxford Diffraction Ltd., Version 1.171.34.44 (released on 25-10-2010, CrysAlis171.NET)) '
_computing_data_reduction
'CrysAlisPro (Oxford Diffraction Ltd., Version 1.171.34.44 (released on 25-10-2010, CrysAlis171.NET)) '
_computing_molecular_graphics 'Olex2 (Dolomanov et al., 2009)'
_computing_publication_material 'Olex2 (Dolomanov et al., 2009)'
_computing_structure_refinement 'XL (Sheldrick, 2008)'
_computing_structure_solution 'SHELXS-97 (Sheldrick, 1990)'
_diffrn_ambient_temperature 173.15
_diffrn_detector_area_resol_mean 16.1907
_diffrn_measured_fraction_theta_full 0.998
_diffrn_measured_fraction_theta_max 0.998
_diffrn_measurement_device_type 'Xcalibur, Sapphire3, Gemini ultra'
_diffrn_measurement_method 'phi and omega scans'
_diffrn_radiation_monochromator graphite
_diffrn_radiation_type MoK\a
_diffrn_radiation_wavelength 0.71073
_diffrn_reflns_av_R_equivalents 0.0763
_diffrn_reflns_av_unetI/netI 0.0967
_diffrn_reflns_Laue_measured_fraction_full 0.998
_diffrn_reflns_Laue_measured_fraction_max 0.998
_diffrn_reflns_limit_h_max 22
_diffrn_reflns_limit_h_min -22
_diffrn_reflns_limit_k_max 38
_diffrn_reflns_limit_k_min -42
_diffrn_reflns_limit_l_max 48
_diffrn_reflns_limit_l_min -42
_diffrn_reflns_number 132647
_diffrn_reflns_point_group_measured_fraction_full 0.998
_diffrn_reflns_point_group_measured_fraction_max 0.998
_diffrn_reflns_theta_full 25.242
_diffrn_reflns_theta_max 26.000
_diffrn_reflns_theta_min 2.689
_diffrn_source 'Enhanced (Mo) X-ray Source'
_exptl_absorpt_coefficient_mu 1.900
_exptl_absorpt_correction_T_max 0.7261
_exptl_absorpt_correction_T_min 0.5995
_exptl_absorpt_correction_type multi-scan
_exptl_absorpt_process_details empirical
_exptl_crystal_colour yellow
_exptl_crystal_density_diffrn 1.310
_exptl_crystal_density_meas ?
_exptl_crystal_density_method none
_exptl_crystal_description block
_exptl_crystal_F_000 9812
_exptl_crystal_size_max 0.30
_exptl_crystal_size_mid 0.27
_exptl_crystal_size_min 0.18
_refine_diff_density_max 1.248
_refine_diff_density_min -0.674
_refine_diff_density_rms 0.107
_refine_ls_extinction_method none
_refine_ls_goodness_of_fit_ref 1.004
_refine_ls_hydrogen_treatment constr
_refine_ls_matrix_type full
_refine_ls_number_parameters 2331
_refine_ls_number_reflns 46860
_refine_ls_number_restraints 434
_refine_ls_restrained_S_all 1.005
_refine_ls_R_factor_all 0.1065
_refine_ls_R_factor_gt 0.0585
_refine_ls_shift/su_max 0.031
_refine_ls_shift/su_mean 0.000
_refine_ls_structure_factor_coef Fsqd
_refine_ls_weighting_details 'w=1/[\s^2^(Fo^2^)+(0.0557P)^2^] where P=(Fo^2^+2Fc^2^)/3'
_refine_ls_weighting_scheme calc
_refine_ls_wR_factor_gt 0.1217
_refine_ls_wR_factor_ref 0.1389
_reflns_Friedel_coverage 0.000
_reflns_number_gt 29991
_reflns_number_total 46860
_reflns_threshold_expression 'I > 2\s(I)'
_cod_data_source_file d2dt01018f2.cif
_cod_data_source_block wjj-111130
_cod_depositor_comments
;
The following automatic conversions were performed:

data item '_chemical_melting_point' value 'not measured' was changed
to '?' -- the value is undefined or not given.

data item '_exptl_absorpt_correction_type' value 'multi-scan ' was
changed to 'multi-scan' in accordance with the
/home/data/users/saulius/crontab/automatic-downloads/current/RSC/lib/dictionaries/cif_core.dic
dictionary named 'cif_core.dic' version 2.4.2 last updated on
2011-04-26.

data item '_exptl_crystal_density_meas' value 'not measured' was
changed to '?' -- the value is perceived as not measured.

Automatic conversion script
Id: cif_fix_values 7556 2019-12-06 15:28:31Z antanas 
;
_cod_original_formula_sum 'C172.50 H311 Cl Cu20 N10 O20 Si20'
_cod_database_code 7711412
_shelx_shelxl_version_number 2014/7
_shelx_space_group_comment
;
The symmetry employed for this shelxl refinement is uniquely defined
by the following loop, which should always be used as a source of
symmetry information in preference to the above space-group names.
They are only intended as comments.
;
_shelx_estimated_absorpt_t_max 0.726
_shelx_estimated_absorpt_t_min 0.600
_olex2_refinement_description
;
1. Fixed Uiso
 At 1.2 times of:
  All C(H) groups, All C(H,H) groups
 At 1.5 times of:
  All C(H,H,H) groups
2. Restrained distances
 C11A-C12A = C12A-C13A = C13A-C14A = C14A-C15A = C15A-C16A
 1.55 with sigma of 0.05
 C21A-C22A = C22A-C23A = C23A-C24A = C24A-C25A = C25A-C26A
 1.55 with sigma of 0.05
 C1-Cl1 = C1-Cl2 = C1C-Cl1A = C1C-Cl2A
 1.75 with sigma of 0.05
3. Rigid bond restraints
 Si15, C57, C58, C59, Si5A, C57A, C58A, C59A
 with sigma for 1-2 distances of 0.01 and sigma for 1-3 distances of 0.01
 Si20, C107, C108, C109, Si2A, C07A, C08A, C09A
 with sigma for 1-2 distances of 0.01 and sigma for 1-3 distances of 0.01
 C110, C111, C112, C113, C114, C115
 with sigma for 1-2 distances of 0.01 and sigma for 1-3 distances of 0.01
4. Uiso/Uaniso restraints and constraints
Si15 \\sim C57 \\sim C58 \\sim C59 \\sim Si5A \\sim C57A \\sim C58A \\sim C59A:
within 8A with sigma of 0.02 and sigma for terminal atoms of 0.02
Si20 \\sim C107 \\sim C108 \\sim C109 \\sim Si2A \\sim C07A \\sim C08A \\sim
C09A: within 8A with sigma of 0.02 and sigma for terminal atoms of 0.02
C110 \\sim C111 \\sim C112 \\sim C113 \\sim C114 \\sim C115: within 6A with
sigma of 0.02 and sigma for terminal atoms of 0.02
5. Others
 Sof(Si5A)=Sof(C57A)=Sof(H57D)=Sof(H57E)=Sof(H57F)=Sof(C58A)=Sof(H58D)=
 Sof(H58E)=Sof(H58F)=Sof(C59A)=Sof(H59D)=Sof(H59E)=Sof(H59F)=1-FVAR(1)
 Sof(Si15)=Sof(C57)=Sof(H57A)=Sof(H57B)=Sof(H57C)=Sof(C58)=Sof(H58A)=Sof(H58B)=
 Sof(H58C)=Sof(C59)=Sof(H59A)=Sof(H59B)=Sof(H59C)=FVAR(1)
 Sof(Si2A)=Sof(C07A)=Sof(H07A)=Sof(H07B)=Sof(H07C)=Sof(C08A)=Sof(H08A)=
 Sof(H08B)=Sof(H08C)=Sof(C09A)=Sof(H09A)=Sof(H09B)=Sof(H09C)=1-FVAR(2)
 Sof(Si20)=Sof(C107)=Sof(H10A)=Sof(H10B)=Sof(H10C)=Sof(C108)=Sof(H10D)=
 Sof(H10E)=Sof(H10F)=Sof(C109)=Sof(H10G)=Sof(H10H)=Sof(H10I)=FVAR(2)
 Fixed Sof: C11A(0.5) H11M(0.5) H11N(0.5) H11O(0.5) C12A(0.5) H12G(0.5)
 H12H(0.5) C13A(0.5) H13A(0.5) H13B(0.5) C14A(0.5) H14A(0.5) H14B(0.5)
 C15A(0.5) H15A(0.5) H15B(0.5) C16A(0.5) H16G(0.5) H16H(0.5) H16I(0.5)
 Cl1(0.25) Cl2(0.25) C1(0.25) H1C(0.25) H1D(0.25) Cl1A(0.25) Cl2A(0.25)
 C1C(0.25) H1CA(0.25) H1CB(0.25) C21A(0.5) H21A(0.5) H21B(0.5) H21C(0.5)
 C22A(0.5) H22G(0.5) H22H(0.5) C24A(0.5) H24A(0.5) H24B(0.5) C23A(0.5)
 H23A(0.5) H23B(0.5) C25A(0.5) H25A(0.5) H25B(0.5) C26A(0.5) H26G(0.5)
 H26H(0.5) H26I(0.5) C1A(0.5) H1A(0.5) C2A(0.5) H2A(0.5) C3A(0.5) H3A(0.5)
 C4A(0.5) H4A(0.5) C5A(0.5) H5A(0.5) C6A(0.5) H6A(0.5) C1B(0.5) H1B(0.5)
 C2B(0.5) H2B(0.5) C3B(0.5) H3B(0.5) C4B(0.5) H4B(0.5) C5B(0.5) H5B(0.5)
 C6B(0.5) H6B(0.5)
6.a Ternary CH refined with riding coordinates:
 C110(H110), C113(H113), C121(H121), C161(H161), C221(H221), C261(H261),
 C321(H321), C361(H361), C421(H421), C461(H461), C521(H521), C561(H561),
 C621(H621), C661(H661), C721(H721), C761(H761), C821(H821), C861(H861),
 C921(H921), C961(H961)
6.b Secondary CH2 refined with riding coordinates:
 C12A(H12G,H12H), C13A(H13A,H13B), C14A(H14A,H14B), C15A(H15A,H15B), C1(H1C,
 H1D), C1C(H1CA,H1CB), C22A(H22G,H22H), C24A(H24A,H24B), C23A(H23A,H23B),
 C25A(H25A,H25B)
6.c Aromatic/amide H refined with riding coordinates:
 C13(H13), C14(H14), C15(H15), C23(H23), C24(H24), C25(H25), C33(H33),
 C34(H34), C35(H35), C43(H43), C44(H44), C45(H45), C53(H53), C54(H54), C55(H55),
  C63(H63), C64(H64), C65(H65), C73(H73), C74(H74), C75(H75), C83(H83),
 C84(H84), C85(H85), C93(H93), C94(H94), C95(H95), C103(H103), C104(H104),
 C105(H105), C1A(H1A), C2A(H2A), C3A(H3A), C4A(H4A), C5A(H5A), C6A(H6A),
 C1B(H1B), C2B(H2B), C3B(H3B), C4B(H4B), C5B(H5B), C6B(H6B)
6.d Fitted hexagon refined as free rotating group:
 C1A(C2A,C3A,C4A,C5A,C6A), C1B(C2B,C3B,C4B,C5B,C6B)
6.e Idealised Me refined as rotating group:
 C57(H57A,H57B,H57C), C58(H58A,H58B,H58C), C59(H59A,H59B,H59C), C57A(H57D,H57E,
 H57F), C58A(H58D,H58E,H58F), C59A(H59D,H59E,H59F), C107(H10A,H10B,H10C),
 C108(H10D,H10E,H10F), C109(H10G,H10H,H10I), C07A(H07A,H07B,H07C), C08A(H08A,
 H08B,H08C), C09A(H09A,H09B,H09C), C10(H10J,H10K,H10L), C17(H17A,H17B,H17C),
 C18(H18A,H18B,H18C), C19(H19A,H19B,H19C), C20(H20A,H20B,H20C), C27(H27A,H27B,
 H27C), C28(H28A,H28B,H28C), C29(H29A,H29B,H29C), C30(H30A,H30B,H30C), C37(H37A,
 H37B,H37C), C38(H38A,H38B,H38C), C39(H39A,H39B,H39C), C40(H40A,H40B,H40C),
 C47(H47A,H47B,H47C), C48(H48A,H48B,H48C), C49(H49A,H49B,H49C), C50(H50A,H50B,
 H50C), C60(H60A,H60B,H60C), C67(H67A,H67B,H67C), C68(H68A,H68B,H68C), C69(H69A,
 H69B,H69C), C70(H70A,H70B,H70C), C77(H77A,H77B,H77C), C78(H78A,H78B,H78C),
 C79(H79A,H79B,H79C), C80(H80A,H80B,H80C), C87(H87A,H87B,H87C), C88(H88A,H88B,
 H88C), C89(H89A,H89B,H89C), C90(H90A,H90B,H90C), C97(H97A,H97B,H97C), C98(H98A,
 H98B,H98C), C99(H99A,H99B,H99C), C100(H10M,H10N,H10O), C111(H11A,H11B,H11C),
 C112(H11D,H11E,H11F), C114(H11G,H11H,H11I), C115(H11J,H11K,H11L), C122(H12A,
 H12B,H12C), C123(H12D,H12E,H12F), C162(H16A,H16B,H16C), C163(H16D,H16E,H16F),
 C222(H22A,H22B,H22C), C223(H22D,H22E,H22F), C262(H26A,H26B,H26C), C263(H26D,
 H26E,H26F), C322(H32A,H32B,H32C), C323(H32D,H32E,H32F), C362(H36A,H36B,H36C),
 C363(H36D,H36E,H36F), C422(H42A,H42B,H42C), C423(H42D,H42E,H42F), C462(H46A,
 H46B,H46C), C463(H46D,H46E,H46F), C522(H52A,H52B,H52C), C523(H52D,H52E,H52F),
 C562(H56A,H56B,H56C), C563(H56D,H56E,H56F), C622(H62A,H62B,H62C), C623(H62D,
 H62E,H62F), C662(H66A,H66B,H66C), C663(H66D,H66E,H66F), C722(H72A,H72B,H72C),
 C723(H72D,H72E,H72F), C762(H76A,H76B,H76C), C763(H76D,H76E,H76F), C822(H82A,
 H82B,H82C), C823(H82D,H82E,H82F), C862(H86A,H86B,H86C), C863(H86D,H86E,H86F),
 C922(H92A,H92B,H92C), C923(H92D,H92E,H92F), C962(H96A,H96B,H96C), C963(H96D,
 H96E,H96F), C11A(H11M,H11N,H11O), C16A(H16G,H16H,H16I), C21A(H21A,H21B,H21C),
 C26A(H26G,H26H,H26I)
;
_olex2_submission_special_instructions 'No special instructions were received'

loop_
_space_group_symop_operation_xyz
'x, y, z'
'-x+1/2, y+1/2, -z+1/2'
'-x, -y, -z'
'x-1/2, -y-1/2, z-1/2'

loop_
_atom_site_label
_atom_site_type_symbol
_atom_site_fract_x
_atom_site_fract_y
_atom_site_fract_z
_atom_site_U_iso_or_equiv
_atom_site_adp_type
_atom_site_occupancy
_atom_site_site_symmetry_order
_atom_site_calc_flag
_atom_site_refinement_flags_posn
_atom_site_refinement_flags_adp
_atom_site_refinement_flags_occupancy
_atom_site_disorder_assembly
_atom_site_disorder_group
Cu1 Cu 0.25344(3) 0.87950(2) 0.13849(2) 0.03118(16) Uani 1 1 d . . . . .
Cu2 Cu 0.26616(3) 0.76833(2) 0.24476(2) 0.02618(14) Uani 1 1 d . . . . .
Cu3 Cu 0.18025(3) 0.63058(2) 0.17896(2) 0.02577(14) Uani 1 1 d . . . . .
Cu4 Cu 0.10849(3) 0.65760(2) 0.03169(2) 0.02859(15) Uani 1 1 d . . . . .
Cu5 Cu 0.15929(3) 0.80723(2) 0.00564(2) 0.03241(16) Uani 1 1 d . . . . .
Cu6 Cu 0.46339(3) 0.85744(2) 0.13490(2) 0.03221(16) Uani 1 1 d . . . . .
Cu7 Cu 0.47481(3) 0.75142(2) 0.23857(2) 0.02800(15) Uani 1 1 d . . . . .
Cu8 Cu 0.38799(3) 0.60779(2) 0.17165(2) 0.02496(14) Uani 1 1 d . . . . .
Cu9 Cu 0.31481(3) 0.63274(2) 0.02450(2) 0.02723(15) Uani 1 1 d . . . . .
Cu10 Cu 0.36857(3) 0.78273(2) 0.00217(2) 0.03050(15) Uani 1 1 d . . . . .
Cu11 Cu 0.33947(4) 0.87387(2) 0.08902(2) 0.03632(17) Uani 1 1 d . . . . .
Cu12 Cu 0.37739(3) 0.86557(2) 0.18490(2) 0.02944(15) Uani 1 1 d . . . . .
Cu13 Cu 0.38429(3) 0.81320(2) 0.23490(2) 0.02813(15) Uani 1 1 d . . . . .
Cu14 Cu 0.35872(3) 0.70665(2) 0.25074(2) 0.02756(15) Uani 1 1 d . . . . .
Cu15 Cu 0.31910(3) 0.63919(2) 0.21959(2) 0.02631(14) Uani 1 1 d . . . . .
Cu16 Cu 0.24982(3) 0.59793(2) 0.13174(2) 0.02670(15) Uani 1 1 d . . . . .
Cu17 Cu 0.21666(3) 0.61158(2) 0.06535(2) 0.02962(15) Uani 1 1 d . . . . .
Cu18 Cu 0.20536(3) 0.67732(2) -0.01052(2) 0.02895(15) Uani 1 1 d . . . . .
Cu19 Cu 0.22953(3) 0.75166(2) -0.02341(2) 0.02926(15) Uani 1 1 d . . . . .
Cu20 Cu 0.29722(4) 0.83859(2) 0.03005(2) 0.03628(17) Uani 1 1 d . . . . .
Si1 Si 0.22816(7) 0.85172(4) 0.21118(4) 0.0266(3) Uani 1 1 d . . . . .
Si2 Si 0.18820(7) 0.68697(4) 0.24114(4) 0.0234(3) Uani 1 1 d . . . . .
Si3 Si 0.08298(7) 0.62230(4) 0.10294(4) 0.0265(3) Uani 1 1 d . . . . .
Si4 Si 0.06619(7) 0.73151(4) -0.01494(4) 0.0272(3) Uani 1 1 d . . . . .
Si5 Si 0.16576(8) 0.87043(5) 0.06315(4) 0.0350(4) Uani 1 1 d . . . . .
Si6 Si 0.53432(7) 0.82852(4) 0.21006(4) 0.0257(3) Uani 1 1 d . . . . .
Si7 Si 0.48814(7) 0.66062(4) 0.22705(4) 0.0248(3) Uani 1 1 d . . . . .
Si8 Si 0.38589(7) 0.59075(4) 0.09423(3) 0.0242(3) Uani 1 1 d . . . . .
Si9 Si 0.36672(7) 0.69616(4) -0.02213(4) 0.0260(3) Uani 1 1 d . . . . .
Si10 Si 0.47088(8) 0.84087(4) 0.05612(4) 0.0318(3) Uani 1 1 d . . . . .
Si11 Si 0.21981(9) 0.93697(4) 0.23228(4) 0.0363(4) Uani 1 1 d . . . . .
Si12 Si 0.19799(8) 0.68562(5) 0.31927(4) 0.0328(4) Uani 1 1 d . . . . .
Si13 Si -0.04056(9) 0.57535(6) 0.05693(4) 0.0506(5) Uani 1 1 d . . . . .
Si14 Si 0.01411(8) 0.75694(4) -0.08944(4) 0.0305(3) Uani 1 1 d . . . . .
Si15 Si 0.0097(12) 0.9094(7) 0.0430(6) 0.090(4) Uani 0.41(2) 1 d . U P A 2
C57 C -0.0340(14) 0.8671(8) 0.0142(8) 0.088(4) Uani 0.41(2) 1 d . U P A 2
H57A H 0.0030 0.8573 0.0009 0.132 Uiso 0.41(2) 1 calc GR . P A 2
H57B H -0.0794 0.8762 -0.0017 0.132 Uiso 0.41(2) 1 calc GR . P A 2
H57C H -0.0479 0.8460 0.0285 0.132 Uiso 0.41(2) 1 calc GR . P A 2
C58 C -0.0349(14) 0.9536(8) 0.0205(8) 0.087(4) Uani 0.41(2) 1 d . U P A 2
H58A H -0.0330 0.9520 -0.0040 0.130 Uiso 0.41(2) 1 calc GR . P A 2
H58B H -0.0073 0.9769 0.0304 0.130 Uiso 0.41(2) 1 calc GR . P A 2
H58C H -0.0878 0.9553 0.0233 0.130 Uiso 0.41(2) 1 calc GR . P A 2
C59 C -0.0180(13) 0.9068(8) 0.0866(7) 0.085(4) Uani 0.41(2) 1 d . U P A 2
H59A H 0.0059 0.9283 0.1010 0.127 Uiso 0.41(2) 1 calc GR . P A 2
H59B H -0.0011 0.8819 0.0976 0.127 Uiso 0.41(2) 1 calc GR . P A 2
H59C H -0.0733 0.9088 0.0839 0.127 Uiso 0.41(2) 1 calc GR . P A 2
Si5A Si 0.0200(6) 0.9188(4) 0.0517(4) 0.069(3) Uani 0.59(2) 1 d . U P A 1
C57A C -0.0442(9) 0.8796(6) 0.0282(6) 0.088(4) Uani 0.59(2) 1 d . U P A 1
H57D H -0.0343 0.8767 0.0048 0.131 Uiso 0.59(2) 1 calc GR . P A 1
H57E H -0.0973 0.8871 0.0270 0.131 Uiso 0.59(2) 1 calc GR . P A 1
H57F H -0.0342 0.8548 0.0405 0.131 Uiso 0.59(2) 1 calc GR . P A 1
C58A C 0.0105(10) 0.9213(6) 0.0986(5) 0.089(4) Uani 0.59(2) 1 d . U P A 1
H58D H 0.0381 0.9441 0.1095 0.133 Uiso 0.59(2) 1 calc GR . P A 1
H58E H 0.0316 0.8976 0.1106 0.133 Uiso 0.59(2) 1 calc GR . P A 1
H58F H -0.0433 0.9236 0.1000 0.133 Uiso 0.59(2) 1 calc GR . P A 1
C59A C -0.0108(10) 0.9678(6) 0.0333(6) 0.089(4) Uani 0.59(2) 1 d . U P A 1
H59D H 0.0201 0.9882 0.0467 0.133 Uiso 0.59(2) 1 calc GR . P A 1
H59E H -0.0643 0.9720 0.0342 0.133 Uiso 0.59(2) 1 calc GR . P A 1
H59F H -0.0042 0.9690 0.0093 0.133 Uiso 0.59(2) 1 calc GR . P A 1
Si16 Si 0.59257(8) 0.86272(5) 0.28222(4) 0.0341(4) Uani 1 1 d . . . . .
Si17 Si 0.61059(9) 0.66789(5) 0.29124(4) 0.0448(4) Uani 1 1 d . . . . .
Si18 Si 0.50618(8) 0.54320(4) 0.06622(4) 0.0300(3) Uani 1 1 d . . . . .
Si19 Si 0.33807(8) 0.64350(5) -0.08606(4) 0.0348(4) Uani 1 1 d . . . . .
Si20 Si 0.4669(9) 0.9125(4) 0.0091(4) 0.088(3) Uani 0.400(10) 1 d . U P B 2
C107 C 0.5333(14) 0.9477(8) -0.0068(8) 0.089(4) Uani 0.400(10) 1 d . U P B 2
H10A H 0.5707 0.9331 -0.0168 0.133 Uiso 0.400(10) 1 calc GR . P B 2
H10B H 0.5596 0.9635 0.0125 0.133 Uiso 0.400(10) 1 calc GR . P B 2
H10C H 0.5042 0.9648 -0.0244 0.133 Uiso 0.400(10) 1 calc GR . P B 2
C108 C 0.4014(13) 0.8968(7) -0.0295(7) 0.093(4) Uani 0.400(10) 1 d . U P B 2
H10D H 0.3561 0.8854 -0.0230 0.139 Uiso 0.400(10) 1 calc GR . P B 2
H10E H 0.4261 0.8772 -0.0416 0.139 Uiso 0.400(10) 1 calc GR . P B 2
H10F H 0.3868 0.9193 -0.0446 0.139 Uiso 0.400(10) 1 calc GR . P B 2
C109 C 0.4082(13) 0.9418(6) 0.0354(6) 0.089(4) Uani 0.400(10) 1 d . U P B 2
H10G H 0.3607 0.9280 0.0360 0.133 Uiso 0.400(10) 1 calc GR . P B 2
H10H H 0.3968 0.9675 0.0248 0.133 Uiso 0.400(10) 1 calc GR . P B 2
H10I H 0.4369 0.9450 0.0589 0.133 Uiso 0.400(10) 1 calc GR . P B 2
Si2A Si 0.4870(4) 0.9205(2) 0.0232(2) 0.071(2) Uani 0.600(10) 1 d . U P B 1
C07A C 0.5638(9) 0.9444(5) 0.0049(5) 0.082(3) Uani 0.600(10) 1 d . U P B 1
H07A H 0.6114 0.9435 0.0218 0.122 Uiso 0.600(10) 1 calc GR . P B 1
H07B H 0.5500 0.9716 -0.0008 0.122 Uiso 0.600(10) 1 calc GR . P B 1
H07C H 0.5704 0.9305 -0.0161 0.122 Uiso 0.600(10) 1 calc GR . P B 1
C08A C 0.3971(8) 0.9162(4) -0.0086(4) 0.091(3) Uani 0.600(10) 1 d . U P B 1
H08A H 0.3974 0.8919 -0.0217 0.136 Uiso 0.600(10) 1 calc GR . P B 1
H08B H 0.3920 0.9384 -0.0244 0.136 Uiso 0.600(10) 1 calc GR . P B 1
H08C H 0.3543 0.9159 0.0035 0.136 Uiso 0.600(10) 1 calc GR . P B 1
C09A C 0.4713(9) 0.9521(4) 0.0608(4) 0.095(3) Uani 0.600(10) 1 d . U P B 1
H09A H 0.5197 0.9561 0.0767 0.142 Uiso 0.600(10) 1 calc GR . P B 1
H09B H 0.4354 0.9392 0.0729 0.142 Uiso 0.600(10) 1 calc GR . P B 1
H09C H 0.4506 0.9775 0.0521 0.142 Uiso 0.600(10) 1 calc GR . P B 1
O1 O 0.27577(18) 0.87434(10) 0.18570(9) 0.0298(8) Uani 1 1 d . . . . .
O2 O 0.28201(17) 0.81915(9) 0.23432(9) 0.0279(8) Uani 1 1 d . . . . .
O3 O 0.25959(17) 0.71646(9) 0.25528(8) 0.0260(8) Uani 1 1 d . . . . .
O4 O 0.21920(17) 0.64949(9) 0.22225(8) 0.0267(8) Uani 1 1 d . . . . .
O5 O 0.15055(17) 0.61123(10) 0.13522(8) 0.0266(8) Uani 1 1 d . . . . .
O6 O 0.11690(18) 0.62318(10) 0.06747(8) 0.0322(8) Uani 1 1 d . . . . .
O7 O 0.10830(17) 0.68956(10) -0.00516(8) 0.0303(8) Uani 1 1 d . . . . .
O8 O 0.12935(17) 0.76391(10) -0.02078(9) 0.0310(8) Uani 1 1 d . . . . .
O9 O 0.19778(19) 0.84941(11) 0.03182(9) 0.0379(9) Uani 1 1 d . . . . .
O10 O 0.23972(19) 0.88381(11) 0.09137(9) 0.0384(9) Uani 1 1 d . . . . .
O11 O 0.47666(17) 0.85492(10) 0.18215(8) 0.0300(8) Uani 1 1 d . . . . .
O12 O 0.48543(17) 0.80428(9) 0.23422(9) 0.0279(8) Uani 1 1 d . . . . .
O13 O 0.45702(17) 0.69933(9) 0.24411(9) 0.0296(8) Uani 1 1 d . . . . .
O14 O 0.41866(17) 0.63020(9) 0.21448(8) 0.0264(8) Uani 1 1 d . . . . .
O15 O 0.34985(17) 0.58674(10) 0.12897(8) 0.0260(8) Uani 1 1 d . . . . .
O16 O 0.31656(17) 0.60237(10) 0.06256(8) 0.0294(8) Uani 1 1 d . . . . .
O17 O 0.30444(17) 0.66482(9) -0.01341(8) 0.0266(8) Uani 1 1 d . . . . .
O18 O 0.33008(17) 0.74007(9) -0.02374(8) 0.0259(8) Uani 1 1 d . . . . .
O19 O 0.39609(19) 0.82614(10) 0.02862(9) 0.0367(9) Uani 1 1 d . . . . .
O20 O 0.43936(19) 0.86174(11) 0.08784(9) 0.0367(9) Uani 1 1 d . . . . .
N1 N 0.2021(2) 0.88713(11) 0.23730(10) 0.0253(9) Uani 1 1 d . . . . .
N2 N 0.1530(2) 0.67348(11) 0.27698(10) 0.0225(9) Uani 1 1 d . . . . .
N3 N 0.0143(2) 0.58627(12) 0.09734(10) 0.0298(10) Uani 1 1 d . . . . .
N4 N 0.0031(2) 0.72874(11) -0.05379(10) 0.0249(9) Uani 1 1 d . . . . .
N5 N 0.1123(2) 0.91047(14) 0.04773(12) 0.0438(12) Uani 1 1 d . . . . .
N6 N 0.5952(2) 0.85745(11) 0.23819(10) 0.0255(9) Uani 1 1 d . . . . .
N7 N 0.5544(2) 0.63950(12) 0.25901(10) 0.0285(10) Uani 1 1 d . . . . .
N8 N 0.4265(2) 0.54716(11) 0.08586(10) 0.0240(9) Uani 1 1 d . . . . .
N9 N 0.3855(2) 0.68184(12) -0.06125(10) 0.0269(10) Uani 1 1 d . . . . .
N10 N 0.5200(3) 0.87425(13) 0.03656(12) 0.0403(12) Uani 1 1 d . . . . .
C10 C 0.1482(3) 0.82478(16) 0.18524(15) 0.0432(15) Uani 1 1 d . . . . .
H10J H 0.1674 0.8072 0.1693 0.065 Uiso 1 1 calc GR . . . .
H10K H 0.1123 0.8433 0.1721 0.065 Uiso 1 1 calc GR . . . .
H10L H 0.1225 0.8095 0.2005 0.065 Uiso 1 1 calc GR . . . .
C11 C 0.1654(3) 0.87455(14) 0.26531(14) 0.0299(12) Uani 1 1 d . . . . .
C12 C 0.0861(3) 0.87242(17) 0.26016(16) 0.0425(15) Uani 1 1 d . . . . .
C13 C 0.0528(4) 0.8611(2) 0.2878(2) 0.0610(19) Uani 1 1 d . . . . .
H13 H -0.0009 0.8597 0.2845 0.073 Uiso 1 1 calc R . . . .
C14 C 0.0953(4) 0.8518(2) 0.3193(2) 0.067(2) Uani 1 1 d . . . . .
H14 H 0.0713 0.8441 0.3376 0.080 Uiso 1 1 calc R . . . .
C15 C 0.1735(4) 0.85386(18) 0.32413(16) 0.0499(16) Uani 1 1 d . . . . .
H15 H 0.2030 0.8473 0.3460 0.060 Uiso 1 1 calc R . . . .
C16 C 0.2102(3) 0.86530(15) 0.29752(14) 0.0336(13) Uani 1 1 d . . . . .
C17 C 0.1680(4) 0.95457(17) 0.18958(16) 0.0534(17) Uani 1 1 d . . . . .
H17A H 0.1133 0.9510 0.1881 0.080 Uiso 1 1 calc GR . . . .
H17B H 0.1846 0.9397 0.1712 0.080 Uiso 1 1 calc GR . . . .
H17C H 0.1789 0.9823 0.1870 0.080 Uiso 1 1 calc GR . . . .
C18 C 0.3236(3) 0.94740(17) 0.23635(18) 0.0540(17) Uani 1 1 d . . . . .
H18A H 0.3510 0.9377 0.2586 0.081 Uiso 1 1 calc GR . . . .
H18B H 0.3313 0.9756 0.2349 0.081 Uiso 1 1 calc GR . . . .
H18C H 0.3427 0.9343 0.2177 0.081 Uiso 1 1 calc GR . . . .
C19 C 0.1838(3) 0.96510(16) 0.26622(15) 0.0448(15) Uani 1 1 d . . . . .
H19A H 0.1344 0.9765 0.2564 0.067 Uiso 1 1 calc GR . . . .
H19B H 0.2198 0.9859 0.2749 0.067 Uiso 1 1 calc GR . . . .
H19C H 0.1784 0.9476 0.2852 0.067 Uiso 1 1 calc GR . . . .
C20 C 0.1167(3) 0.71215(16) 0.20799(14) 0.0359(13) Uani 1 1 d . . . . .
H20A H 0.1385 0.7172 0.1875 0.054 Uiso 1 1 calc GR . . . .
H20B H 0.1022 0.7369 0.2173 0.054 Uiso 1 1 calc GR . . . .
H20C H 0.0717 0.6956 0.2017 0.054 Uiso 1 1 calc GR . . . .
C21 C 0.0838(3) 0.64973(15) 0.27206(12) 0.0275(12) Uani 1 1 d . . . . .
C22 C 0.0127(3) 0.66799(16) 0.26892(13) 0.0329(13) Uani 1 1 d . . . . .
C23 C -0.0504(3) 0.64464(19) 0.26703(15) 0.0465(16) Uani 1 1 d . . . . .
H23 H -0.0989 0.6565 0.2652 0.056 Uiso 1 1 calc R . . . .
C24 C -0.0452(3) 0.6048(2) 0.26779(17) 0.0574(19) Uani 1 1 d . . . . .
H24 H -0.0894 0.5894 0.2672 0.069 Uiso 1 1 calc R . . . .
C25 C 0.0238(3) 0.58717(18) 0.26937(16) 0.0487(16) Uani 1 1 d . . . . .
H25 H 0.0264 0.5595 0.2684 0.058 Uiso 1 1 calc R . . . .
C26 C 0.0902(3) 0.60886(16) 0.27233(13) 0.0331(13) Uani 1 1 d . . . . .
C27 C 0.1995(4) 0.73939(17) 0.32592(15) 0.0495(17) Uani 1 1 d . . . . .
H27A H 0.2281 0.7518 0.3101 0.074 Uiso 1 1 calc GR . . . .
H27B H 0.2238 0.7453 0.3497 0.074 Uiso 1 1 calc GR . . . .
H27C H 0.1474 0.7494 0.3215 0.074 Uiso 1 1 calc GR . . . .
C28 C 0.1458(3) 0.66277(18) 0.35017(15) 0.0486(16) Uani 1 1 d . . . . .
H28A H 0.1497 0.6343 0.3488 0.073 Uiso 1 1 calc GR . . . .
H28B H 0.0923 0.6705 0.3445 0.073 Uiso 1 1 calc GR . . . .
H28C H 0.1678 0.6714 0.3736 0.073 Uiso 1 1 calc GR . . . .
C29 C 0.2969(3) 0.66706(19) 0.32892(15) 0.0490(16) Uani 1 1 d . . . . .
H29A H 0.2967 0.6387 0.3259 0.074 Uiso 1 1 calc GR . . . .
H29B H 0.3201 0.6735 0.3527 0.074 Uiso 1 1 calc GR . . . .
H29C H 0.3262 0.6792 0.3132 0.074 Uiso 1 1 calc GR . . . .
C30 C 0.0458(3) 0.67191(17) 0.10976(15) 0.0451(15) Uani 1 1 d . . . . .
H30A H 0.0853 0.6914 0.1088 0.068 Uiso 1 1 calc GR . . . .
H30B H 0.0310 0.6730 0.1323 0.068 Uiso 1 1 calc GR . . . .
H30C H 0.0015 0.6774 0.0917 0.068 Uiso 1 1 calc GR . . . .
C31 C 0.0053(3) 0.56311(19) 0.12713(14) 0.0404(15) Uani 1 1 d . . . . .
C32 C 0.0493(4) 0.52957(19) 0.13549(16) 0.0507(17) Uani 1 1 d . . . . .
C33 C 0.0385(5) 0.5070(2) 0.1637(2) 0.079(2) Uani 1 1 d . . . . .
H33 H 0.0676 0.4839 0.1694 0.095 Uiso 1 1 calc R . . . .
C34 C -0.0137(6) 0.5177(3) 0.1830(2) 0.100(3) Uani 1 1 d . . . . .
H34 H -0.0205 0.5021 0.2020 0.119 Uiso 1 1 calc R . . . .
C35 C -0.0562(5) 0.5507(3) 0.1752(2) 0.085(3) Uani 1 1 d . . . . .
H35 H -0.0917 0.5576 0.1892 0.102 Uiso 1 1 calc R . . . .
C36 C -0.0490(4) 0.5752(2) 0.14675(17) 0.062(2) Uani 1 1 d . . . . .
C37 C -0.0844(4) 0.6209(2) 0.03661(19) 0.081(3) Uani 1 1 d . . . . .
H37A H -0.1118 0.6341 0.0525 0.121 Uiso 1 1 calc GR . . . .
H37B H -0.1198 0.6145 0.0153 0.121 Uiso 1 1 calc GR . . . .
H37C H -0.0446 0.6382 0.0314 0.121 Uiso 1 1 calc GR . . . .
C38 C 0.0148(4) 0.5524(2) 0.02691(16) 0.0629(19) Uani 1 1 d . . . . .
H38A H 0.0346 0.5271 0.0362 0.094 Uiso 1 1 calc GR . . . .
H38B H 0.0571 0.5694 0.0243 0.094 Uiso 1 1 calc GR . . . .
H38C H -0.0182 0.5485 0.0044 0.094 Uiso 1 1 calc GR . . . .
C39 C -0.1148(4) 0.5401(3) 0.0628(2) 0.098(3) Uani 1 1 d . . . . .
H39A H -0.1461 0.5513 0.0781 0.147 Uiso 1 1 calc GR . . . .
H39B H -0.0909 0.5160 0.0730 0.147 Uiso 1 1 calc GR . . . .
H39C H -0.1467 0.5342 0.0404 0.147 Uiso 1 1 calc GR . . . .
C40 C 0.0203(3) 0.74573(18) 0.02170(14) 0.0413(15) Uani 1 1 d . . . . .
H40A H 0.0588 0.7472 0.0429 0.062 Uiso 1 1 calc GR . . . .
H40B H -0.0180 0.7262 0.0245 0.062 Uiso 1 1 calc GR . . . .
H40C H -0.0040 0.7713 0.0170 0.062 Uiso 1 1 calc GR . . . .
C41 C -0.0587(3) 0.70034(16) -0.05730(13) 0.0299(12) Uani 1 1 d . . . . .
C42 C -0.0473(3) 0.66189(17) -0.06733(13) 0.0367(13) Uani 1 1 d . . . . .
C43 C -0.1093(4) 0.63634(19) -0.07089(16) 0.0525(17) Uani 1 1 d . . . . .
H43 H -0.1028 0.6101 -0.0774 0.063 Uiso 1 1 calc R . . . .
C44 C -0.1788(4) 0.6478(2) -0.06535(18) 0.065(2) Uani 1 1 d . . . . .
H44 H -0.2201 0.6299 -0.0685 0.078 Uiso 1 1 calc R . . . .
C45 C -0.1882(3) 0.6847(2) -0.05530(17) 0.0570(19) Uani 1 1 d . . . . .
H45 H -0.2363 0.6923 -0.0509 0.068 Uiso 1 1 calc R . . . .
C46 C -0.1297(3) 0.71249(18) -0.05106(15) 0.0413(15) Uani 1 1 d . . . . .
C47 C 0.0040(3) 0.80993(16) -0.08068(16) 0.0474(16) Uani 1 1 d . . . . .
H47A H 0.0408 0.8174 -0.0601 0.071 Uiso 1 1 calc GR . . . .
H47B H -0.0475 0.8151 -0.0770 0.071 Uiso 1 1 calc GR . . . .
H47C H 0.0134 0.8252 -0.1004 0.071 Uiso 1 1 calc GR . . . .
C48 C -0.0610(3) 0.74315(17) -0.12686(15) 0.0443(15) Uani 1 1 d . . . . .
H48A H -0.0435 0.7210 -0.1389 0.066 Uiso 1 1 calc GR . . . .
H48B H -0.0716 0.7653 -0.1427 0.066 Uiso 1 1 calc GR . . . .
H48C H -0.1072 0.7359 -0.1187 0.066 Uiso 1 1 calc GR . . . .
C49 C 0.1090(3) 0.74782(18) -0.10094(14) 0.0418(14) Uani 1 1 d . . . . .
H49A H 0.1324 0.7249 -0.0884 0.063 Uiso 1 1 calc GR . . . .
H49B H 0.1416 0.7706 -0.0947 0.063 Uiso 1 1 calc GR . . . .
H49C H 0.1026 0.7431 -0.1258 0.063 Uiso 1 1 calc GR . . . .
C50 C 0.1110(3) 0.83395(18) 0.08319(16) 0.0524(17) Uani 1 1 d . . . . .
H50A H 0.1433 0.8114 0.0909 0.079 Uiso 1 1 calc GR . . . .
H50B H 0.0667 0.8255 0.0663 0.079 Uiso 1 1 calc GR . . . .
H50C H 0.0940 0.8458 0.1030 0.079 Uiso 1 1 calc GR . . . .
C51 C 0.1514(4) 0.94125(19) 0.03199(18) 0.0532(18) Uani 1 1 d . . . . .
C52 C 0.1525(4) 0.9392(2) -0.00399(17) 0.0547(18) Uani 1 1 d . . . . .
C53 C 0.1894(4) 0.9687(2) -0.01784(19) 0.0621(19) Uani 1 1 d . . . . .
H53 H 0.1911 0.9681 -0.0417 0.074 Uiso 1 1 calc R . . . .
C54 C 0.2241(5) 0.9992(2) 0.0021(2) 0.076(2) Uani 1 1 d . . . . .
H54 H 0.2482 1.0195 -0.0082 0.091 Uiso 1 1 calc R . . . .
C55 C 0.2235(5) 1.0002(2) 0.0364(2) 0.078(2) Uani 1 1 d . . . . .
H55 H 0.2484 1.0210 0.0498 0.094 Uiso 1 1 calc R . . . .
C56 C 0.1881(4) 0.9718(2) 0.05229(19) 0.062(2) Uani 1 1 d . . . . .
C60 C 0.5815(3) 0.79377(16) 0.18510(15) 0.0406(14) Uani 1 1 d . . . . .
H60A H 0.5430 0.7784 0.1698 0.061 Uiso 1 1 calc GR . . . .
H60B H 0.6144 0.7763 0.2010 0.061 Uiso 1 1 calc GR . . . .
H60C H 0.6121 0.8082 0.1713 0.061 Uiso 1 1 calc GR . . . .
C61 C 0.6504(3) 0.88117(15) 0.22458(13) 0.0307(12) Uani 1 1 d . . . . .
C62 C 0.6322(3) 0.91915(16) 0.21305(14) 0.0345(13) Uani 1 1 d . . . . .
C63 C 0.6893(4) 0.94183(18) 0.20267(16) 0.0515(17) Uani 1 1 d . . . . .
H63 H 0.6779 0.9677 0.1946 0.062 Uiso 1 1 calc R . . . .
C64 C 0.7606(4) 0.9275(2) 0.20391(17) 0.060(2) Uani 1 1 d . . . . .
H64 H 0.7989 0.9434 0.1974 0.072 Uiso 1 1 calc R . . . .
C65 C 0.7766(3) 0.8900(2) 0.21461(17) 0.0548(18) Uani 1 1 d . . . . .
H65 H 0.8261 0.8802 0.2148 0.066 Uiso 1 1 calc R . . . .
C66 C 0.7235(3) 0.86559(17) 0.22521(15) 0.0404(14) Uani 1 1 d . . . . .
C67 C 0.5002(3) 0.88387(19) 0.28810(15) 0.0476(16) Uani 1 1 d . . . . .
H67A H 0.4586 0.8673 0.2765 0.071 Uiso 1 1 calc GR . . . .
H67B H 0.4946 0.9102 0.2782 0.071 Uiso 1 1 calc GR . . . .
H67C H 0.4989 0.8852 0.3127 0.071 Uiso 1 1 calc GR . . . .
C68 C 0.6693(3) 0.89746(19) 0.30225(16) 0.0538(18) Uani 1 1 d . . . . .
H68A H 0.7190 0.8856 0.3023 0.081 Uiso 1 1 calc GR . . . .
H68B H 0.6640 0.9032 0.3260 0.081 Uiso 1 1 calc GR . . . .
H68C H 0.6648 0.9217 0.2889 0.081 Uiso 1 1 calc GR . . . .
C69 C 0.6080(3) 0.81527(17) 0.30528(14) 0.0481(16) Uani 1 1 d . . . . .
H69A H 0.5627 0.7989 0.2988 0.072 Uiso 1 1 calc GR . . . .
H69B H 0.6177 0.8199 0.3302 0.072 Uiso 1 1 calc GR . . . .
H69C H 0.6517 0.8020 0.2990 0.072 Uiso 1 1 calc GR . . . .
C70 C 0.5277(3) 0.67730(16) 0.18957(14) 0.0365(13) Uani 1 1 d . . . . .
H70A H 0.4882 0.6909 0.1733 0.055 Uiso 1 1 calc GR . . . .
H70B H 0.5456 0.6547 0.1782 0.055 Uiso 1 1 calc GR . . . .
H70C H 0.5702 0.6951 0.1974 0.055 Uiso 1 1 calc GR . . . .
C71 C 0.5673(3) 0.59752(15) 0.26057(13) 0.0308(13) Uani 1 1 d . . . . .
C72 C 0.5241(3) 0.57394(16) 0.27886(14) 0.0354(13) Uani 1 1 d . . . . .
C73 C 0.5406(3) 0.53469(17) 0.28190(15) 0.0428(15) Uani 1 1 d . . . . .
H73 H 0.5122 0.5186 0.2943 0.051 Uiso 1 1 calc R . . . .
C74 C 0.5970(3) 0.51801(18) 0.26751(16) 0.0491(17) Uani 1 1 d . . . . .
H74 H 0.6084 0.4910 0.2707 0.059 Uiso 1 1 calc R . . . .
C75 C 0.6367(3) 0.54093(17) 0.24848(16) 0.0461(16) Uani 1 1 d . . . . .
H75 H 0.6745 0.5293 0.2379 0.055 Uiso 1 1 calc R . . . .
C76 C 0.6225(3) 0.58092(16) 0.24451(14) 0.0345(13) Uani 1 1 d . . . . .
C77 C 0.5529(4) 0.6914(2) 0.32019(17) 0.072(2) Uani 1 1 d . . . . .
H77A H 0.5143 0.7082 0.3066 0.108 Uiso 1 1 calc GR . . . .
H77B H 0.5860 0.7071 0.3376 0.108 Uiso 1 1 calc GR . . . .
H77C H 0.5280 0.6712 0.3316 0.108 Uiso 1 1 calc GR . . . .
C78 C 0.6831(4) 0.6359(2) 0.31839(17) 0.067(2) Uani 1 1 d . . . . .
H78A H 0.7171 0.6250 0.3042 0.101 Uiso 1 1 calc GR . . . .
H78B H 0.6574 0.6146 0.3281 0.101 Uiso 1 1 calc GR . . . .
H78C H 0.7126 0.6513 0.3371 0.101 Uiso 1 1 calc GR . . . .
C79 C 0.6600(4) 0.70705(18) 0.27163(18) 0.063(2) Uani 1 1 d . . . . .
H79A H 0.6223 0.7242 0.2578 0.094 Uiso 1 1 calc GR . . . .
H79B H 0.6918 0.6953 0.2568 0.094 Uiso 1 1 calc GR . . . .
H79C H 0.6918 0.7222 0.2899 0.094 Uiso 1 1 calc GR . . . .
C80 C 0.4574(3) 0.63057(15) 0.09996(13) 0.0325(12) Uani 1 1 d . . . . .
H80A H 0.4332 0.6552 0.1043 0.049 Uiso 1 1 calc GR . . . .
H80B H 0.4787 0.6331 0.0790 0.049 Uiso 1 1 calc GR . . . .
H80C H 0.4981 0.6245 0.1195 0.049 Uiso 1 1 calc GR . . . .
C81 C 0.3885(3) 0.51131(15) 0.09324(13) 0.0291(12) Uani 1 1 d . . . . .
C82 C 0.3321(3) 0.49461(16) 0.06853(14) 0.0342(13) Uani 1 1 d . . . . .
C83 C 0.2992(3) 0.45952(17) 0.07674(17) 0.0442(16) Uani 1 1 d . . . . .
H83 H 0.2606 0.4477 0.0601 0.053 Uiso 1 1 calc R . . . .
C84 C 0.3209(3) 0.44199(17) 0.10794(17) 0.0464(16) Uani 1 1 d . . . . .
H84 H 0.2975 0.4183 0.1129 0.056 Uiso 1 1 calc R . . . .
C85 C 0.3767(3) 0.45855(16) 0.13230(15) 0.0397(14) Uani 1 1 d . . . . .
H85 H 0.3916 0.4462 0.1540 0.048 Uiso 1 1 calc R . . . .
C86 C 0.4118(3) 0.49327(15) 0.12554(13) 0.0317(12) Uani 1 1 d . . . . .
C87 C 0.5221(3) 0.49104(17) 0.05714(16) 0.0467(16) Uani 1 1 d . . . . .
H87A H 0.4778 0.4808 0.0412 0.070 Uiso 1 1 calc GR . . . .
H87B H 0.5296 0.4762 0.0787 0.070 Uiso 1 1 calc GR . . . .
H87C H 0.5672 0.4886 0.0467 0.070 Uiso 1 1 calc GR . . . .
C88 C 0.4896(3) 0.57117(18) 0.02538(14) 0.0466(15) Uani 1 1 d . . . . .
H88A H 0.4477 0.5593 0.0091 0.070 Uiso 1 1 calc GR . . . .
H88B H 0.5357 0.5708 0.0155 0.070 Uiso 1 1 calc GR . . . .
H88C H 0.4768 0.5982 0.0299 0.070 Uiso 1 1 calc GR . . . .
C89 C 0.5959(3) 0.56179(19) 0.09360(16) 0.0500(17) Uani 1 1 d . . . . .
H89A H 0.6026 0.5499 0.1165 0.075 Uiso 1 1 calc GR . . . .
H89B H 0.5930 0.5902 0.0957 0.075 Uiso 1 1 calc GR . . . .
H89C H 0.6391 0.5550 0.0829 0.075 Uiso 1 1 calc GR . . . .
C90 C 0.4523(3) 0.69673(17) 0.01303(14) 0.0374(14) Uani 1 1 d . . . . .
H90A H 0.4381 0.7062 0.0343 0.056 Uiso 1 1 calc GR . . . .
H90B H 0.4907 0.7141 0.0066 0.056 Uiso 1 1 calc GR . . . .
H90C H 0.4729 0.6703 0.0166 0.056 Uiso 1 1 calc GR . . . .
C91 C 0.4436(3) 0.70288(16) -0.07529(13) 0.0322(13) Uani 1 1 d . . . . .
C92 C 0.4227(3) 0.73591(16) -0.09616(13) 0.0337(13) Uani 1 1 d . . . . .
C93 C 0.4776(3) 0.75356(19) -0.11112(15) 0.0466(16) Uani 1 1 d . . . . .
H93 H 0.4642 0.7757 -0.1254 0.056 Uiso 1 1 calc R . . . .
C94 C 0.5507(4) 0.7402(2) -0.10600(16) 0.0549(18) Uani 1 1 d . . . . .
H94 H 0.5873 0.7528 -0.1166 0.066 Uiso 1 1 calc R . . . .
C95 C 0.5705(3) 0.7083(2) -0.08531(16) 0.0516(17) Uani 1 1 d . . . . .
H95 H 0.6213 0.6991 -0.0818 0.062 Uiso 1 1 calc R . . . .
C96 C 0.5187(3) 0.68922(18) -0.06941(14) 0.0392(14) Uani 1 1 d . . . . .
C97 C 0.3506(4) 0.59615(17) -0.06294(16) 0.0529(17) Uani 1 1 d . . . . .
H97A H 0.4049 0.5908 -0.0555 0.079 Uiso 1 1 calc GR . . . .
H97B H 0.3272 0.5753 -0.0784 0.079 Uiso 1 1 calc GR . . . .
H97C H 0.3264 0.5974 -0.0428 0.079 Uiso 1 1 calc GR . . . .
C98 C 0.3750(4) 0.6393(2) -0.12707(15) 0.0575(18) Uani 1 1 d . . . . .
H98A H 0.4300 0.6349 -0.1217 0.086 Uiso 1 1 calc GR . . . .
H98B H 0.3643 0.6635 -0.1403 0.086 Uiso 1 1 calc GR . . . .
H98C H 0.3502 0.6173 -0.1406 0.086 Uiso 1 1 calc GR . . . .
C99 C 0.2339(3) 0.65353(18) -0.09838(15) 0.0447(15) Uani 1 1 d . . . . .
H99A H 0.2258 0.6782 -0.1111 0.067 Uiso 1 1 calc GR . . . .
H99B H 0.2121 0.6554 -0.0775 0.067 Uiso 1 1 calc GR . . . .
H99C H 0.2092 0.6323 -0.1129 0.067 Uiso 1 1 calc GR . . . .
C100 C 0.5315(3) 0.79859(18) 0.07276(16) 0.0524(17) Uani 1 1 d . . . . .
H10M H 0.5017 0.7797 0.0832 0.079 Uiso 1 1 calc GR . . . .
H10N H 0.5746 0.8076 0.0901 0.079 Uiso 1 1 calc GR . . . .
H10O H 0.5503 0.7861 0.0537 0.079 Uiso 1 1 calc GR . . . .
C101 C 0.5989(3) 0.86722(18) 0.03529(16) 0.0479(16) Uani 1 1 d . . . . .
C102 C 0.6179(4) 0.8479(2) 0.00660(17) 0.0554(18) Uani 1 1 d . . . . .
C103 C 0.6935(4) 0.8418(3) 0.0061(2) 0.087(3) Uani 1 1 d . . . . .
H103 H 0.7068 0.8276 -0.0126 0.104 Uiso 1 1 calc R . . . .
C104 C 0.7483(5) 0.8550(4) 0.0308(3) 0.124(4) Uani 1 1 d . . . . .
H104 H 0.7997 0.8520 0.0285 0.149 Uiso 1 1 calc R . . . .
C105 C 0.7324(5) 0.8734(3) 0.0601(3) 0.115(4) Uani 1 1 d . . . . .
H105 H 0.7724 0.8815 0.0779 0.138 Uiso 1 1 calc R . . . .
C106 C 0.6564(4) 0.8796(3) 0.0628(2) 0.083(3) Uani 1 1 d . . . . .
C110 C 0.5599(4) 0.8319(2) -0.02149(19) 0.0702(19) Uani 1 1 d . U . . .
H110 H 0.5089 0.8393 -0.0168 0.084 Uiso 1 1 calc R . . . .
C111 C 0.5646(5) 0.7867(3) -0.0216(2) 0.101(3) Uani 1 1 d . U . . .
H11A H 0.5783 0.7772 0.0021 0.152 Uiso 1 1 calc GR . . . .
H11B H 0.6033 0.7785 -0.0346 0.152 Uiso 1 1 calc GR . . . .
H11C H 0.5153 0.7759 -0.0324 0.152 Uiso 1 1 calc GR . . . .
C112 C 0.5648(5) 0.8466(3) -0.0569(2) 0.098(3) Uani 1 1 d . U . . .
H11D H 0.5676 0.8751 -0.0566 0.147 Uiso 1 1 calc GR . . . .
H11E H 0.5197 0.8382 -0.0734 0.147 Uiso 1 1 calc GR . . . .
H11F H 0.6103 0.8359 -0.0638 0.147 Uiso 1 1 calc GR . . . .
C113 C 0.6386(5) 0.8984(3) 0.0950(2) 0.097(3) Uani 1 1 d . U . . .
H113 H 0.5823 0.9004 0.0925 0.116 Uiso 1 1 calc R . . . .
C114 C 0.6691(6) 0.8728(3) 0.1265(2) 0.129(3) Uani 1 1 d . U . . .
H11G H 0.6498 0.8461 0.1222 0.194 Uiso 1 1 calc GR . . . .
H11H H 0.6523 0.8834 0.1468 0.194 Uiso 1 1 calc GR . . . .
H11I H 0.7247 0.8724 0.1306 0.194 Uiso 1 1 calc GR . . . .
C115 C 0.6718(6) 0.9390(3) 0.0996(3) 0.143(4) Uani 1 1 d . U . . .
H11J H 0.6462 0.9558 0.0809 0.215 Uiso 1 1 calc GR . . . .
H11K H 0.7261 0.9378 0.0992 0.215 Uiso 1 1 calc GR . . . .
H11L H 0.6645 0.9495 0.1218 0.215 Uiso 1 1 calc GR . . . .
C121 C 0.0347(3) 0.88251(18) 0.22632(17) 0.0499(17) Uani 1 1 d . . . . .
H121 H 0.0673 0.8874 0.2089 0.060 Uiso 1 1 calc R . . . .
C122 C -0.0111(3) 0.9197(2) 0.2294(2) 0.069(2) Uani 1 1 d . . . . .
H12A H 0.0238 0.9414 0.2370 0.103 Uiso 1 1 calc GR . . . .
H12B H -0.0439 0.9155 0.2462 0.103 Uiso 1 1 calc GR . . . .
H12C H -0.0423 0.9260 0.2069 0.103 Uiso 1 1 calc GR . . . .
C123 C -0.0201(3) 0.8488(2) 0.2130(2) 0.067(2) Uani 1 1 d . . . . .
H12D H 0.0090 0.8247 0.2122 0.100 Uiso 1 1 calc GR . . . .
H12E H -0.0479 0.8550 0.1898 0.100 Uiso 1 1 calc GR . . . .
H12F H -0.0560 0.8452 0.2285 0.100 Uiso 1 1 calc GR . . . .
C161 C 0.2955(3) 0.86803(15) 0.30506(15) 0.0357(13) Uani 1 1 d . . . . .
H161 H 0.3126 0.8730 0.2828 0.043 Uiso 1 1 calc R . . . .
C162 C 0.3218(4) 0.90286(17) 0.32947(16) 0.0524(17) Uani 1 1 d . . . . .
H16A H 0.2981 0.9269 0.3192 0.079 Uiso 1 1 calc GR . . . .
H16B H 0.3771 0.9053 0.3330 0.079 Uiso 1 1 calc GR . . . .
H16C H 0.3067 0.8983 0.3517 0.079 Uiso 1 1 calc GR . . . .
C163 C 0.3341(3) 0.83102(16) 0.32063(15) 0.0427(15) Uani 1 1 d . . . . .
H16D H 0.3145 0.8086 0.3063 0.064 Uiso 1 1 calc GR . . . .
H16E H 0.3239 0.8274 0.3439 0.064 Uiso 1 1 calc GR . . . .
H16F H 0.3890 0.8332 0.3218 0.064 Uiso 1 1 calc GR . . . .
C221 C 0.0025(3) 0.71181(17) 0.26847(15) 0.0421(15) Uani 1 1 d . . . . .
H221 H 0.0525 0.7239 0.2671 0.051 Uiso 1 1 calc R . . . .
C222 C -0.0558(3) 0.72613(19) 0.23736(17) 0.0548(18) Uani 1 1 d . . . . .
H22A H -0.0407 0.7173 0.2161 0.082 Uiso 1 1 calc GR . . . .
H22B H -0.0578 0.7547 0.2376 0.082 Uiso 1 1 calc GR . . . .
H22C H -0.1059 0.7155 0.2386 0.082 Uiso 1 1 calc GR . . . .
C223 C -0.0207(4) 0.7266(2) 0.30181(18) 0.072(2) Uani 1 1 d . . . . .
H22D H 0.0183 0.7193 0.3217 0.108 Uiso 1 1 calc GR . . . .
H22E H -0.0692 0.7148 0.3041 0.108 Uiso 1 1 calc GR . . . .
H22F H -0.0260 0.7550 0.3009 0.108 Uiso 1 1 calc GR . . . .
C261 C 0.1644(3) 0.58704(16) 0.27514(15) 0.0384(14) Uani 1 1 d . . . . .
H261 H 0.2059 0.6067 0.2763 0.046 Uiso 1 1 calc R . . . .
C262 C 0.1641(4) 0.56141(17) 0.24328(17) 0.0556(18) Uani 1 1 d . . . . .
H26A H 0.2150 0.5506 0.2441 0.083 Uiso 1 1 calc GR . . . .
H26B H 0.1496 0.5772 0.2224 0.083 Uiso 1 1 calc GR . . . .
H26C H 0.1277 0.5401 0.2430 0.083 Uiso 1 1 calc GR . . . .
C263 C 0.1824(4) 0.56193(18) 0.30735(16) 0.0539(17) Uani 1 1 d . . . . .
H26D H 0.1829 0.5782 0.3277 0.081 Uiso 1 1 calc GR . . . .
H26E H 0.2323 0.5497 0.3087 0.081 Uiso 1 1 calc GR . . . .
H26F H 0.1437 0.5416 0.3064 0.081 Uiso 1 1 calc GR . . . .
C321 C 0.1092(4) 0.51659(18) 0.11639(17) 0.0525(17) Uani 1 1 d . . . . .
H321 H 0.1140 0.5370 0.0989 0.063 Uiso 1 1 calc R . . . .
C322 C 0.1873(4) 0.5125(2) 0.1409(2) 0.077(2) Uani 1 1 d . . . . .
H32A H 0.1973 0.5359 0.1553 0.116 Uiso 1 1 calc GR . . . .
H32B H 0.2271 0.5096 0.1272 0.116 Uiso 1 1 calc GR . . . .
H32C H 0.1868 0.4895 0.1555 0.116 Uiso 1 1 calc GR . . . .
C323 C 0.0872(5) 0.47825(19) 0.0973(2) 0.078(2) Uani 1 1 d . . . . .
H32D H 0.0387 0.4816 0.0813 0.117 Uiso 1 1 calc GR . . . .
H32E H 0.0822 0.4577 0.1139 0.117 Uiso 1 1 calc GR . . . .
H32F H 0.1265 0.4709 0.0844 0.117 Uiso 1 1 calc GR . . . .
C361 C -0.0958(3) 0.6118(2) 0.13966(19) 0.065(2) Uani 1 1 d . . . . .
H361 H -0.0832 0.6243 0.1186 0.078 Uiso 1 1 calc R . . . .
C362 C -0.1818(4) 0.6042(3) 0.1329(3) 0.125(4) Uani 1 1 d . . . . .
H36A H -0.1970 0.5911 0.1106 0.187 Uiso 1 1 calc GR . . . .
H36B H -0.2088 0.6291 0.1325 0.187 Uiso 1 1 calc GR . . . .
H36C H -0.1943 0.5876 0.1512 0.187 Uiso 1 1 calc GR . . . .
C363 C -0.0749(5) 0.6409(3) 0.1698(2) 0.099(3) Uani 1 1 d . . . . .
H36D H -0.0197 0.6441 0.1754 0.148 Uiso 1 1 calc GR . . . .
H36E H -0.0931 0.6309 0.1899 0.148 Uiso 1 1 calc GR . . . .
H36F H -0.0987 0.6662 0.1630 0.148 Uiso 1 1 calc GR . . . .
C421 C 0.0272(3) 0.64714(16) -0.07458(14) 0.0375(14) Uani 1 1 d . . . . .
H421 H 0.0655 0.6685 -0.0690 0.045 Uiso 1 1 calc R . . . .
C422 C 0.0568(4) 0.61136(17) -0.05251(15) 0.0535(17) Uani 1 1 d . . . . .
H42A H 0.0612 0.6178 -0.0281 0.080 Uiso 1 1 calc GR . . . .
H42B H 0.1067 0.6039 -0.0570 0.080 Uiso 1 1 calc GR . . . .
H42C H 0.0214 0.5896 -0.0584 0.080 Uiso 1 1 calc GR . . . .
C423 C 0.0212(3) 0.63636(19) -0.11310(14) 0.0487(16) Uani 1 1 d . . . . .
H42D H 0.0077 0.6596 -0.1273 0.073 Uiso 1 1 calc GR . . . .
H42E H -0.0180 0.6164 -0.1195 0.073 Uiso 1 1 calc GR . . . .
H42F H 0.0701 0.6263 -0.1168 0.073 Uiso 1 1 calc GR . . . .
C461 C -0.1464(3) 0.75323(19) -0.03987(17) 0.0508(17) Uani 1 1 d . . . . .
H461 H -0.0973 0.7678 -0.0351 0.061 Uiso 1 1 calc R . . . .
C462 C -0.1783(4) 0.7530(2) -0.00666(19) 0.068(2) Uani 1 1 d . . . . .
H46A H -0.1470 0.7361 0.0104 0.102 Uiso 1 1 calc GR . . . .
H46B H -0.2305 0.7432 -0.0115 0.102 Uiso 1 1 calc GR . . . .
H46C H -0.1778 0.7797 0.0025 0.102 Uiso 1 1 calc GR . . . .
C463 C -0.2005(4) 0.7756(2) -0.0683(2) 0.078(2) Uani 1 1 d . . . . .
H46D H -0.2039 0.8029 -0.0613 0.117 Uiso 1 1 calc GR . . . .
H46E H -0.2510 0.7637 -0.0719 0.117 Uiso 1 1 calc GR . . . .
H46F H -0.1810 0.7746 -0.0898 0.117 Uiso 1 1 calc GR . . . .
C521 C 0.1136(4) 0.9076(2) -0.02764(17) 0.0589(19) Uani 1 1 d . . . . .
H521 H 0.0947 0.8873 -0.0132 0.071 Uiso 1 1 calc R . . . .
C522 C 0.0468(4) 0.9224(2) -0.0535(2) 0.083(3) Uani 1 1 d . . . . .
H52A H 0.0074 0.9318 -0.0415 0.124 Uiso 1 1 calc GR . . . .
H52B H 0.0263 0.9013 -0.0693 0.124 Uiso 1 1 calc GR . . . .
H52C H 0.0633 0.9439 -0.0667 0.124 Uiso 1 1 calc GR . . . .
C523 C 0.1712(4) 0.8880(2) -0.04690(18) 0.075(2) Uani 1 1 d . . . . .
H52D H 0.2163 0.8800 -0.0302 0.112 Uiso 1 1 calc GR . . . .
H52E H 0.1860 0.9066 -0.0632 0.112 Uiso 1 1 calc GR . . . .
H52F H 0.1479 0.8650 -0.0594 0.112 Uiso 1 1 calc GR . . . .
C561 C 0.1892(4) 0.9753(2) 0.09051(19) 0.070(2) Uani 1 1 d . . . . .
H561 H 0.1654 0.9512 0.0980 0.083 Uiso 1 1 calc R . . . .
C562 C 0.1423(6) 1.0106(2) 0.0985(2) 0.119(4) Uani 1 1 d . . . . .
H56A H 0.0882 1.0044 0.0923 0.179 Uiso 1 1 calc GR . . . .
H56B H 0.1535 1.0332 0.0850 0.179 Uiso 1 1 calc GR . . . .
H56C H 0.1556 1.0167 0.1231 0.179 Uiso 1 1 calc GR . . . .
C563 C 0.2716(5) 0.9778(2) 0.1112(2) 0.093(3) Uani 1 1 d . . . . .
H56D H 0.3040 0.9599 0.1012 0.139 Uiso 1 1 calc GR . . . .
H56E H 0.2724 0.9705 0.1352 0.139 Uiso 1 1 calc GR . . . .
H56F H 0.2904 1.0045 0.1103 0.139 Uiso 1 1 calc GR . . . .
C621 C 0.5536(3) 0.93734(17) 0.21115(16) 0.0456(15) Uani 1 1 d . . . . .
H621 H 0.5201 0.9172 0.2188 0.055 Uiso 1 1 calc R . . . .
C622 C 0.5564(4) 0.9725(2) 0.23514(19) 0.072(2) Uani 1 1 d . . . . .
H62A H 0.5759 0.9643 0.2589 0.108 Uiso 1 1 calc GR . . . .
H62B H 0.5053 0.9833 0.2334 0.108 Uiso 1 1 calc GR . . . .
H62C H 0.5900 0.9924 0.2285 0.108 Uiso 1 1 calc GR . . . .
C623 C 0.5179(4) 0.94944(19) 0.17454(18) 0.0619(19) Uani 1 1 d . . . . .
H62D H 0.4647 0.9567 0.1736 0.093 Uiso 1 1 calc GR . . . .
H62E H 0.5204 0.9276 0.1588 0.093 Uiso 1 1 calc GR . . . .
H62F H 0.5455 0.9718 0.1677 0.093 Uiso 1 1 calc GR . . . .
C661 C 0.7457(3) 0.82449(18) 0.23718(17) 0.0487(16) Uani 1 1 d . . . . .
H661 H 0.6992 0.8109 0.2414 0.058 Uiso 1 1 calc R . . . .
C662 C 0.8045(3) 0.8247(2) 0.27135(19) 0.075(2) Uani 1 1 d . . . . .
H66A H 0.7816 0.8363 0.2896 0.112 Uiso 1 1 calc GR . . . .
H66B H 0.8488 0.8401 0.2684 0.112 Uiso 1 1 calc GR . . . .
H66C H 0.8202 0.7979 0.2777 0.112 Uiso 1 1 calc GR . . . .
C663 C 0.7774(3) 0.8011(2) 0.2099(2) 0.065(2) Uani 1 1 d . . . . .
H66D H 0.7442 0.8045 0.1874 0.098 Uiso 1 1 calc GR . . . .
H66E H 0.7798 0.7734 0.2161 0.098 Uiso 1 1 calc GR . . . .
H66F H 0.8285 0.8104 0.2088 0.098 Uiso 1 1 calc GR . . . .
C721 C 0.4621(3) 0.58986(18) 0.29603(15) 0.0421(14) Uani 1 1 d . . . . .
H721 H 0.4564 0.6182 0.2901 0.051 Uiso 1 1 calc R . . . .
C722 C 0.3851(3) 0.57001(19) 0.28160(18) 0.0567(18) Uani 1 1 d . . . . .
H72A H 0.3756 0.5707 0.2564 0.085 Uiso 1 1 calc GR . . . .
H72B H 0.3444 0.5839 0.2899 0.085 Uiso 1 1 calc GR . . . .
H72C H 0.3865 0.5428 0.2894 0.085 Uiso 1 1 calc GR . . . .
C723 C 0.4816(4) 0.5868(2) 0.33547(16) 0.068(2) Uani 1 1 d . . . . .
H72D H 0.5286 0.6011 0.3441 0.103 Uiso 1 1 calc GR . . . .
H72E H 0.4884 0.5593 0.3422 0.103 Uiso 1 1 calc GR . . . .
H72F H 0.4402 0.5980 0.3453 0.103 Uiso 1 1 calc GR . . . .
C761 C 0.6659(3) 0.60444(18) 0.22204(16) 0.0440(15) Uani 1 1 d . . . . .
H761 H 0.6511 0.6325 0.2233 0.053 Uiso 1 1 calc R . . . .
C762 C 0.6447(3) 0.59129(19) 0.18427(16) 0.0524(17) Uani 1 1 d . . . . .
H76A H 0.5894 0.5904 0.1772 0.079 Uiso 1 1 calc GR . . . .
H76B H 0.6658 0.5653 0.1819 0.079 Uiso 1 1 calc GR . . . .
H76C H 0.6656 0.6098 0.1696 0.079 Uiso 1 1 calc GR . . . .
C763 C 0.7526(3) 0.6014(2) 0.2342(2) 0.072(2) Uani 1 1 d . . . . .
H76D H 0.7662 0.6095 0.2584 0.108 Uiso 1 1 calc GR . . . .
H76E H 0.7780 0.6184 0.2200 0.108 Uiso 1 1 calc GR . . . .
H76F H 0.7687 0.5743 0.2320 0.108 Uiso 1 1 calc GR . . . .
C821 C 0.3040(3) 0.51304(17) 0.03298(15) 0.0419(15) Uani 1 1 d . . . . .
H821 H 0.3322 0.5380 0.0318 0.050 Uiso 1 1 calc R . . . .
C822 C 0.3192(4) 0.4858(2) 0.00354(16) 0.0620(19) Uani 1 1 d . . . . .
H82A H 0.3740 0.4829 0.0051 0.093 Uiso 1 1 calc GR . . . .
H82B H 0.2967 0.4973 -0.0188 0.093 Uiso 1 1 calc GR . . . .
H82C H 0.2964 0.4602 0.0058 0.093 Uiso 1 1 calc GR . . . .
C823 C 0.2190(3) 0.5224(2) 0.02764(17) 0.0568(18) Uani 1 1 d . . . . .
H82D H 0.2087 0.5372 0.0475 0.085 Uiso 1 1 calc GR . . . .
H82E H 0.1899 0.4981 0.0254 0.085 Uiso 1 1 calc GR . . . .
H82F H 0.2042 0.5380 0.0067 0.085 Uiso 1 1 calc GR . . . .
C861 C 0.4732(3) 0.50979(17) 0.15358(14) 0.0370(13) Uani 1 1 d . . . . .
H861 H 0.4893 0.5355 0.1454 0.044 Uiso 1 1 calc R . . . .
C862 C 0.5430(3) 0.4834(2) 0.16119(16) 0.0554(18) Uani 1 1 d . . . . .
H86A H 0.5618 0.4787 0.1399 0.083 Uiso 1 1 calc GR . . . .
H86B H 0.5293 0.4585 0.1706 0.083 Uiso 1 1 calc GR . . . .
H86C H 0.5827 0.4962 0.1780 0.083 Uiso 1 1 calc GR . . . .
C863 C 0.4433(3) 0.51709(18) 0.18677(15) 0.0482(16) Uani 1 1 d . . . . .
H86D H 0.3936 0.5297 0.1812 0.072 Uiso 1 1 calc GR . . . .
H86E H 0.4788 0.5340 0.2021 0.072 Uiso 1 1 calc GR . . . .
H86F H 0.4386 0.4922 0.1983 0.072 Uiso 1 1 calc GR . . . .
C921 C 0.3420(3) 0.75240(17) -0.10386(14) 0.0401(14) Uani 1 1 d . . . . .
H921 H 0.3110 0.7369 -0.0902 0.048 Uiso 1 1 calc R . . . .
C922 C 0.3052(4) 0.7479(2) -0.14205(16) 0.0603(19) Uani 1 1 d . . . . .
H92A H 0.3020 0.7202 -0.1482 0.090 Uiso 1 1 calc GR . . . .
H92B H 0.3360 0.7616 -0.1563 0.090 Uiso 1 1 calc GR . . . .
H92C H 0.2541 0.7592 -0.1461 0.090 Uiso 1 1 calc GR . . . .
C923 C 0.3395(4) 0.79503(18) -0.09268(17) 0.0589(18) Uani 1 1 d . . . . .
H92D H 0.3682 0.7979 -0.0691 0.088 Uiso 1 1 calc GR . . . .
H92E H 0.2867 0.8029 -0.0935 0.088 Uiso 1 1 calc GR . . . .
H92F H 0.3621 0.8116 -0.1082 0.088 Uiso 1 1 calc GR . . . .
C961 C 0.5452(3) 0.65378(18) -0.04688(16) 0.0465(16) Uani 1 1 d . . . . .
H961 H 0.5021 0.6452 -0.0359 0.056 Uiso 1 1 calc R . . . .
C962 C 0.6124(3) 0.6637(2) -0.01800(18) 0.067(2) Uani 1 1 d . . . . .
H96A H 0.6206 0.6423 -0.0012 0.101 Uiso 1 1 calc GR . . . .
H96B H 0.6016 0.6878 -0.0065 0.101 Uiso 1 1 calc GR . . . .
H96C H 0.6581 0.6673 -0.0278 0.101 Uiso 1 1 calc GR . . . .
C963 C 0.5669(4) 0.6199(2) -0.0674(2) 0.078(2) Uani 1 1 d . . . . .
H96D H 0.5224 0.6111 -0.0840 0.117 Uiso 1 1 calc GR . . . .
H96E H 0.5858 0.5984 -0.0517 0.117 Uiso 1 1 calc GR . . . .
H96F H 0.6067 0.6281 -0.0797 0.117 Uiso 1 1 calc GR . . . .
C11A C 0.6362(11) 0.6972(6) 0.1007(5) 0.113(7) Uiso 0.5 1 d D . P . .
H11M H 0.6274 0.6697 0.0942 0.169 Uiso 0.5 1 calc GR . P . .
H11N H 0.5910 0.7125 0.0912 0.169 Uiso 0.5 1 calc GR . P . .
H11O H 0.6469 0.6994 0.1259 0.169 Uiso 0.5 1 calc GR . P . .
C12A C 0.6982(14) 0.7112(7) 0.0876(7) 0.152(9) Uiso 0.5 1 d D . P . .
H12G H 0.7246 0.6887 0.0797 0.182 Uiso 0.5 1 calc R . P . .
H12H H 0.6785 0.7275 0.0672 0.182 Uiso 0.5 1 calc R . P . .
C13A C 0.7475(11) 0.7315(6) 0.1086(5) 0.109(6) Uiso 0.5 1 d D . P . .
H13A H 0.7639 0.7141 0.1286 0.131 Uiso 0.5 1 calc R . P . .
H13B H 0.7173 0.7524 0.1169 0.131 Uiso 0.5 1 calc R . P . .
C14A C 0.8200(12) 0.7518(6) 0.1036(6) 0.122(7) Uiso 0.5 1 d D . P . .
H14A H 0.8416 0.7315 0.0905 0.146 Uiso 0.5 1 calc R . P . .
H14B H 0.7986 0.7714 0.0859 0.146 Uiso 0.5 1 calc R . P . .
C15A C 0.8793(15) 0.7690(8) 0.1176(7) 0.171(11) Uiso 0.5 1 d D . P . .
H15A H 0.8956 0.7506 0.1369 0.205 Uiso 0.5 1 calc R . P . .
H15B H 0.8556 0.7907 0.1283 0.205 Uiso 0.5 1 calc R . P . .
C16A C 0.9455(12) 0.7854(6) 0.1174(5) 0.120(7) Uiso 0.5 1 d D . P . .
H16G H 0.9819 0.7773 0.1379 0.179 Uiso 0.5 1 calc GR . P . .
H16H H 0.9399 0.8139 0.1175 0.179 Uiso 0.5 1 calc GR . P . .
H16I H 0.9639 0.7774 0.0967 0.179 Uiso 0.5 1 calc GR . P . .
Cl1 Cl 0.8282(6) 0.4534(3) 0.1023(3) 0.089(3) Uiso 0.25 1 d D . P C 2
Cl2 Cl 0.7356(4) 0.4824(2) 0.1444(2) 0.067(2) Uiso 0.25 1 d D . P C 2
C1 C 0.769(2) 0.4893(12) 0.1135(10) 0.129(16) Uiso 0.25 1 d D . P C 2
H1C H 0.7978 0.5140 0.1169 0.155 Uiso 0.25 1 calc R . P C 2
H1D H 0.7265 0.4933 0.0936 0.155 Uiso 0.25 1 calc R . P C 2
Cl1A Cl 0.8538(5) 0.4512(3) 0.1150(2) 0.070(2) Uiso 0.25 1 d D . P D 1
Cl2A Cl 0.7614(6) 0.4929(3) 0.1638(3) 0.103(3) Uiso 0.25 1 d D . P D 1
C1C C 0.8119(18) 0.4902(9) 0.1316(8) 0.079(10) Uiso 0.25 1 d D . P D 1
H1CA H 0.8537 0.5091 0.1383 0.095 Uiso 0.25 1 calc R . P D 1
H1CB H 0.7780 0.5017 0.1114 0.095 Uiso 0.25 1 calc R . P D 1
C21A C 0.8477(11) 1.0074(6) 0.1264(5) 0.117(7) Uiso 0.5 1 d D . P . .
H21A H 0.8964 1.0211 0.1293 0.175 Uiso 0.5 1 calc GR . P . .
H21B H 0.8379 0.9941 0.1041 0.175 Uiso 0.5 1 calc GR . P . .
H21C H 0.8495 0.9882 0.1449 0.175 Uiso 0.5 1 calc GR . P . .
C22A C 0.8018(10) 1.0287(5) 0.1274(5) 0.092(5) Uiso 0.5 1 d D . P . .
H22G H 0.7744 1.0297 0.1032 0.110 Uiso 0.5 1 calc R . P . .
H22H H 0.8294 1.0538 0.1312 0.110 Uiso 0.5 1 calc R . P . .
C24A C 0.6950(9) 1.0532(5) 0.1299(4) 0.079(5) Uiso 0.5 1 d D . P . .
H24A H 0.6738 1.0408 0.1075 0.095 Uiso 0.5 1 calc R . P . .
H24B H 0.7159 1.0787 0.1244 0.095 Uiso 0.5 1 calc R . P . .
C23A C 0.7518(8) 1.0325(4) 0.1435(4) 0.063(4) Uiso 0.5 1 d D . P . .
H23A H 0.7740 1.0441 0.1661 0.075 Uiso 0.5 1 calc R . P . .
H23B H 0.7330 1.0062 0.1480 0.075 Uiso 0.5 1 calc R . P . .
C25A C 0.6354(12) 1.0615(7) 0.1446(6) 0.134(8) Uiso 0.5 1 d D . P . .
H25A H 0.6583 1.0774 0.1648 0.160 Uiso 0.5 1 calc R . P . .
H25B H 0.6238 1.0360 0.1542 0.160 Uiso 0.5 1 calc R . P . .
C26A C 0.5560(16) 1.0800(9) 0.1334(8) 0.220(14) Uiso 0.5 1 d D . P . .
H26G H 0.5403 1.0919 0.1535 0.331 Uiso 0.5 1 calc GR . P . .
H26H H 0.5195 1.0598 0.1238 0.331 Uiso 0.5 1 calc GR . P . .
H26I H 0.5580 1.1001 0.1160 0.331 Uiso 0.5 1 calc GR . P . .
C1A C 0.3382(8) 0.7699(4) 0.1328(5) 0.129(8) Uiso 0.5 1 d . . P E 2
H1A H 0.3742 0.7883 0.1441 0.155 Uiso 0.5 1 calc R . P E 2
C2A C 0.2976(9) 0.7469(5) 0.1519(3) 0.119(7) Uiso 0.5 1 d G . P E 2
H2A H 0.3058 0.7495 0.1762 0.143 Uiso 0.5 1 calc R . P E 2
C3A C 0.2450(9) 0.7201(5) 0.1353(4) 0.148(9) Uiso 0.5 1 d G . P E 2
H3A H 0.2172 0.7043 0.1483 0.178 Uiso 0.5 1 calc R . P E 2
C4A C 0.2330(7) 0.7162(4) 0.0997(4) 0.155(10) Uiso 0.5 1 d G . P E 2
H4A H 0.1970 0.6979 0.0884 0.186 Uiso 0.5 1 calc R . P E 2
C5A C 0.2736(9) 0.7393(5) 0.0807(3) 0.087(5) Uiso 0.5 1 d G . P E 2
H5A H 0.2654 0.7366 0.0563 0.105 Uiso 0.5 1 calc R . P E 2
C6A C 0.3262(9) 0.7661(4) 0.0972(4) 0.213(15) Uiso 0.5 1 d G . P E 2
H6A H 0.3540 0.7818 0.0842 0.256 Uiso 0.5 1 calc R . P E 2
C1B C 0.3564(7) 0.7529(4) 0.1485(4) 0.095(6) Uiso 0.5 1 d . . P F 1
H1B H 0.3818 0.7668 0.1681 0.114 Uiso 0.5 1 calc R . P F 1
C2B C 0.3076(8) 0.7225(4) 0.1524(3) 0.091(6) Uiso 0.5 1 d G . P F 1
H2B H 0.2996 0.7156 0.1748 0.109 Uiso 0.5 1 calc R . P F 1
C3B C 0.2704(8) 0.7020(4) 0.1238(4) 0.124(8) Uiso 0.5 1 d G . P F 1
H3B H 0.2371 0.6812 0.1265 0.149 Uiso 0.5 1 calc R . P F 1
C4B C 0.2821(9) 0.7120(5) 0.0911(3) 0.122(8) Uiso 0.5 1 d G . P F 1
H4B H 0.2567 0.6981 0.0715 0.146 Uiso 0.5 1 calc R . P F 1
C5B C 0.3309(10) 0.7424(6) 0.0872(3) 0.179(12) Uiso 0.5 1 d G . P F 1
H5B H 0.3389 0.7492 0.0648 0.215 Uiso 0.5 1 calc R . P F 1
C6B C 0.3680(9) 0.7629(4) 0.1158(5) 0.168(11) Uiso 0.5 1 d G . P F 1
H6B H 0.4014 0.7836 0.1131 0.201 Uiso 0.5 1 calc R . P F 1

loop_
_atom_site_aniso_label
_atom_site_aniso_U_11
_atom_site_aniso_U_22
_atom_site_aniso_U_33
_atom_site_aniso_U_23
_atom_site_aniso_U_13
_atom_site_aniso_U_12
Cu1 0.0305(3) 0.0329(4) 0.0297(4) -0.0024(3) 0.0047(3) 0.0053(3)
Cu2 0.0256(3) 0.0213(3) 0.0340(4) -0.0026(3) 0.0117(3) -0.0011(3)
Cu3 0.0244(3) 0.0300(4) 0.0243(3) -0.0051(3) 0.0083(3) -0.0013(3)
Cu4 0.0245(3) 0.0381(4) 0.0235(3) 0.0065(3) 0.0054(3) 0.0015(3)
Cu5 0.0278(3) 0.0375(4) 0.0301(4) -0.0018(3) 0.0011(3) 0.0039(3)
Cu6 0.0283(3) 0.0417(4) 0.0262(4) -0.0023(3) 0.0043(3) -0.0038(3)
Cu7 0.0226(3) 0.0243(4) 0.0377(4) -0.0017(3) 0.0075(3) -0.0015(3)
Cu8 0.0240(3) 0.0288(4) 0.0227(3) -0.0042(3) 0.0062(2) 0.0009(3)
Cu9 0.0268(3) 0.0325(4) 0.0241(3) 0.0044(3) 0.0090(3) 0.0037(3)
Cu10 0.0288(3) 0.0348(4) 0.0283(4) -0.0036(3) 0.0066(3) -0.0020(3)
Cu11 0.0332(4) 0.0461(4) 0.0289(4) -0.0050(3) 0.0041(3) 0.0031(3)
Cu12 0.0233(3) 0.0358(4) 0.0298(4) 0.0017(3) 0.0064(3) -0.0001(3)
Cu13 0.0215(3) 0.0257(4) 0.0388(4) 0.0016(3) 0.0095(3) 0.0004(3)
Cu14 0.0247(3) 0.0235(4) 0.0367(4) -0.0050(3) 0.0113(3) -0.0012(3)
Cu15 0.0230(3) 0.0285(4) 0.0285(4) -0.0069(3) 0.0074(3) -0.0006(3)
Cu16 0.0239(3) 0.0362(4) 0.0214(3) -0.0019(3) 0.0078(2) 0.0008(3)
Cu17 0.0265(3) 0.0391(4) 0.0251(4) 0.0061(3) 0.0096(3) 0.0060(3)
Cu18 0.0235(3) 0.0355(4) 0.0287(4) 0.0073(3) 0.0073(3) 0.0024(3)
Cu19 0.0235(3) 0.0329(4) 0.0317(4) 0.0006(3) 0.0063(3) -0.0001(3)
Cu20 0.0323(3) 0.0422(4) 0.0329(4) -0.0072(3) 0.0026(3) 0.0024(3)
Si1 0.0217(7) 0.0232(8) 0.0355(9) -0.0030(6) 0.0069(6) 0.0006(6)
Si2 0.0226(7) 0.0227(8) 0.0274(8) -0.0019(6) 0.0111(6) -0.0009(6)
Si3 0.0216(7) 0.0346(9) 0.0242(8) 0.0018(6) 0.0064(6) 0.0027(6)
Si4 0.0216(7) 0.0345(9) 0.0253(8) 0.0026(7) 0.0042(6) 0.0010(6)
Si5 0.0314(8) 0.0389(10) 0.0332(9) -0.0002(7) 0.0023(7) 0.0087(7)
Si6 0.0196(7) 0.0292(8) 0.0284(8) -0.0009(6) 0.0054(6) -0.0031(6)
Si7 0.0199(6) 0.0262(8) 0.0288(8) -0.0049(6) 0.0058(6) 0.0007(6)
Si8 0.0234(7) 0.0281(8) 0.0227(8) -0.0013(6) 0.0084(6) 0.0022(6)
Si9 0.0240(7) 0.0320(9) 0.0237(8) 0.0025(6) 0.0090(6) 0.0015(6)
Si10 0.0306(8) 0.0353(9) 0.0294(9) -0.0030(7) 0.0050(6) -0.0004(7)
Si11 0.0402(8) 0.0231(9) 0.0497(10) 0.0009(7) 0.0191(7) 0.0047(7)
Si12 0.0362(8) 0.0373(9) 0.0265(8) -0.0069(7) 0.0098(6) -0.0061(7)
Si13 0.0355(9) 0.0836(15) 0.0313(10) -0.0073(9) 0.0024(7) -0.0093(9)
Si14 0.0274(7) 0.0347(9) 0.0279(8) 0.0079(7) 0.0012(6) 0.0016(6)
Si15 0.054(5) 0.106(9) 0.110(8) 0.018(6) 0.015(5) 0.033(5)
C57 0.043(7) 0.106(9) 0.113(9) 0.017(8) 0.010(7) 0.018(7)
C58 0.044(7) 0.102(9) 0.113(9) 0.018(7) 0.011(7) 0.030(7)
C59 0.039(7) 0.106(9) 0.112(9) 0.018(7) 0.024(7) 0.017(7)
Si5A 0.033(3) 0.077(5) 0.101(6) 0.023(4) 0.024(3) 0.024(3)
C57A 0.038(6) 0.105(8) 0.120(9) 0.019(7) 0.013(6) 0.007(6)
C58A 0.057(7) 0.107(9) 0.109(8) 0.017(7) 0.031(6) 0.019(6)
C59A 0.049(7) 0.096(8) 0.119(9) 0.023(7) 0.009(6) 0.030(6)
Si16 0.0335(8) 0.0411(10) 0.0278(9) 0.0001(7) 0.0063(6) -0.0030(7)
Si17 0.0445(9) 0.0410(11) 0.0423(10) -0.0163(8) -0.0086(8) 0.0019(8)
Si18 0.0274(7) 0.0362(9) 0.0291(8) -0.0014(7) 0.0121(6) 0.0052(6)
Si19 0.0324(8) 0.0383(10) 0.0334(9) -0.0069(7) 0.0057(7) 0.0048(7)
Si20 0.098(7) 0.062(6) 0.120(8) 0.036(5) 0.062(5) 0.024(5)
C107 0.095(8) 0.060(7) 0.124(9) 0.039(7) 0.054(7) 0.027(7)
C108 0.099(7) 0.067(7) 0.121(9) 0.042(7) 0.042(7) 0.034(6)
C109 0.099(8) 0.057(7) 0.124(9) 0.041(6) 0.056(7) 0.038(6)
Si2A 0.068(4) 0.050(3) 0.106(6) 0.031(3) 0.048(3) 0.017(2)
C07A 0.091(7) 0.050(6) 0.115(8) 0.049(6) 0.050(6) 0.020(6)
C08A 0.084(6) 0.066(7) 0.124(8) 0.042(6) 0.026(6) 0.035(6)
C09A 0.117(7) 0.059(6) 0.126(8) 0.027(5) 0.068(6) 0.027(6)
O1 0.0284(18) 0.029(2) 0.034(2) -0.0007(16) 0.0089(15) 0.0029(15)
O2 0.0233(17) 0.0204(19) 0.042(2) -0.0003(16) 0.0123(15) 0.0062(14)
O3 0.0268(17) 0.0191(19) 0.035(2) -0.0027(15) 0.0135(15) -0.0016(14)
O4 0.0251(17) 0.029(2) 0.028(2) -0.0096(15) 0.0106(15) 0.0010(15)
O5 0.0235(17) 0.036(2) 0.0213(19) -0.0017(15) 0.0071(14) -0.0005(15)
O6 0.0266(18) 0.048(2) 0.024(2) 0.0075(17) 0.0077(15) 0.0041(16)
O7 0.0243(17) 0.039(2) 0.028(2) 0.0093(16) 0.0056(15) 0.0034(15)
O8 0.0214(17) 0.035(2) 0.036(2) -0.0022(17) 0.0036(15) -0.0013(15)
O9 0.035(2) 0.044(2) 0.033(2) -0.0089(18) 0.0012(17) 0.0049(17)
O10 0.038(2) 0.043(2) 0.032(2) -0.0056(18) 0.0021(17) 0.0053(17)
O11 0.0219(17) 0.041(2) 0.027(2) 0.0017(16) 0.0044(15) -0.0029(15)
O12 0.0200(16) 0.027(2) 0.035(2) 0.0030(16) 0.0030(15) 0.0013(14)
O13 0.0245(17) 0.022(2) 0.043(2) -0.0051(16) 0.0075(16) 0.0001(14)
O14 0.0234(17) 0.029(2) 0.027(2) -0.0053(15) 0.0045(14) -0.0004(14)
O15 0.0218(17) 0.037(2) 0.0208(19) -0.0057(15) 0.0076(14) 0.0006(15)
O16 0.0266(18) 0.041(2) 0.0224(19) 0.0059(16) 0.0096(15) 0.0083(16)
O17 0.0274(17) 0.027(2) 0.0259(19) 0.0056(15) 0.0072(15) 0.0021(15)
O18 0.0244(17) 0.028(2) 0.027(2) -0.0039(15) 0.0099(14) -0.0001(14)
O19 0.0316(19) 0.041(2) 0.037(2) -0.0102(18) 0.0061(16) 0.0009(17)
O20 0.0315(19) 0.052(3) 0.026(2) -0.0051(18) 0.0039(16) -0.0031(17)
N1 0.022(2) 0.024(2) 0.031(2) 0.0001(19) 0.0085(18) -0.0013(17)
N2 0.022(2) 0.020(2) 0.027(2) -0.0043(18) 0.0107(17) -0.0026(17)
N3 0.021(2) 0.042(3) 0.028(2) -0.001(2) 0.0089(18) -0.0076(19)
N4 0.0161(19) 0.027(2) 0.031(2) 0.0043(19) 0.0040(17) 0.0010(17)
N5 0.037(3) 0.046(3) 0.047(3) 0.006(2) 0.005(2) 0.013(2)
N6 0.023(2) 0.027(2) 0.028(2) -0.0010(19) 0.0060(18) -0.0008(17)
N7 0.025(2) 0.029(3) 0.029(3) -0.0068(19) 0.0000(18) 0.0017(18)
N8 0.026(2) 0.026(2) 0.021(2) -0.0028(18) 0.0076(17) 0.0012(18)
N9 0.022(2) 0.033(3) 0.027(2) 0.0023(19) 0.0090(18) 0.0008(18)
N10 0.042(3) 0.035(3) 0.051(3) -0.002(2) 0.027(2) 0.000(2)
C10 0.033(3) 0.040(4) 0.056(4) -0.008(3) 0.006(3) -0.002(3)
C11 0.033(3) 0.017(3) 0.043(3) 0.000(2) 0.015(2) 0.006(2)
C12 0.030(3) 0.041(4) 0.062(4) 0.004(3) 0.021(3) 0.003(3)
C13 0.038(3) 0.072(5) 0.081(6) 0.010(4) 0.030(4) -0.001(3)
C14 0.064(5) 0.077(5) 0.071(5) 0.015(4) 0.042(4) -0.007(4)
C15 0.060(4) 0.049(4) 0.045(4) 0.006(3) 0.021(3) -0.001(3)
C16 0.041(3) 0.027(3) 0.036(3) 0.004(3) 0.016(3) 0.003(2)
C17 0.070(4) 0.037(4) 0.058(4) 0.013(3) 0.024(3) 0.017(3)
C18 0.055(4) 0.031(4) 0.084(5) -0.005(3) 0.035(4) -0.006(3)
C19 0.059(4) 0.026(3) 0.053(4) -0.002(3) 0.020(3) 0.011(3)
C20 0.035(3) 0.039(4) 0.036(3) 0.001(3) 0.012(2) 0.004(2)
C21 0.022(2) 0.036(3) 0.025(3) -0.001(2) 0.007(2) -0.002(2)
C22 0.026(3) 0.047(4) 0.028(3) -0.001(3) 0.012(2) -0.002(2)
C23 0.030(3) 0.060(5) 0.052(4) 0.011(3) 0.014(3) -0.001(3)
C24 0.034(3) 0.069(5) 0.070(5) 0.013(4) 0.010(3) -0.025(3)
C25 0.043(4) 0.042(4) 0.059(4) 0.009(3) 0.004(3) -0.011(3)
C26 0.033(3) 0.037(3) 0.030(3) 0.001(3) 0.008(2) -0.005(2)
C27 0.059(4) 0.058(4) 0.033(4) -0.020(3) 0.013(3) -0.021(3)
C28 0.059(4) 0.056(4) 0.035(4) -0.005(3) 0.017(3) -0.010(3)
C29 0.040(3) 0.066(5) 0.037(4) -0.010(3) -0.004(3) -0.004(3)
C30 0.045(3) 0.049(4) 0.045(4) 0.001(3) 0.018(3) 0.011(3)
C31 0.038(3) 0.062(4) 0.023(3) -0.001(3) 0.010(2) -0.020(3)
C32 0.058(4) 0.048(4) 0.043(4) 0.011(3) 0.002(3) -0.029(3)
C33 0.089(6) 0.084(6) 0.063(5) 0.028(4) 0.015(5) -0.027(5)
C34 0.128(9) 0.115(9) 0.060(6) 0.039(6) 0.028(6) -0.037(7)
C35 0.077(6) 0.137(9) 0.053(5) -0.011(5) 0.041(4) -0.049(6)
C36 0.052(4) 0.090(6) 0.048(4) -0.013(4) 0.021(3) -0.038(4)
C37 0.058(5) 0.123(7) 0.050(5) 0.004(4) -0.018(4) 0.023(5)
C38 0.077(5) 0.076(5) 0.034(4) -0.006(3) 0.007(3) -0.010(4)
C39 0.070(5) 0.158(9) 0.065(6) -0.031(5) 0.015(4) -0.059(6)
C40 0.033(3) 0.060(4) 0.031(3) 0.001(3) 0.007(2) 0.006(3)
C41 0.023(3) 0.035(3) 0.031(3) 0.004(2) 0.003(2) -0.002(2)
C42 0.043(3) 0.040(4) 0.026(3) 0.003(3) 0.004(2) -0.008(3)
C43 0.063(4) 0.047(4) 0.050(4) -0.009(3) 0.017(3) -0.017(3)
C44 0.050(4) 0.081(6) 0.065(5) -0.012(4) 0.013(4) -0.039(4)
C45 0.030(3) 0.083(6) 0.059(5) -0.007(4) 0.014(3) -0.014(3)
C46 0.027(3) 0.052(4) 0.043(4) 0.003(3) 0.003(3) 0.000(3)
C47 0.057(4) 0.037(4) 0.047(4) 0.010(3) 0.006(3) 0.007(3)
C48 0.048(3) 0.040(4) 0.039(4) 0.012(3) -0.005(3) 0.000(3)
C49 0.043(3) 0.055(4) 0.031(3) 0.008(3) 0.013(3) 0.002(3)
C50 0.052(4) 0.062(5) 0.043(4) 0.007(3) 0.008(3) 0.006(3)
C51 0.051(4) 0.048(4) 0.058(5) 0.018(4) 0.007(3) 0.025(3)
C52 0.059(4) 0.059(5) 0.044(4) 0.014(3) 0.007(3) 0.019(3)
C53 0.065(5) 0.067(5) 0.055(5) 0.019(4) 0.012(4) 0.001(4)
C54 0.104(6) 0.056(5) 0.064(6) 0.008(4) 0.008(5) 0.000(4)
C55 0.100(6) 0.057(5) 0.076(6) 0.004(4) 0.013(5) 0.004(5)
C56 0.086(5) 0.038(4) 0.055(5) 0.000(4) -0.003(4) 0.004(4)
C60 0.031(3) 0.043(4) 0.049(4) -0.013(3) 0.013(3) 0.000(3)
C61 0.027(3) 0.033(3) 0.031(3) -0.003(2) 0.006(2) -0.009(2)
C62 0.038(3) 0.030(3) 0.035(3) -0.005(3) 0.006(2) -0.005(2)
C63 0.069(4) 0.041(4) 0.047(4) 0.001(3) 0.016(3) -0.028(3)
C64 0.045(4) 0.076(6) 0.064(5) -0.007(4) 0.019(3) -0.036(4)
C65 0.024(3) 0.069(5) 0.073(5) -0.003(4) 0.013(3) -0.015(3)
C66 0.024(3) 0.048(4) 0.048(4) -0.003(3) 0.004(3) -0.004(3)
C67 0.054(4) 0.060(4) 0.031(3) -0.007(3) 0.016(3) -0.001(3)
C68 0.057(4) 0.062(5) 0.038(4) -0.012(3) 0.000(3) -0.017(3)
C69 0.060(4) 0.054(4) 0.028(3) 0.007(3) 0.002(3) -0.003(3)
C70 0.031(3) 0.042(4) 0.038(3) -0.004(3) 0.011(2) -0.003(2)
C71 0.027(3) 0.029(3) 0.033(3) -0.008(2) -0.004(2) 0.005(2)
C72 0.032(3) 0.034(3) 0.037(3) -0.002(3) 0.000(2) 0.001(2)
C73 0.042(3) 0.037(4) 0.046(4) 0.008(3) 0.002(3) -0.001(3)
C74 0.054(4) 0.034(4) 0.053(4) 0.000(3) -0.004(3) 0.017(3)
C75 0.035(3) 0.040(4) 0.058(4) -0.016(3) -0.004(3) 0.016(3)
C76 0.022(3) 0.041(4) 0.038(3) -0.009(3) -0.001(2) 0.003(2)
C77 0.098(6) 0.072(5) 0.042(4) -0.034(4) 0.000(4) 0.010(4)
C78 0.065(4) 0.071(5) 0.049(4) -0.018(4) -0.032(4) 0.010(4)
C79 0.052(4) 0.050(4) 0.079(5) -0.025(4) -0.004(4) -0.015(3)
C80 0.039(3) 0.028(3) 0.033(3) -0.001(2) 0.016(2) -0.004(2)
C81 0.029(3) 0.028(3) 0.035(3) -0.008(2) 0.018(2) 0.000(2)
C82 0.032(3) 0.038(3) 0.035(3) -0.010(3) 0.011(2) 0.002(2)
C83 0.037(3) 0.043(4) 0.056(4) -0.025(3) 0.016(3) -0.010(3)
C84 0.049(4) 0.034(4) 0.061(5) -0.007(3) 0.023(3) -0.013(3)
C85 0.047(3) 0.031(3) 0.045(4) 0.000(3) 0.018(3) 0.000(3)
C86 0.038(3) 0.031(3) 0.031(3) -0.003(2) 0.020(2) 0.001(2)
C87 0.045(3) 0.047(4) 0.053(4) -0.006(3) 0.021(3) 0.010(3)
C88 0.055(4) 0.055(4) 0.034(4) 0.001(3) 0.020(3) 0.007(3)
C89 0.030(3) 0.067(5) 0.052(4) -0.006(3) 0.008(3) -0.004(3)
C90 0.031(3) 0.047(4) 0.033(3) -0.002(3) 0.003(2) 0.001(3)
C91 0.028(3) 0.047(4) 0.024(3) -0.004(3) 0.011(2) -0.002(2)
C92 0.035(3) 0.042(4) 0.026(3) 0.002(3) 0.010(2) -0.001(3)
C93 0.049(4) 0.059(4) 0.034(4) 0.011(3) 0.013(3) -0.008(3)
C94 0.048(4) 0.077(5) 0.044(4) 0.014(4) 0.021(3) -0.010(3)
C95 0.032(3) 0.081(5) 0.048(4) 0.006(4) 0.023(3) 0.004(3)
C96 0.026(3) 0.056(4) 0.038(3) -0.001(3) 0.013(2) 0.001(3)
C97 0.060(4) 0.040(4) 0.057(4) -0.009(3) 0.005(3) 0.011(3)
C98 0.064(4) 0.073(5) 0.038(4) -0.013(3) 0.017(3) 0.008(4)
C99 0.037(3) 0.053(4) 0.041(4) -0.006(3) 0.000(3) 0.000(3)
C100 0.053(4) 0.055(4) 0.047(4) 0.003(3) 0.005(3) 0.007(3)
C101 0.041(3) 0.056(4) 0.053(4) -0.009(3) 0.026(3) -0.017(3)
C102 0.055(4) 0.067(5) 0.050(4) -0.016(4) 0.024(3) -0.002(3)
C103 0.051(4) 0.115(7) 0.106(7) -0.041(6) 0.045(5) -0.005(5)
C104 0.058(6) 0.191(12) 0.137(10) -0.035(9) 0.050(6) -0.001(7)
C105 0.051(5) 0.181(11) 0.115(9) -0.030(8) 0.021(5) -0.038(6)
C106 0.061(5) 0.118(7) 0.073(6) -0.031(5) 0.026(4) -0.042(5)
C110 0.073(4) 0.084(5) 0.059(4) -0.011(4) 0.027(4) -0.012(4)
C111 0.140(7) 0.099(5) 0.070(5) -0.016(4) 0.038(5) -0.034(5)
C112 0.139(7) 0.096(6) 0.065(5) -0.013(4) 0.036(5) -0.025(6)
C113 0.113(6) 0.098(6) 0.089(5) -0.045(4) 0.043(5) -0.055(5)
C114 0.164(8) 0.145(7) 0.083(6) -0.038(5) 0.037(6) -0.059(7)
C115 0.185(9) 0.124(7) 0.132(8) -0.065(6) 0.058(7) -0.083(7)
C121 0.025(3) 0.061(4) 0.066(5) 0.001(3) 0.014(3) 0.003(3)
C122 0.040(4) 0.074(5) 0.093(6) 0.009(4) 0.012(4) 0.028(3)
C123 0.029(3) 0.079(5) 0.091(6) -0.010(4) 0.010(3) -0.007(3)
C161 0.039(3) 0.029(3) 0.039(3) 0.000(3) 0.006(3) 0.000(2)
C162 0.060(4) 0.037(4) 0.057(4) -0.012(3) 0.002(3) 0.004(3)
C163 0.047(3) 0.037(4) 0.040(4) 0.000(3) 0.000(3) 0.007(3)
C221 0.033(3) 0.048(4) 0.050(4) -0.006(3) 0.019(3) 0.007(3)
C222 0.037(3) 0.059(4) 0.071(5) 0.010(4) 0.016(3) 0.024(3)
C223 0.063(4) 0.090(6) 0.073(5) -0.019(4) 0.038(4) 0.022(4)
C261 0.039(3) 0.027(3) 0.051(4) -0.002(3) 0.011(3) -0.006(2)
C262 0.068(4) 0.030(4) 0.075(5) -0.003(3) 0.027(4) -0.008(3)
C263 0.061(4) 0.044(4) 0.056(4) 0.008(3) 0.009(3) 0.003(3)
C321 0.065(4) 0.035(4) 0.058(4) 0.006(3) 0.015(4) -0.007(3)
C322 0.076(5) 0.038(4) 0.109(7) 0.017(4) -0.002(5) -0.001(4)
C323 0.103(6) 0.043(5) 0.086(6) -0.008(4) 0.015(5) -0.018(4)
C361 0.036(3) 0.104(6) 0.063(5) -0.018(4) 0.028(3) -0.011(4)
C362 0.050(5) 0.161(10) 0.181(11) -0.025(8) 0.065(6) -0.013(5)
C363 0.120(7) 0.112(7) 0.080(6) -0.036(5) 0.061(6) -0.018(6)
C421 0.047(3) 0.034(3) 0.031(3) 0.001(3) 0.005(3) 0.001(3)
C422 0.080(5) 0.039(4) 0.038(4) 0.003(3) 0.002(3) 0.002(3)
C423 0.053(4) 0.059(4) 0.033(4) -0.006(3) 0.005(3) 0.004(3)
C461 0.028(3) 0.067(5) 0.056(4) -0.002(3) 0.005(3) 0.009(3)
C462 0.046(4) 0.087(6) 0.075(5) -0.012(4) 0.022(4) 0.006(4)
C463 0.048(4) 0.094(6) 0.086(6) 0.008(5) -0.001(4) 0.028(4)
C521 0.067(5) 0.056(5) 0.048(4) 0.004(3) -0.004(4) -0.001(4)
C522 0.082(6) 0.086(6) 0.069(6) 0.017(5) -0.014(4) 0.005(5)
C523 0.093(6) 0.078(6) 0.054(5) 0.002(4) 0.017(4) -0.009(5)
C561 0.090(6) 0.063(5) 0.056(5) -0.007(4) 0.016(4) 0.005(4)
C562 0.201(11) 0.066(6) 0.089(7) -0.003(5) 0.023(7) 0.052(7)
C563 0.141(8) 0.076(6) 0.058(6) -0.009(4) 0.011(5) -0.015(6)
C621 0.054(4) 0.031(3) 0.055(4) -0.005(3) 0.017(3) 0.003(3)
C622 0.096(6) 0.054(5) 0.070(5) -0.015(4) 0.025(4) 0.021(4)
C623 0.066(4) 0.045(4) 0.073(5) 0.022(4) 0.009(4) 0.006(3)
C661 0.024(3) 0.055(4) 0.067(5) 0.009(3) 0.008(3) 0.002(3)
C662 0.040(4) 0.101(6) 0.078(6) 0.017(5) -0.003(4) 0.007(4)
C663 0.028(3) 0.071(5) 0.099(6) -0.011(4) 0.016(4) 0.007(3)
C721 0.046(3) 0.042(4) 0.041(4) 0.004(3) 0.016(3) 0.005(3)
C722 0.049(4) 0.049(4) 0.077(5) 0.012(4) 0.026(3) 0.006(3)
C723 0.086(5) 0.079(6) 0.044(4) 0.011(4) 0.025(4) 0.019(4)
C761 0.022(3) 0.054(4) 0.056(4) -0.015(3) 0.009(3) 0.004(3)
C762 0.047(4) 0.057(4) 0.058(4) -0.016(3) 0.021(3) 0.001(3)
C763 0.021(3) 0.105(6) 0.088(6) -0.020(5) 0.007(3) -0.006(3)
C821 0.040(3) 0.043(4) 0.043(4) -0.016(3) 0.007(3) -0.002(3)
C822 0.068(4) 0.078(5) 0.040(4) -0.022(4) 0.009(3) 0.002(4)
C823 0.039(3) 0.066(5) 0.060(5) -0.020(4) -0.004(3) 0.001(3)
C861 0.041(3) 0.039(4) 0.031(3) 0.005(3) 0.007(3) 0.003(3)
C862 0.044(4) 0.076(5) 0.047(4) 0.009(3) 0.008(3) 0.004(3)
C863 0.060(4) 0.050(4) 0.037(4) 0.006(3) 0.015(3) 0.000(3)
C921 0.045(3) 0.042(4) 0.034(3) 0.015(3) 0.011(3) 0.003(3)
C922 0.058(4) 0.082(5) 0.039(4) 0.018(4) 0.005(3) 0.008(4)
C923 0.067(4) 0.052(4) 0.062(5) 0.015(4) 0.026(4) 0.010(3)
C961 0.028(3) 0.060(4) 0.056(4) 0.011(3) 0.018(3) 0.007(3)
C962 0.029(3) 0.092(6) 0.081(5) 0.028(4) 0.012(3) 0.011(3)
C963 0.068(5) 0.068(5) 0.105(7) 0.000(5) 0.035(5) 0.030(4)

loop_
_atom_type_symbol
_atom_type_description
_atom_type_scat_dispersion_real
_atom_type_scat_dispersion_imag
_atom_type_scat_source
C C 0.0033 0.0016 'International Tables Vol C Tables 4.2.6.8 and 6.1.1.4'
H H 0.0000 0.0000 'International Tables Vol C Tables 4.2.6.8 and 6.1.1.4'
N N 0.0061 0.0033 'International Tables Vol C Tables 4.2.6.8 and 6.1.1.4'
O O 0.0106 0.0060 'International Tables Vol C Tables 4.2.6.8 and 6.1.1.4'
Si Si 0.0817 0.0704 'International Tables Vol C Tables 4.2.6.8 and 6.1.1.4'
Cu Cu 0.3201 1.2651 'International Tables Vol C Tables 4.2.6.8 and 6.1.1.4'
Cl Cl 0.1484 0.1585 'International Tables Vol C Tables 4.2.6.8 and 6.1.1.4'

loop_
_geom_angle_atom_site_label_1
_geom_angle_atom_site_label_2
_geom_angle_atom_site_label_3
_geom_angle
_geom_angle_site_symmetry_1
_geom_angle_site_symmetry_3
_geom_angle_publ_flag
Cu12 Cu1 Cu11 88.19(3) . . ?
O1 Cu1 Cu11 132.74(10) . . ?
O1 Cu1 Cu12 44.56(10) . . ?
O10 Cu1 Cu11 42.38(11) . . ?
O10 Cu1 Cu12 130.56(11) . . ?
O10 Cu1 O1 175.12(15) . . ?
Cu14 Cu2 Cu13 88.34(2) . . ?
O2 Cu2 Cu13 42.69(9) . . ?
O2 Cu2 Cu14 130.84(10) . . ?
O2 Cu2 O3 174.68(14) . . ?
O3 Cu2 Cu13 132.00(10) . . ?
O3 Cu2 Cu14 43.87(10) . . ?
Cu16 Cu3 Cu15 87.72(2) . . ?
O4 Cu3 Cu15 42.87(10) . . ?
O4 Cu3 Cu16 130.58(10) . . ?
O5 Cu3 Cu15 131.82(10) . . ?
O5 Cu3 Cu16 44.14(10) . . ?
O5 Cu3 O4 174.66(14) . . ?
Cu17 Cu4 Cu18 87.88(3) . . ?
O6 Cu4 Cu17 44.21(10) . . ?
O6 Cu4 Cu18 132.00(11) . . ?
O7 Cu4 Cu17 130.36(10) . . ?
O7 Cu4 Cu18 42.49(10) . . ?
O7 Cu4 O6 174.29(15) . . ?
Cu19 Cu5 Cu20 87.79(3) . . ?
O8 Cu5 Cu19 44.55(10) . . ?
O8 Cu5 Cu20 132.34(10) . . ?
O9 Cu5 Cu19 130.44(11) . . ?
O9 Cu5 Cu20 42.65(11) . . ?
O9 Cu5 O8 174.99(15) . . ?
Cu11 Cu6 Cu12 87.57(3) . . ?
O11 Cu6 Cu11 129.37(10) . . ?
O11 Cu6 Cu12 41.82(10) . . ?
O20 Cu6 Cu11 44.28(11) . . ?
O20 Cu6 Cu12 131.84(11) . . ?
O20 Cu6 O11 173.63(15) . . ?
Cu13 Cu7 Cu14 88.72(2) . . ?
O12 Cu7 Cu13 44.00(10) . . ?
O12 Cu7 Cu14 132.45(10) . . ?
O12 Cu7 O13 175.39(15) . . ?
O13 Cu7 Cu13 131.58(10) . . ?
O13 Cu7 Cu14 43.01(10) . . ?
Cu15 Cu8 Cu16 88.12(2) . . ?
O14 Cu8 Cu15 43.98(10) . . ?
O14 Cu8 Cu16 132.03(10) . . ?
O15 Cu8 Cu15 131.64(10) . . ?
O15 Cu8 Cu16 43.55(9) . . ?
O15 Cu8 O14 175.55(14) . . ?
Cu18 Cu9 Cu17 87.95(2) . . ?
O16 Cu9 Cu17 42.75(10) . . ?
O16 Cu9 Cu18 130.65(10) . . ?
O16 Cu9 O17 174.80(14) . . ?
O17 Cu9 Cu17 132.10(10) . . ?
O17 Cu9 Cu18 44.17(10) . . ?
Cu20 Cu10 Cu19 87.45(3) . . ?
O18 Cu10 Cu19 42.59(10) . . ?
O18 Cu10 Cu20 130.04(10) . . ?
O19 Cu10 Cu19 131.11(11) . . ?
O19 Cu10 Cu20 43.66(11) . . ?
O19 Cu10 O18 173.66(15) . . ?
Cu6 Cu11 Cu1 92.31(3) . . ?
Cu20 Cu11 Cu1 124.61(3) . . ?
Cu20 Cu11 Cu6 125.22(3) . . ?
O10 Cu11 Cu1 42.27(11) . . ?
O10 Cu11 Cu6 134.57(11) . . ?
O10 Cu11 Cu20 90.66(11) . . ?
O10 Cu11 O20 177.28(17) . . ?
O20 Cu11 Cu1 136.07(11) . . ?
O20 Cu11 Cu6 43.81(11) . . ?
O20 Cu11 Cu20 89.47(11) . . ?
Cu1 Cu12 Cu6 91.88(3) . . ?
Cu1 Cu12 Cu13 123.53(3) . . ?
Cu13 Cu12 Cu6 121.00(3) . . ?
O1 Cu12 Cu1 44.16(11) . . ?
O1 Cu12 Cu6 135.97(11) . . ?
O1 Cu12 Cu13 90.16(11) . . ?
O11 Cu12 Cu1 133.64(11) . . ?
O11 Cu12 Cu6 41.76(10) . . ?
O11 Cu12 Cu13 90.12(11) . . ?
O11 Cu12 O1 176.83(15) . . ?
Cu7 Cu13 Cu2 91.57(3) . . ?
Cu12 Cu13 Cu2 124.39(3) . . ?
Cu12 Cu13 Cu7 121.36(3) . . ?
O2 Cu13 Cu2 42.16(10) . . ?
O2 Cu13 Cu7 133.35(10) . . ?
O2 Cu13 Cu12 90.66(11) . . ?
O2 Cu13 O12 176.47(15) . . ?
O12 Cu13 Cu2 135.04(11) . . ?
O12 Cu13 Cu7 43.59(10) . . ?
O12 Cu13 Cu12 90.40(10) . . ?
Cu2 Cu14 Cu7 91.31(3) . . ?
Cu15 Cu14 Cu2 122.80(3) . . ?
Cu15 Cu14 Cu7 124.00(3) . . ?
O3 Cu14 Cu2 43.32(10) . . ?
O3 Cu14 Cu7 134.54(10) . . ?
O3 Cu14 Cu15 91.48(10) . . ?
O13 Cu14 Cu2 133.54(11) . . ?
O13 Cu14 Cu7 42.54(10) . . ?
O13 Cu14 Cu15 89.67(10) . . ?
O13 Cu14 O3 176.36(15) . . ?
Cu8 Cu15 Cu3 91.92(2) . . ?
Cu14 Cu15 Cu3 120.31(3) . . ?
Cu14 Cu15 Cu8 124.04(3) . . ?
O4 Cu15 Cu3 42.55(10) . . ?
O4 Cu15 Cu8 134.47(10) . . ?
O4 Cu15 Cu14 89.08(10) . . ?
O4 Cu15 O14 176.77(15) . . ?
O14 Cu15 Cu3 135.27(10) . . ?
O14 Cu15 Cu8 43.48(10) . . ?
O14 Cu15 Cu14 90.97(10) . . ?
Cu3 Cu16 Cu8 92.22(2) . . ?
Cu17 Cu16 Cu3 125.20(3) . . ?
Cu17 Cu16 Cu8 124.87(3) . . ?
O5 Cu16 Cu3 43.08(10) . . ?
O5 Cu16 Cu8 135.21(10) . . ?
O5 Cu16 Cu17 89.61(10) . . ?
O15 Cu16 Cu3 135.28(10) . . ?
O15 Cu16 Cu8 43.06(10) . . ?
O15 Cu16 Cu17 90.84(10) . . ?
O15 Cu16 O5 177.62(15) . . ?
Cu4 Cu17 Cu9 92.22(3) . . ?
Cu16 Cu17 Cu4 127.80(3) . . ?
Cu16 Cu17 Cu9 126.63(3) . . ?
O6 Cu17 Cu4 43.44(10) . . ?
O6 Cu17 Cu9 135.63(11) . . ?
O6 Cu17 Cu16 91.68(10) . . ?
O16 Cu17 Cu4 134.27(10) . . ?
O16 Cu17 Cu9 42.19(10) . . ?
O16 Cu17 Cu16 89.56(10) . . ?
O16 Cu17 O6 177.33(16) . . ?
Cu9 Cu18 Cu4 91.90(3) . . ?
Cu19 Cu18 Cu4 120.33(3) . . ?
Cu19 Cu18 Cu9 121.37(3) . . ?
O7 Cu18 Cu4 41.89(10) . . ?
O7 Cu18 Cu9 133.74(10) . . ?
O7 Cu18 Cu19 89.80(11) . . ?
O7 Cu18 O17 176.99(14) . . ?
O17 Cu18 Cu4 135.64(10) . . ?
O17 Cu18 Cu9 43.74(10) . . ?
O17 Cu18 Cu19 90.91(10) . . ?
Cu5 Cu19 Cu10 92.07(3) . . ?
Cu18 Cu19 Cu5 119.74(3) . . ?
Cu18 Cu19 Cu10 118.44(3) . . ?
O8 Cu19 Cu5 43.55(10) . . ?
O8 Cu19 Cu10 135.61(11) . . ?
O8 Cu19 Cu18 90.60(11) . . ?
O18 Cu19 Cu5 134.39(10) . . ?
O18 Cu19 Cu10 42.35(10) . . ?
O18 Cu19 Cu18 89.47(10) . . ?
O18 Cu19 O8 177.20(15) . . ?
Cu10 Cu20 Cu5 92.67(3) . . ?
Cu11 Cu20 Cu5 126.42(3) . . ?
Cu11 Cu20 Cu10 128.63(3) . . ?
O9 Cu20 Cu5 42.56(11) . . ?
O9 Cu20 Cu10 135.23(11) . . ?
O9 Cu20 Cu11 89.48(11) . . ?
O19 Cu20 Cu5 136.16(11) . . ?
O19 Cu20 Cu10 43.50(11) . . ?
O19 Cu20 Cu11 91.02(11) . . ?
O19 Cu20 O9 178.16(18) . . ?
O1 Si1 O2 110.20(18) . . ?
O1 Si1 N1 105.71(19) . . ?
O1 Si1 C10 109.7(2) . . ?
O2 Si1 N1 110.23(19) . . ?
O2 Si1 C10 106.4(2) . . ?
N1 Si1 C10 114.6(2) . . ?
O3 Si2 N2 105.66(18) . . ?
O3 Si2 C20 110.0(2) . . ?
O4 Si2 O3 109.07(17) . . ?
O4 Si2 N2 112.06(19) . . ?
O4 Si2 C20 106.9(2) . . ?
N2 Si2 C20 113.1(2) . . ?
O5 Si3 O6 109.48(17) . . ?
O5 Si3 N3 109.88(19) . . ?
O5 Si3 C30 109.4(2) . . ?
O6 Si3 N3 106.1(2) . . ?
O6 Si3 C30 108.1(2) . . ?
N3 Si3 C30 113.8(2) . . ?
O7 Si4 N4 110.89(19) . . ?
O7 Si4 C40 107.4(2) . . ?
O8 Si4 O7 109.19(17) . . ?
O8 Si4 N4 105.41(19) . . ?
O8 Si4 C40 110.7(2) . . ?
N4 Si4 C40 113.2(2) . . ?
O9 Si5 N5 109.7(2) . . ?
O9 Si5 C50 108.6(3) . . ?
O10 Si5 O9 106.59(19) . . ?
O10 Si5 N5 110.2(2) . . ?
O10 Si5 C50 109.0(2) . . ?
N5 Si5 C50 112.5(3) . . ?
O11 Si6 O12 109.45(17) . . ?
O11 Si6 N6 111.11(19) . . ?
O11 Si6 C60 106.9(2) . . ?
O12 Si6 N6 105.08(19) . . ?
O12 Si6 C60 109.6(2) . . ?
N6 Si6 C60 114.6(2) . . ?
O13 Si7 N7 106.32(19) . . ?
O13 Si7 C70 107.1(2) . . ?
O14 Si7 O13 110.07(17) . . ?
O14 Si7 N7 109.65(19) . . ?
O14 Si7 C70 110.0(2) . . ?
N7 Si7 C70 113.6(2) . . ?
O15 Si8 O16 107.37(17) . . ?
O15 Si8 N8 109.83(19) . . ?
O15 Si8 C80 109.6(2) . . ?
O16 Si8 N8 110.60(19) . . ?
O16 Si8 C80 108.8(2) . . ?
N8 Si8 C80 110.6(2) . . ?
O17 Si9 O18 109.03(17) . . ?
O17 Si9 N9 105.24(19) . . ?
O17 Si9 C90 110.4(2) . . ?
O18 Si9 N9 111.97(19) . . ?
O18 Si9 C90 106.7(2) . . ?
N9 Si9 C90 113.5(2) . . ?
O19 Si10 N10 109.4(2) . . ?
O19 Si10 C100 110.2(2) . . ?
O20 Si10 O19 106.51(19) . . ?
O20 Si10 N10 109.7(2) . . ?
O20 Si10 C100 109.6(3) . . ?
N10 Si10 C100 111.3(3) . . ?
N1 Si11 C17 110.3(2) . . ?
N1 Si11 C18 112.0(2) . . ?
N1 Si11 C19 109.0(2) . . ?
C17 Si11 C18 109.4(3) . . ?
C19 Si11 C17 107.6(3) . . ?
C19 Si11 C18 108.3(3) . . ?
N2 Si12 C27 111.1(2) . . ?
N2 Si12 C28 109.2(2) . . ?
N2 Si12 C29 111.2(2) . . ?
C28 Si12 C27 108.7(3) . . ?
C28 Si12 C29 107.7(3) . . ?
C29 Si12 C27 108.8(3) . . ?
N3 Si13 C37 109.4(3) . . ?
N3 Si13 C38 113.4(3) . . ?
N3 Si13 C39 108.6(3) . . ?
C37 Si13 C38 108.2(4) . . ?
C39 Si13 C37 110.4(4) . . ?
C39 Si13 C38 106.8(4) . . ?
N4 Si14 C47 111.0(2) . . ?
N4 Si14 C48 108.9(2) . . ?
N4 Si14 C49 110.6(2) . . ?
C47 Si14 C49 109.5(3) . . ?
C48 Si14 C47 108.3(3) . . ?
C48 Si14 C49 108.6(3) . . ?
C58 Si15 C57 104.0(13) . . ?
C58 Si15 C59 108.1(14) . . ?
C59 Si15 C57 111.0(15) . . ?
N5 Si15 C57 111.6(13) . . ?
N5 Si15 C58 111.7(13) . . ?
N5 Si15 C59 110.3(12) . . ?
Si15 C57 H57A 109.5 . . ?
Si15 C57 H57B 109.5 . . ?
Si15 C57 H57C 109.5 . . ?
H57A C57 H57B 109.5 . . ?
H57A C57 H57C 109.5 . . ?
H57B C57 H57C 109.5 . . ?
Si15 C58 H58A 109.5 . . ?
Si15 C58 H58B 109.5 . . ?
Si15 C58 H58C 109.5 . . ?
H58A C58 H58B 109.5 . . ?
H58A C58 H58C 109.5 . . ?
H58B C58 H58C 109.5 . . ?
Si15 C59 H59A 109.5 . . ?
Si15 C59 H59B 109.5 . . ?
Si15 C59 H59C 109.5 . . ?
H59A C59 H59B 109.5 . . ?
H59A C59 H59C 109.5 . . ?
H59B C59 H59C 109.5 . . ?
C57A Si5A C58A 110.7(9) . . ?
C59A Si5A C57A 109.7(8) . . ?
C59A Si5A C58A 105.3(9) . . ?
N5 Si5A C57A 110.2(8) . . ?
N5 Si5A C58A 111.5(7) . . ?
N5 Si5A C59A 109.3(8) . . ?
Si5A C57A H57D 109.5 . . ?
Si5A C57A H57E 109.5 . . ?
Si5A C57A H57F 109.5 . . ?
H57D C57A H57E 109.5 . . ?
H57D C57A H57F 109.5 . . ?
H57E C57A H57F 109.5 . . ?
Si5A C58A H58D 109.5 . . ?
Si5A C58A H58E 109.5 . . ?
Si5A C58A H58F 109.5 . . ?
H58D C58A H58E 109.5 . . ?
H58D C58A H58F 109.5 . . ?
H58E C58A H58F 109.5 . . ?
Si5A C59A H59D 109.5 . . ?
Si5A C59A H59E 109.5 . . ?
Si5A C59A H59F 109.5 . . ?
H59D C59A H59E 109.5 . . ?
H59D C59A H59F 109.5 . . ?
H59E C59A H59F 109.5 . . ?
N6 Si16 C67 110.9(2) . . ?
N6 Si16 C68 109.0(3) . . ?
N6 Si16 C69 111.5(2) . . ?
C67 Si16 C68 107.4(3) . . ?
C69 Si16 C67 109.3(3) . . ?
C69 Si16 C68 108.6(3) . . ?
N7 Si17 C77 112.0(3) . . ?
N7 Si17 C78 109.3(2) . . ?
N7 Si17 C79 110.5(3) . . ?
C77 Si17 C78 107.9(3) . . ?
C79 Si17 C77 108.0(3) . . ?
C79 Si17 C78 109.1(3) . . ?
N8 Si18 C87 109.1(2) . . ?
N8 Si18 C88 109.7(2) . . ?
N8 Si18 C89 113.6(2) . . ?
C87 Si18 C89 107.0(3) . . ?
C88 Si18 C87 109.5(3) . . ?
C88 Si18 C89 107.7(3) . . ?
N9 Si19 C97 112.2(2) . . ?
N9 Si19 C98 109.1(3) . . ?
N9 Si19 C99 111.2(2) . . ?
C97 Si19 C98 109.3(3) . . ?
C97 Si19 C99 108.1(3) . . ?
C98 Si19 C99 106.9(3) . . ?
C107 Si20 C109 107.3(13) . . ?
C108 Si20 C107 104.9(13) . . ?
C108 Si20 C109 106.2(13) . . ?
C108 Si20 N10 117.4(10) . . ?
N10 Si20 C107 111.2(10) . . ?
N10 Si20 C109 109.3(9) . . ?
Si20 C107 H10A 109.5 . . ?
Si20 C107 H10B 109.5 . . ?
Si20 C107 H10C 109.5 . . ?
H10A C107 H10B 109.5 . . ?
H10A C107 H10C 109.5 . . ?
H10B C107 H10C 109.5 . . ?
Si20 C108 H10D 109.5 . . ?
Si20 C108 H10E 109.5 . . ?
Si20 C108 H10F 109.5 . . ?
H10D C108 H10E 109.5 . . ?
H10D C108 H10F 109.5 . . ?
H10E C108 H10F 109.5 . . ?
Si20 C109 H10G 109.5 . . ?
Si20 C109 H10H 109.5 . . ?
Si20 C109 H10I 109.5 . . ?
H10G C109 H10H 109.5 . . ?
H10G C109 H10I 109.5 . . ?
H10H C109 H10I 109.5 . . ?
C07A Si2A C09A 106.5(8) . . ?
C08A Si2A C07A 112.6(8) . . ?
C08A Si2A C09A 109.5(8) . . ?
N10 Si2A C07A 106.5(6) . . ?
N10 Si2A C08A 109.6(6) . . ?
N10 Si2A C09A 112.0(6) . . ?
Si2A C07A H07A 109.5 . . ?
Si2A C07A H07B 109.5 . . ?
Si2A C07A H07C 109.5 . . ?
H07A C07A H07B 109.5 . . ?
H07A C07A H07C 109.5 . . ?
H07B C07A H07C 109.5 . . ?
Si2A C08A H08A 109.5 . . ?
Si2A C08A H08B 109.5 . . ?
Si2A C08A H08C 109.5 . . ?
H08A C08A H08B 109.5 . . ?
H08A C08A H08C 109.5 . . ?
H08B C08A H08C 109.5 . . ?
Si2A C09A H09A 109.5 . . ?
Si2A C09A H09B 109.5 . . ?
Si2A C09A H09C 109.5 . . ?
H09A C09A H09B 109.5 . . ?
H09A C09A H09C 109.5 . . ?
H09B C09A H09C 109.5 . . ?
Cu1 O1 Cu12 91.28(15) . . ?
Si1 O1 Cu1 129.2(2) . . ?
Si1 O1 Cu12 124.41(19) . . ?
Cu2 O2 Cu13 95.15(14) . . ?
Si1 O2 Cu2 132.56(19) . . ?
Si1 O2 Cu13 124.2(2) . . ?
Cu2 O3 Cu14 92.82(14) . . ?
Si2 O3 Cu2 126.75(19) . . ?
Si2 O3 Cu14 123.79(19) . . ?
Cu3 O4 Cu15 94.58(14) . . ?
Si2 O4 Cu3 126.85(19) . . ?
Si2 O4 Cu15 126.43(19) . . ?
Cu3 O5 Cu16 92.78(13) . . ?
Si3 O5 Cu3 133.9(2) . . ?
Si3 O5 Cu16 125.20(19) . . ?
Cu4 O6 Cu17 92.35(15) . . ?
Si3 O6 Cu4 133.5(2) . . ?
Si3 O6 Cu17 123.89(19) . . ?
Cu4 O7 Cu18 95.62(14) . . ?
Si4 O7 Cu4 130.3(2) . . ?
Si4 O7 Cu18 125.2(2) . . ?
Cu5 O8 Cu19 91.90(14) . . ?
Si4 O8 Cu5 127.2(2) . . ?
Si4 O8 Cu19 123.8(2) . . ?
Cu5 O9 Cu20 94.78(16) . . ?
Si5 O9 Cu5 128.9(2) . . ?
Si5 O9 Cu20 127.2(2) . . ?
Cu1 O10 Cu11 95.35(15) . . ?
Si5 O10 Cu1 127.3(2) . . ?
Si5 O10 Cu11 125.9(2) . . ?
Cu6 O11 Cu12 96.42(14) . . ?
Si6 O11 Cu6 130.8(2) . . ?
Si6 O11 Cu12 124.4(2) . . ?
Cu7 O12 Cu13 92.41(14) . . ?
Si6 O12 Cu7 129.2(2) . . ?
Si6 O12 Cu13 124.16(19) . . ?
Cu7 O13 Cu14 94.45(14) . . ?
Si7 O13 Cu7 131.3(2) . . ?
Si7 O13 Cu14 125.40(19) . . ?
Cu8 O14 Cu15 92.54(13) . . ?
Si7 O14 Cu8 128.5(2) . . ?
Si7 O14 Cu15 123.77(19) . . ?
Cu8 O15 Cu16 93.39(14) . . ?
Si8 O15 Cu8 126.89(19) . . ?
Si8 O15 Cu16 125.08(19) . . ?
Cu9 O16 Cu17 95.07(14) . . ?
Si8 O16 Cu9 131.3(2) . . ?
Si8 O16 Cu17 127.0(2) . . ?
Cu9 O17 Cu18 92.09(15) . . ?
Si9 O17 Cu9 126.74(18) . . ?
Si9 O17 Cu18 124.36(19) . . ?
Cu10 O18 Cu19 95.06(15) . . ?
Si9 O18 Cu10 127.02(18) . . ?
Si9 O18 Cu19 125.57(19) . . ?
Cu10 O19 Cu20 92.84(15) . . ?
Si10 O19 Cu10 136.6(2) . . ?
Si10 O19 Cu20 125.6(2) . . ?
Cu6 O20 Cu11 91.92(16) . . ?
Si10 O20 Cu6 134.0(2) . . ?
Si10 O20 Cu11 126.6(2) . . ?
Si1 N1 Si11 122.9(2) . . ?
C11 N1 Si1 117.6(3) . . ?
C11 N1 Si11 119.5(3) . . ?
Si2 N2 Si12 123.0(2) . . ?
C21 N2 Si2 118.3(3) . . ?
C21 N2 Si12 118.7(3) . . ?
Si3 N3 Si13 122.2(2) . . ?
C31 N3 Si3 118.2(3) . . ?
C31 N3 Si13 119.5(3) . . ?
Si4 N4 Si14 122.0(2) . . ?
C41 N4 Si4 118.5(3) . . ?
C41 N4 Si14 119.4(3) . . ?
Si5 N5 Si15 120.5(8) . . ?
Si5A N5 Si5 125.6(5) . . ?
C51 N5 Si5 116.4(4) . . ?
C51 N5 Si15 121.9(8) . . ?
C51 N5 Si5A 117.9(6) . . ?
Si6 N6 Si16 124.4(2) . . ?
C61 N6 Si6 118.3(3) . . ?
C61 N6 Si16 117.1(3) . . ?
Si7 N7 Si17 121.3(2) . . ?
C71 N7 Si7 121.9(3) . . ?
C71 N7 Si17 116.8(3) . . ?
Si8 N8 Si18 124.2(2) . . ?
C81 N8 Si8 117.4(3) . . ?
C81 N8 Si18 118.3(3) . . ?
Si9 N9 Si19 123.9(2) . . ?
C91 N9 Si9 118.6(3) . . ?
C91 N9 Si19 117.5(3) . . ?
Si10 N10 Si20 119.1(5) . . ?
Si10 N10 Si2A 124.8(4) . . ?
C101 N10 Si10 119.7(4) . . ?
C101 N10 Si20 119.8(6) . . ?
C101 N10 Si2A 114.8(5) . . ?
Si1 C10 H10J 109.5 . . ?
Si1 C10 H10K 109.5 . . ?
Si1 C10 H10L 109.5 . . ?
H10J C10 H10K 109.5 . . ?
H10J C10 H10L 109.5 . . ?
H10K C10 H10L 109.5 . . ?
C12 C11 N1 119.9(5) . . ?
C12 C11 C16 120.6(5) . . ?
C16 C11 N1 119.5(4) . . ?
C11 C12 C121 123.2(5) . . ?
C13 C12 C11 118.4(6) . . ?
C13 C12 C121 118.3(5) . . ?
C12 C13 H13 119.0 . . ?
C14 C13 C12 121.9(6) . . ?
C14 C13 H13 119.0 . . ?
C13 C14 H14 120.3 . . ?
C13 C14 C15 119.3(6) . . ?
C15 C14 H14 120.3 . . ?
C14 C15 H15 119.3 . . ?
C14 C15 C16 121.4(6) . . ?
C16 C15 H15 119.3 . . ?
C11 C16 C161 123.3(5) . . ?
C15 C16 C11 118.3(5) . . ?
C15 C16 C161 118.4(5) . . ?
Si11 C17 H17A 109.5 . . ?
Si11 C17 H17B 109.5 . . ?
Si11 C17 H17C 109.5 . . ?
H17A C17 H17B 109.5 . . ?
H17A C17 H17C 109.5 . . ?
H17B C17 H17C 109.5 . . ?
Si11 C18 H18A 109.5 . . ?
Si11 C18 H18B 109.5 . . ?
Si11 C18 H18C 109.5 . . ?
H18A C18 H18B 109.5 . . ?
H18A C18 H18C 109.5 . . ?
H18B C18 H18C 109.5 . . ?
Si11 C19 H19A 109.5 . . ?
Si11 C19 H19B 109.5 . . ?
Si11 C19 H19C 109.5 . . ?
H19A C19 H19B 109.5 . . ?
H19A C19 H19C 109.5 . . ?
H19B C19 H19C 109.5 . . ?
Si2 C20 H20A 109.5 . . ?
Si2 C20 H20B 109.5 . . ?
Si2 C20 H20C 109.5 . . ?
H20A C20 H20B 109.5 . . ?
H20A C20 H20C 109.5 . . ?
H20B C20 H20C 109.5 . . ?
C22 C21 N2 119.8(5) . . ?
C26 C21 N2 119.1(4) . . ?
C26 C21 C22 121.1(5) . . ?
C21 C22 C221 123.3(5) . . ?
C23 C22 C21 118.0(5) . . ?
C23 C22 C221 118.7(5) . . ?
C22 C23 H23 119.1 . . ?
C24 C23 C22 121.8(6) . . ?
C24 C23 H23 119.1 . . ?
C23 C24 H24 120.0 . . ?
C23 C24 C25 119.9(5) . . ?
C25 C24 H24 120.0 . . ?
C24 C25 H25 119.3 . . ?
C24 C25 C26 121.5(6) . . ?
C26 C25 H25 119.3 . . ?
C21 C26 C261 124.2(5) . . ?
C25 C26 C21 117.7(5) . . ?
C25 C26 C261 118.1(5) . . ?
Si12 C27 H27A 109.5 . . ?
Si12 C27 H27B 109.5 . . ?
Si12 C27 H27C 109.5 . . ?
H27A C27 H27B 109.5 . . ?
H27A C27 H27C 109.5 . . ?
H27B C27 H27C 109.5 . . ?
Si12 C28 H28A 109.5 . . ?
Si12 C28 H28B 109.5 . . ?
Si12 C28 H28C 109.5 . . ?
H28A C28 H28B 109.5 . . ?
H28A C28 H28C 109.5 . . ?
H28B C28 H28C 109.5 . . ?
Si12 C29 H29A 109.5 . . ?
Si12 C29 H29B 109.5 . . ?
Si12 C29 H29C 109.5 . . ?
H29A C29 H29B 109.5 . . ?
H29A C29 H29C 109.5 . . ?
H29B C29 H29C 109.5 . . ?
Si3 C30 H30A 109.5 . . ?
Si3 C30 H30B 109.5 . . ?
Si3 C30 H30C 109.5 . . ?
H30A C30 H30B 109.5 . . ?
H30A C30 H30C 109.5 . . ?
H30B C30 H30C 109.5 . . ?
C32 C31 N3 119.6(5) . . ?
C32 C31 C36 121.8(6) . . ?
C36 C31 N3 118.5(6) . . ?
C31 C32 C33 118.9(7) . . ?
C31 C32 C321 123.6(5) . . ?
C33 C32 C321 117.4(7) . . ?
C32 C33 H33 119.7 . . ?
C34 C33 C32 120.6(8) . . ?
C34 C33 H33 119.7 . . ?
C33 C34 H34 119.7 . . ?
C35 C34 C33 120.7(8) . . ?
C35 C34 H34 119.7 . . ?
C34 C35 H35 118.9 . . ?
C34 C35 C36 122.2(8) . . ?
C36 C35 H35 118.9 . . ?
C31 C36 C35 115.7(8) . . ?
C31 C36 C361 123.9(6) . . ?
C35 C36 C361 120.4(7) . . ?
Si13 C37 H37A 109.5 . . ?
Si13 C37 H37B 109.5 . . ?
Si13 C37 H37C 109.5 . . ?
H37A C37 H37B 109.5 . . ?
H37A C37 H37C 109.5 . . ?
H37B C37 H37C 109.5 . . ?
Si13 C38 H38A 109.5 . . ?
Si13 C38 H38B 109.5 . . ?
Si13 C38 H38C 109.5 . . ?
H38A C38 H38B 109.5 . . ?
H38A C38 H38C 109.5 . . ?
H38B C38 H38C 109.5 . . ?
Si13 C39 H39A 109.5 . . ?
Si13 C39 H39B 109.5 . . ?
Si13 C39 H39C 109.5 . . ?
H39A C39 H39B 109.5 . . ?
H39A C39 H39C 109.5 . . ?
H39B C39 H39C 109.5 . . ?
Si4 C40 H40A 109.5 . . ?
Si4 C40 H40B 109.5 . . ?
Si4 C40 H40C 109.5 . . ?
H40A C40 H40B 109.5 . . ?
H40A C40 H40C 109.5 . . ?
H40B C40 H40C 109.5 . . ?
C42 C41 N4 120.2(4) . . ?
C42 C41 C46 120.9(5) . . ?
C46 C41 N4 118.9(5) . . ?
C41 C42 C43 117.3(5) . . ?
C41 C42 C421 123.5(5) . . ?
C43 C42 C421 119.2(5) . . ?
C42 C43 H43 118.7 . . ?
C44 C43 C42 122.5(6) . . ?
C44 C43 H43 118.7 . . ?
C43 C44 H44 120.5 . . ?
C45 C44 C43 119.1(6) . . ?
C45 C44 H44 120.5 . . ?
C44 C45 H45 118.6 . . ?
C44 C45 C46 122.7(6) . . ?
C46 C45 H45 118.6 . . ?
C41 C46 C461 124.2(5) . . ?
C45 C46 C41 117.4(6) . . ?
C45 C46 C461 118.4(5) . . ?
Si14 C47 H47A 109.5 . . ?
Si14 C47 H47B 109.5 . . ?
Si14 C47 H47C 109.5 . . ?
H47A C47 H47B 109.5 . . ?
H47A C47 H47C 109.5 . . ?
H47B C47 H47C 109.5 . . ?
Si14 C48 H48A 109.5 . . ?
Si14 C48 H48B 109.5 . . ?
Si14 C48 H48C 109.5 . . ?
H48A C48 H48B 109.5 . . ?
H48A C48 H48C 109.5 . . ?
H48B C48 H48C 109.5 . . ?
Si14 C49 H49A 109.5 . . ?
Si14 C49 H49B 109.5 . . ?
Si14 C49 H49C 109.5 . . ?
H49A C49 H49B 109.5 . . ?
H49A C49 H49C 109.5 . . ?
H49B C49 H49C 109.5 . . ?
Si5 C50 H50A 109.5 . . ?
Si5 C50 H50B 109.5 . . ?
Si5 C50 H50C 109.5 . . ?
H50A C50 H50B 109.5 . . ?
H50A C50 H50C 109.5 . . ?
H50B C50 H50C 109.5 . . ?
C52 C51 N5 119.0(6) . . ?
C56 C51 N5 120.2(6) . . ?
C56 C51 C52 120.8(7) . . ?
C51 C52 C521 124.0(6) . . ?
C53 C52 C51 117.2(7) . . ?
C53 C52 C521 118.7(7) . . ?
C52 C53 H53 119.1 . . ?
C52 C53 C54 121.7(7) . . ?
C54 C53 H53 119.1 . . ?
C53 C54 H54 120.1 . . ?
C55 C54 C53 119.9(8) . . ?
C55 C54 H54 120.1 . . ?
C54 C55 H55 118.9 . . ?
C54 C55 C56 122.1(8) . . ?
C56 C55 H55 118.9 . . ?
C51 C56 C561 123.0(7) . . ?
C55 C56 C51 118.1(7) . . ?
C55 C56 C561 118.9(7) . . ?
Si6 C60 H60A 109.5 . . ?
Si6 C60 H60B 109.5 . . ?
Si6 C60 H60C 109.5 . . ?
H60A C60 H60B 109.5 . . ?
H60A C60 H60C 109.5 . . ?
H60B C60 H60C 109.5 . . ?
C62 C61 N6 120.4(4) . . ?
C62 C61 C66 121.1(5) . . ?
C66 C61 N6 118.4(5) . . ?
C61 C62 C63 118.2(5) . . ?
C61 C62 C621 123.4(5) . . ?
C63 C62 C621 118.4(5) . . ?
C62 C63 H63 119.3 . . ?
C64 C63 C62 121.4(6) . . ?
C64 C63 H63 119.3 . . ?
C63 C64 H64 120.3 . . ?
C65 C64 C63 119.4(6) . . ?
C65 C64 H64 120.3 . . ?
C64 C65 H65 118.5 . . ?
C64 C65 C66 122.9(6) . . ?
C66 C65 H65 118.5 . . ?
C61 C66 C661 123.1(5) . . ?
C65 C66 C61 117.1(6) . . ?
C65 C66 C661 119.8(5) . . ?
Si16 C67 H67A 109.5 . . ?
Si16 C67 H67B 109.5 . . ?
Si16 C67 H67C 109.5 . . ?
H67A C67 H67B 109.5 . . ?
H67A C67 H67C 109.5 . . ?
H67B C67 H67C 109.5 . . ?
Si16 C68 H68A 109.5 . . ?
Si16 C68 H68B 109.5 . . ?
Si16 C68 H68C 109.5 . . ?
H68A C68 H68B 109.5 . . ?
H68A C68 H68C 109.5 . . ?
H68B C68 H68C 109.5 . . ?
Si16 C69 H69A 109.5 . . ?
Si16 C69 H69B 109.5 . . ?
Si16 C69 H69C 109.5 . . ?
H69A C69 H69B 109.5 . . ?
H69A C69 H69C 109.5 . . ?
H69B C69 H69C 109.5 . . ?
Si7 C70 H70A 109.5 . . ?
Si7 C70 H70B 109.5 . . ?
Si7 C70 H70C 109.5 . . ?
H70A C70 H70B 109.5 . . ?
H70A C70 H70C 109.5 . . ?
H70B C70 H70C 109.5 . . ?
C72 C71 N7 119.2(5) . . ?
C76 C71 N7 120.3(5) . . ?
C76 C71 C72 120.5(5) . . ?
C71 C72 C721 123.2(5) . . ?
C73 C72 C71 118.2(5) . . ?
C73 C72 C721 118.6(5) . . ?
C72 C73 H73 118.9 . . ?
C74 C73 C72 122.2(6) . . ?
C74 C73 H73 118.9 . . ?
C73 C74 H74 120.4 . . ?
C73 C74 C75 119.2(6) . . ?
C75 C74 H74 120.4 . . ?
C74 C75 H75 119.4 . . ?
C74 C75 C76 121.2(6) . . ?
C76 C75 H75 119.4 . . ?
C71 C76 C75 118.6(5) . . ?
C71 C76 C761 122.5(5) . . ?
C75 C76 C761 118.9(5) . . ?
Si17 C77 H77A 109.5 . . ?
Si17 C77 H77B 109.5 . . ?
Si17 C77 H77C 109.5 . . ?
H77A C77 H77B 109.5 . . ?
H77A C77 H77C 109.5 . . ?
H77B C77 H77C 109.5 . . ?
Si17 C78 H78A 109.5 . . ?
Si17 C78 H78B 109.5 . . ?
Si17 C78 H78C 109.5 . . ?
H78A C78 H78B 109.5 . . ?
H78A C78 H78C 109.5 . . ?
H78B C78 H78C 109.5 . . ?
Si17 C79 H79A 109.5 . . ?
Si17 C79 H79B 109.5 . . ?
Si17 C79 H79C 109.5 . . ?
H79A C79 H79B 109.5 . . ?
H79A C79 H79C 109.5 . . ?
H79B C79 H79C 109.5 . . ?
Si8 C80 H80A 109.5 . . ?
Si8 C80 H80B 109.5 . . ?
Si8 C80 H80C 109.5 . . ?
H80A C80 H80B 109.5 . . ?
H80A C80 H80C 109.5 . . ?
H80B C80 H80C 109.5 . . ?
C82 C81 N8 120.7(5) . . ?
C82 C81 C86 120.5(5) . . ?
C86 C81 N8 118.8(4) . . ?
C81 C82 C83 118.2(5) . . ?
C81 C82 C821 122.8(5) . . ?
C83 C82 C821 119.0(5) . . ?
C82 C83 H83 119.1 . . ?
C84 C83 C82 121.8(5) . . ?
C84 C83 H83 119.1 . . ?
C83 C84 H84 120.1 . . ?
C83 C84 C85 119.9(6) . . ?
C85 C84 H84 120.1 . . ?
C84 C85 H85 119.6 . . ?
C84 C85 C86 120.9(6) . . ?
C86 C85 H85 119.6 . . ?
C81 C86 C861 123.2(5) . . ?
C85 C86 C81 118.8(5) . . ?
C85 C86 C861 118.0(5) . . ?
Si18 C87 H87A 109.5 . . ?
Si18 C87 H87B 109.5 . . ?
Si18 C87 H87C 109.5 . . ?
H87A C87 H87B 109.5 . . ?
H87A C87 H87C 109.5 . . ?
H87B C87 H87C 109.5 . . ?
Si18 C88 H88A 109.5 . . ?
Si18 C88 H88B 109.5 . . ?
Si18 C88 H88C 109.5 . . ?
H88A C88 H88B 109.5 . . ?
H88A C88 H88C 109.5 . . ?
H88B C88 H88C 109.5 . . ?
Si18 C89 H89A 109.5 . . ?
Si18 C89 H89B 109.5 . . ?
Si18 C89 H89C 109.5 . . ?
H89A C89 H89B 109.5 . . ?
H89A C89 H89C 109.5 . . ?
H89B C89 H89C 109.5 . . ?
Si9 C90 H90A 109.5 . . ?
Si9 C90 H90B 109.5 . . ?
Si9 C90 H90C 109.5 . . ?
H90A C90 H90B 109.5 . . ?
H90A C90 H90C 109.5 . . ?
H90B C90 H90C 109.5 . . ?
C92 C91 N9 119.3(4) . . ?
C96 C91 N9 120.3(5) . . ?
C96 C91 C92 120.3(5) . . ?
C91 C92 C921 123.4(5) . . ?
C93 C92 C91 118.0(5) . . ?
C93 C92 C921 118.6(5) . . ?
C92 C93 H93 118.9 . . ?
C94 C93 C92 122.2(6) . . ?
C94 C93 H93 118.9 . . ?
C93 C94 H94 120.4 . . ?
C93 C94 C95 119.2(6) . . ?
C95 C94 H94 120.4 . . ?
C94 C95 H95 119.0 . . ?
C94 C95 C96 121.9(6) . . ?
C96 C95 H95 119.0 . . ?
C91 C96 C961 122.9(5) . . ?
C95 C96 C91 118.4(6) . . ?
C95 C96 C961 118.7(5) . . ?
Si19 C97 H97A 109.5 . . ?
Si19 C97 H97B 109.5 . . ?
Si19 C97 H97C 109.5 . . ?
H97A C97 H97B 109.5 . . ?
H97A C97 H97C 109.5 . . ?
H97B C97 H97C 109.5 . . ?
Si19 C98 H98A 109.5 . . ?
Si19 C98 H98B 109.5 . . ?
Si19 C98 H98C 109.5 . . ?
H98A C98 H98B 109.5 . . ?
H98A C98 H98C 109.5 . . ?
H98B C98 H98C 109.5 . . ?
Si19 C99 H99A 109.5 . . ?
Si19 C99 H99B 109.5 . . ?
Si19 C99 H99C 109.5 . . ?
H99A C99 H99B 109.5 . . ?
H99A C99 H99C 109.5 . . ?
H99B C99 H99C 109.5 . . ?
Si10 C100 H10M 109.5 . . ?
Si10 C100 H10N 109.5 . . ?
Si10 C100 H10O 109.5 . . ?
H10M C100 H10N 109.5 . . ?
H10M C100 H10O 109.5 . . ?
H10N C100 H10O 109.5 . . ?
C102 C101 N10 119.7(5) . . ?
C102 C101 C106 120.5(6) . . ?
C106 C101 N10 119.9(6) . . ?
C101 C102 C110 122.4(6) . . ?
C103 C102 C101 118.3(6) . . ?
C103 C102 C110 119.1(6) . . ?
C102 C103 H103 119.0 . . ?
C104 C103 C102 122.0(8) . . ?
C104 C103 H103 119.0 . . ?
C103 C104 H104 119.2 . . ?
C103 C104 C105 121.6(8) . . ?
C105 C104 H104 119.2 . . ?
C104 C105 H105 120.3 . . ?
C104 C105 C106 119.3(8) . . ?
C106 C105 H105 120.3 . . ?
C101 C106 C113 122.3(7) . . ?
C105 C106 C101 118.1(7) . . ?
C105 C106 C113 119.6(8) . . ?
C102 C110 H110 107.8 . . ?
C102 C110 C111 110.0(7) . . ?
C102 C110 C112 114.8(7) . . ?
C111 C110 H110 107.8 . . ?
C112 C110 H110 107.8 . . ?
C112 C110 C111 108.5(6) . . ?
C110 C111 H11A 109.5 . . ?
C110 C111 H11B 109.5 . . ?
C110 C111 H11C 109.5 . . ?
H11A C111 H11B 109.5 . . ?
H11A C111 H11C 109.5 . . ?
H11B C111 H11C 109.5 . . ?
C110 C112 H11D 109.5 . . ?
C110 C112 H11E 109.5 . . ?
C110 C112 H11F 109.5 . . ?
H11D C112 H11E 109.5 . . ?
H11D C112 H11F 109.5 . . ?
H11E C112 H11F 109.5 . . ?
C106 C113 H113 108.5 . . ?
C106 C113 C114 109.8(8) . . ?
C114 C113 H113 108.5 . . ?
C115 C113 C106 110.7(8) . . ?
C115 C113 H113 108.5 . . ?
C115 C113 C114 110.9(8) . . ?
C113 C114 H11G 109.5 . . ?
C113 C114 H11H 109.5 . . ?
C113 C114 H11I 109.5 . . ?
H11G C114 H11H 109.5 . . ?
H11G C114 H11I 109.5 . . ?
H11H C114 H11I 109.5 . . ?
C113 C115 H11J 109.5 . . ?
C113 C115 H11K 109.5 . . ?
C113 C115 H11L 109.5 . . ?
H11J C115 H11K 109.5 . . ?
H11J C115 H11L 109.5 . . ?
H11K C115 H11L 109.5 . . ?
C12 C121 H121 108.0 . . ?
C12 C121 C122 111.4(5) . . ?
C12 C121 C123 111.8(5) . . ?
C122 C121 H121 108.0 . . ?
C122 C121 C123 109.5(5) . . ?
C123 C121 H121 108.0 . . ?
C121 C122 H12A 109.5 . . ?
C121 C122 H12B 109.5 . . ?
C121 C122 H12C 109.5 . . ?
H12A C122 H12B 109.5 . . ?
H12A C122 H12C 109.5 . . ?
H12B C122 H12C 109.5 . . ?
C121 C123 H12D 109.5 . . ?
C121 C123 H12E 109.5 . . ?
C121 C123 H12F 109.5 . . ?
H12D C123 H12E 109.5 . . ?
H12D C123 H12F 109.5 . . ?
H12E C123 H12F 109.5 . . ?
C16 C161 H161 107.9 . . ?
C16 C161 C162 110.3(5) . . ?
C16 C161 C163 113.4(4) . . ?
C162 C161 H161 107.9 . . ?
C163 C161 H161 107.9 . . ?
C163 C161 C162 109.2(4) . . ?
C161 C162 H16A 109.5 . . ?
C161 C162 H16B 109.5 . . ?
C161 C162 H16C 109.5 . . ?
H16A C162 H16B 109.5 . . ?
H16A C162 H16C 109.5 . . ?
H16B C162 H16C 109.5 . . ?
C161 C163 H16D 109.5 . . ?
C161 C163 H16E 109.5 . . ?
C161 C163 H16F 109.5 . . ?
H16D C163 H16E 109.5 . . ?
H16D C163 H16F 109.5 . . ?
H16E C163 H16F 109.5 . . ?
C22 C221 H221 107.7 . . ?
C22 C221 C222 112.9(5) . . ?
C22 C221 C223 111.6(5) . . ?
C222 C221 H221 107.7 . . ?
C222 C221 C223 109.1(5) . . ?
C223 C221 H221 107.7 . . ?
C221 C222 H22A 109.5 . . ?
C221 C222 H22B 109.5 . . ?
C221 C222 H22C 109.5 . . ?
H22A C222 H22B 109.5 . . ?
H22A C222 H22C 109.5 . . ?
H22B C222 H22C 109.5 . . ?
C221 C223 H22D 109.5 . . ?
C221 C223 H22E 109.5 . . ?
C221 C223 H22F 109.5 . . ?
H22D C223 H22E 109.5 . . ?
H22D C223 H22F 109.5 . . ?
H22E C223 H22F 109.5 . . ?
C26 C261 H261 107.9 . . ?
C26 C261 C262 111.0(5) . . ?
C26 C261 C263 112.6(5) . . ?
C262 C261 H261 107.9 . . ?
C263 C261 H261 107.9 . . ?
C263 C261 C262 109.3(5) . . ?
C261 C262 H26A 109.5 . . ?
C261 C262 H26B 109.5 . . ?
C261 C262 H26C 109.5 . . ?
H26A C262 H26B 109.5 . . ?
H26A C262 H26C 109.5 . . ?
H26B C262 H26C 109.5 . . ?
C261 C263 H26D 109.5 . . ?
C261 C263 H26E 109.5 . . ?
C261 C263 H26F 109.5 . . ?
H26D C263 H26E 109.5 . . ?
H26D C263 H26F 109.5 . . ?
H26E C263 H26F 109.5 . . ?
C32 C321 H321 107.9 . . ?
C32 C321 C322 111.3(6) . . ?
C32 C321 C323 111.2(6) . . ?
C322 C321 H321 107.9 . . ?
C323 C321 H321 107.9 . . ?
C323 C321 C322 110.4(6) . . ?
C321 C322 H32A 109.5 . . ?
C321 C322 H32B 109.5 . . ?
C321 C322 H32C 109.5 . . ?
H32A C322 H32B 109.5 . . ?
H32A C322 H32C 109.5 . . ?
H32B C322 H32C 109.5 . . ?
C321 C323 H32D 109.5 . . ?
C321 C323 H32E 109.5 . . ?
C321 C323 H32F 109.5 . . ?
H32D C323 H32E 109.5 . . ?
H32D C323 H32F 109.5 . . ?
H32E C323 H32F 109.5 . . ?
C36 C361 H361 107.8 . . ?
C36 C361 C362 113.3(7) . . ?
C36 C361 C363 110.5(6) . . ?
C362 C361 H361 107.8 . . ?
C362 C361 C363 109.4(7) . . ?
C363 C361 H361 107.8 . . ?
C361 C362 H36A 109.5 . . ?
C361 C362 H36B 109.5 . . ?
C361 C362 H36C 109.5 . . ?
H36A C362 H36B 109.5 . . ?
H36A C362 H36C 109.5 . . ?
H36B C362 H36C 109.5 . . ?
C361 C363 H36D 109.5 . . ?
C361 C363 H36E 109.5 . . ?
C361 C363 H36F 109.5 . . ?
H36D C363 H36E 109.5 . . ?
H36D C363 H36F 109.5 . . ?
H36E C363 H36F 109.5 . . ?
C42 C421 H421 108.0 . . ?
C42 C421 C422 112.4(5) . . ?
C42 C421 C423 111.7(4) . . ?
C422 C421 H421 108.0 . . ?
C422 C421 C423 108.6(5) . . ?
C423 C421 H421 108.0 . . ?
C421 C422 H42A 109.5 . . ?
C421 C422 H42B 109.5 . . ?
C421 C422 H42C 109.5 . . ?
H42A C422 H42B 109.5 . . ?
H42A C422 H42C 109.5 . . ?
H42B C422 H42C 109.5 . . ?
C421 C423 H42D 109.5 . . ?
C421 C423 H42E 109.5 . . ?
C421 C423 H42F 109.5 . . ?
H42D C423 H42E 109.5 . . ?
H42D C423 H42F 109.5 . . ?
H42E C423 H42F 109.5 . . ?
C46 C461 H461 107.5 . . ?
C46 C461 C462 112.0(6) . . ?
C46 C461 C463 112.3(5) . . ?
C462 C461 H461 107.5 . . ?
C462 C461 C463 109.9(5) . . ?
C463 C461 H461 107.5 . . ?
C461 C462 H46A 109.5 . . ?
C461 C462 H46B 109.5 . . ?
C461 C462 H46C 109.5 . . ?
H46A C462 H46B 109.5 . . ?
H46A C462 H46C 109.5 . . ?
H46B C462 H46C 109.5 . . ?
C461 C463 H46D 109.5 . . ?
C461 C463 H46E 109.5 . . ?
C461 C463 H46F 109.5 . . ?
H46D C463 H46E 109.5 . . ?
H46D C463 H46F 109.5 . . ?
H46E C463 H46F 109.5 . . ?
C52 C521 H521 108.1 . . ?
C52 C521 C523 109.9(6) . . ?
C522 C521 C52 113.0(6) . . ?
C522 C521 H521 108.1 . . ?
C522 C521 C523 109.3(6) . . ?
C523 C521 H521 108.1 . . ?
C521 C522 H52A 109.5 . . ?
C521 C522 H52B 109.5 . . ?
C521 C522 H52C 109.5 . . ?
H52A C522 H52B 109.5 . . ?
H52A C522 H52C 109.5 . . ?
H52B C522 H52C 109.5 . . ?
C521 C523 H52D 109.5 . . ?
C521 C523 H52E 109.5 . . ?
C521 C523 H52F 109.5 . . ?
H52D C523 H52E 109.5 . . ?
H52D C523 H52F 109.5 . . ?
H52E C523 H52F 109.5 . . ?
C56 C561 H561 107.9 . . ?
C56 C561 C562 111.2(6) . . ?
C56 C561 C563 111.2(7) . . ?
C562 C561 H561 107.9 . . ?
C562 C561 C563 110.6(7) . . ?
C563 C561 H561 107.9 . . ?
C561 C562 H56A 109.5 . . ?
C561 C562 H56B 109.5 . . ?
C561 C562 H56C 109.5 . . ?
H56A C562 H56B 109.5 . . ?
H56A C562 H56C 109.5 . . ?
H56B C562 H56C 109.5 . . ?
C561 C563 H56D 109.5 . . ?
C561 C563 H56E 109.5 . . ?
C561 C563 H56F 109.5 . . ?
H56D C563 H56E 109.5 . . ?
H56D C563 H56F 109.5 . . ?
H56E C563 H56F 109.5 . . ?
C62 C621 H621 107.9 . . ?
C622 C621 C62 111.7(5) . . ?
C622 C621 H621 107.9 . . ?
C623 C621 C62 111.9(5) . . ?
C623 C621 H621 107.9 . . ?
C623 C621 C622 109.5(5) . . ?
C621 C622 H62A 109.5 . . ?
C621 C622 H62B 109.5 . . ?
C621 C622 H62C 109.5 . . ?
H62A C622 H62B 109.5 . . ?
H62A C622 H62C 109.5 . . ?
H62B C622 H62C 109.5 . . ?
C621 C623 H62D 109.5 . . ?
C621 C623 H62E 109.5 . . ?
C621 C623 H62F 109.5 . . ?
H62D C623 H62E 109.5 . . ?
H62D C623 H62F 109.5 . . ?
H62E C623 H62F 109.5 . . ?
C66 C661 H661 107.9 . . ?
C66 C661 C662 111.3(5) . . ?
C66 C661 C663 112.2(6) . . ?
C662 C661 H661 107.9 . . ?
C663 C661 H661 107.9 . . ?
C663 C661 C662 109.5(5) . . ?
C661 C662 H66A 109.5 . . ?
C661 C662 H66B 109.5 . . ?
C661 C662 H66C 109.5 . . ?
H66A C662 H66B 109.5 . . ?
H66A C662 H66C 109.5 . . ?
H66B C662 H66C 109.5 . . ?
C661 C663 H66D 109.5 . . ?
C661 C663 H66E 109.5 . . ?
C661 C663 H66F 109.5 . . ?
H66D C663 H66E 109.5 . . ?
H66D C663 H66F 109.5 . . ?
H66E C663 H66F 109.5 . . ?
C72 C721 H721 107.3 . . ?
C72 C721 C722 111.0(5) . . ?
C72 C721 C723 112.8(5) . . ?
C722 C721 H721 107.3 . . ?
C723 C721 H721 107.3 . . ?
C723 C721 C722 111.0(5) . . ?
C721 C722 H72A 109.5 . . ?
C721 C722 H72B 109.5 . . ?
C721 C722 H72C 109.5 . . ?
H72A C722 H72B 109.5 . . ?
H72A C722 H72C 109.5 . . ?
H72B C722 H72C 109.5 . . ?
C721 C723 H72D 109.5 . . ?
C721 C723 H72E 109.5 . . ?
C721 C723 H72F 109.5 . . ?
H72D C723 H72E 109.5 . . ?
H72D C723 H72F 109.5 . . ?
H72E C723 H72F 109.5 . . ?
C76 C761 H761 108.1 . . ?
C76 C761 C762 110.7(5) . . ?
C76 C761 C763 112.3(5) . . ?
C762 C761 H761 108.1 . . ?
C762 C761 C763 109.3(5) . . ?
C763 C761 H761 108.1 . . ?
C761 C762 H76A 109.5 . . ?
C761 C762 H76B 109.5 . . ?
C761 C762 H76C 109.5 . . ?
H76A C762 H76B 109.5 . . ?
H76A C762 H76C 109.5 . . ?
H76B C762 H76C 109.5 . . ?
C761 C763 H76D 109.5 . . ?
C761 C763 H76E 109.5 . . ?
C761 C763 H76F 109.5 . . ?
H76D C763 H76E 109.5 . . ?
H76D C763 H76F 109.5 . . ?
H76E C763 H76F 109.5 . . ?
C82 C821 H821 108.3 . . ?
C82 C821 C822 111.4(5) . . ?
C822 C821 H821 108.3 . . ?
C823 C821 C82 110.9(5) . . ?
C823 C821 H821 108.3 . . ?
C823 C821 C822 109.6(5) . . ?
C821 C822 H82A 109.5 . . ?
C821 C822 H82B 109.5 . . ?
C821 C822 H82C 109.5 . . ?
H82A C822 H82B 109.5 . . ?
H82A C822 H82C 109.5 . . ?
H82B C822 H82C 109.5 . . ?
C821 C823 H82D 109.5 . . ?
C821 C823 H82E 109.5 . . ?
C821 C823 H82F 109.5 . . ?
H82D C823 H82E 109.5 . . ?
H82D C823 H82F 109.5 . . ?
H82E C823 H82F 109.5 . . ?
C86 C861 H861 107.8 . . ?
C86 C861 C862 112.2(5) . . ?
C86 C861 C863 111.4(5) . . ?
C862 C861 H861 107.8 . . ?
C862 C861 C863 109.7(5) . . ?
C863 C861 H861 107.8 . . ?
C861 C862 H86A 109.5 . . ?
C861 C862 H86B 109.5 . . ?
C861 C862 H86C 109.5 . . ?
H86A C862 H86B 109.5 . . ?
H86A C862 H86C 109.5 . . ?
H86B C862 H86C 109.5 . . ?
C861 C863 H86D 109.5 . . ?
C861 C863 H86E 109.5 . . ?
C861 C863 H86F 109.5 . . ?
H86D C863 H86E 109.5 . . ?
H86D C863 H86F 109.5 . . ?
H86E C863 H86F 109.5 . . ?
C92 C921 H921 107.5 . . ?
C92 C921 C922 111.8(5) . . ?
C922 C921 H921 107.5 . . ?
C923 C921 C92 112.0(5) . . ?
C923 C921 H921 107.5 . . ?
C923 C921 C922 110.4(5) . . ?
C921 C922 H92A 109.5 . . ?
C921 C922 H92B 109.5 . . ?
C921 C922 H92C 109.5 . . ?
H92A C922 H92B 109.5 . . ?
H92A C922 H92C 109.5 . . ?
H92B C922 H92C 109.5 . . ?
C921 C923 H92D 109.5 . . ?
C921 C923 H92E 109.5 . . ?
C921 C923 H92F 109.5 . . ?
H92D C923 H92E 109.5 . . ?
H92D C923 H92F 109.5 . . ?
H92E C923 H92F 109.5 . . ?
C96 C961 H961 107.9 . . ?
C96 C961 C962 111.8(5) . . ?
C962 C961 H961 107.9 . . ?
C963 C961 C96 112.5(6) . . ?
C963 C961 H961 107.9 . . ?
C963 C961 C962 108.8(5) . . ?
C961 C962 H96A 109.5 . . ?
C961 C962 H96B 109.5 . . ?
C961 C962 H96C 109.5 . . ?
H96A C962 H96B 109.5 . . ?
H96A C962 H96C 109.5 . . ?
H96B C962 H96C 109.5 . . ?
C961 C963 H96D 109.5 . . ?
C961 C963 H96E 109.5 . . ?
C961 C963 H96F 109.5 . . ?
H96D C963 H96E 109.5 . . ?
H96D C963 H96F 109.5 . . ?
H96E C963 H96F 109.5 . . ?
H11M C11A H11N 109.5 . . ?
H11M C11A H11O 109.5 . . ?
H11N C11A H11O 109.5 . . ?
C12A C11A H11M 109.5 . . ?
C12A C11A H11N 109.5 . . ?
C12A C11A H11O 109.5 . . ?
C11A C12A H12G 108.2 . . ?
C11A C12A H12H 108.2 . . ?
H12G C12A H12H 107.4 . . ?
C13A C12A C11A 116(2) . . ?
C13A C12A H12G 108.2 . . ?
C13A C12A H12H 108.2 . . ?
C12A C13A H13A 104.5 . . ?
C12A C13A H13B 104.5 . . ?
C12A C13A C14A 131(2) . . ?
H13A C13A H13B 105.6 . . ?
C14A C13A H13A 104.5 . . ?
C14A C13A H13B 104.5 . . ?
C13A C14A H14A 100.2 . . ?
C13A C14A H14B 100.2 . . ?
H14A C14A H14B 104.2 . . ?
C15A C14A C13A 146(3) . . ?
C15A C14A H14A 100.2 . . ?
C15A C14A H14B 100.2 . . ?
C14A C15A H15A 98.2 . . ?
C14A C15A H15B 98.2 . . ?
C14A C15A C16A 153(3) . . ?
H15A C15A H15B 103.8 . . ?
C16A C15A H15A 98.2 . . ?
C16A C15A H15B 98.2 . . ?
C15A C16A H16G 109.5 . . ?
C15A C16A H16H 109.5 . . ?
C15A C16A H16I 109.5 . . ?
H16G C16A H16H 109.5 . . ?
H16G C16A H16I 109.5 . . ?
H16H C16A H16I 109.5 . . ?
Cl1 C1 H1C 108.0 . . ?
Cl1 C1 H1D 108.0 . . ?
Cl2 C1 Cl1 117(2) . . ?
Cl2 C1 H1C 108.0 . . ?
Cl2 C1 H1D 108.0 . . ?
H1C C1 H1D 107.2 . . ?
Cl1A C1C H1CA 104.4 . . ?
Cl1A C1C H1CB 104.4 . . ?
Cl2A C1C Cl1A 131(2) . . ?
Cl2A C1C H1CA 104.4 . . ?
Cl2A C1C H1CB 104.4 . . ?
H1CA C1C H1CB 105.6 . . ?
H21A C21A H21B 109.5 . . ?
H21A C21A H21C 109.5 . . ?
H21B C21A H21C 109.5 . . ?
C22A C21A H21A 109.5 . . ?
C22A C21A H21B 109.5 . . ?
C22A C21A H21C 109.5 . . ?
C21A C22A H22G 103.0 . . ?
C21A C22A H22H 103.0 . . ?
C21A C22A C23A 137(2) . . ?
H22G C22A H22H 105.1 . . ?
C23A C22A H22G 103.0 . . ?
C23A C22A H22H 103.0 . . ?
H24A C24A H24B 106.3 . . ?
C23A C24A H24A 106.1 . . ?
C23A C24A H24B 106.1 . . ?
C23A C24A C25A 125.0(18) . . ?
C25A C24A H24A 106.1 . . ?
C25A C24A H24B 106.1 . . ?
C22A C23A C24A 117.0(17) . . ?
C22A C23A H23A 108.1 . . ?
C22A C23A H23B 108.1 . . ?
C24A C23A H23A 108.1 . . ?
C24A C23A H23B 108.1 . . ?
H23A C23A H23B 107.3 . . ?
C24A C25A H25A 102.9 . . ?
C24A C25A H25B 102.9 . . ?
C24A C25A C26A 137(2) . . ?
H25A C25A H25B 105.1 . . ?
C26A C25A H25A 102.9 . . ?
C26A C25A H25B 102.9 . . ?
C25A C26A H26G 109.5 . . ?
C25A C26A H26H 109.5 . . ?
C25A C26A H26I 109.5 . . ?
H26G C26A H26H 109.5 . . ?
H26G C26A H26I 109.5 . . ?
H26H C26A H26I 109.5 . . ?
C2A C1A H1A 120.0 . . ?
C2A C1A C6A 120.0 . . ?
C6A C1A H1A 120.0 . . ?
C1A C2A H2A 120.0 . . ?
C3A C2A C1A 120.0 . . ?
C3A C2A H2A 120.0 . . ?
C2A C3A H3A 120.0 . . ?
C4A C3A C2A 120.0 . . ?
C4A C3A H3A 120.0 . . ?
C3A C4A H4A 120.0 . . ?
C3A C4A C5A 120.0 . . ?
C5A C4A H4A 120.0 . . ?
C4A C5A H5A 120.0 . . ?
C6A C5A C4A 120.0 . . ?
C6A C5A H5A 120.0 . . ?
C1A C6A H6A 120.0 . . ?
C5A C6A C1A 120.0 . . ?
C5A C6A H6A 120.0 . . ?
C2B C1B H1B 120.0 . . ?
C2B C1B C6B 120.0 . . ?
C6B C1B H1B 120.0 . . ?
C1B C2B H2B 120.0 . . ?
C3B C2B C1B 120.0 . . ?
C3B C2B H2B 120.0 . . ?
C2B C3B H3B 120.0 . . ?
C4B C3B C2B 120.0 . . ?
C4B C3B H3B 120.0 . . ?
C3B C4B H4B 120.0 . . ?
C3B C4B C5B 120.0 . . ?
C5B C4B H4B 120.0 . . ?
C4B C5B H5B 120.0 . . ?
C6B C5B C4B 120.0 . . ?
C6B C5B H5B 120.0 . . ?
C1B C6B H6B 120.0 . . ?
C5B C6B C1B 120.0 . . ?
C5B C6B H6B 120.0 . . ?

loop_
_geom_bond_atom_site_label_1
_geom_bond_atom_site_label_2
_geom_bond_distance
_geom_bond_site_symmetry_2
_geom_bond_publ_flag
Cu1 Cu11 2.7221(9) . ?
Cu1 Cu12 2.6435(8) . ?
Cu1 O1 1.842(3) . ?
Cu1 O10 1.839(4) . ?
Cu2 Cu13 2.7080(8) . ?
Cu2 Cu14 2.6716(8) . ?
Cu2 O2 1.825(3) . ?
Cu2 O3 1.835(3) . ?
Cu3 Cu15 2.7115(8) . ?
Cu3 Cu16 2.6826(8) . ?
Cu3 O4 1.839(3) . ?
Cu3 O5 1.835(3) . ?
Cu4 Cu17 2.6542(8) . ?
Cu4 Cu18 2.7167(9) . ?
Cu4 O6 1.827(3) . ?
Cu4 O7 1.823(3) . ?
Cu5 Cu19 2.6632(9) . ?
Cu5 Cu20 2.7031(9) . ?
Cu5 O8 1.836(3) . ?
Cu5 O9 1.835(4) . ?
Cu6 Cu11 2.6490(9) . ?
Cu6 Cu12 2.7464(9) . ?
Cu6 O11 1.841(3) . ?
Cu6 O20 1.835(3) . ?
Cu7 Cu13 2.6564(8) . ?
Cu7 Cu14 2.7048(8) . ?
Cu7 O12 1.833(3) . ?
Cu7 O13 1.834(3) . ?
Cu8 Cu15 2.6799(8) . ?
Cu8 Cu16 2.6950(8) . ?
Cu8 O14 1.846(3) . ?
Cu8 O15 1.843(3) . ?
Cu9 Cu17 2.7080(9) . ?
Cu9 Cu18 2.6598(8) . ?
Cu9 O16 1.826(3) . ?
Cu9 O17 1.840(3) . ?
Cu10 Cu19 2.7247(8) . ?
Cu10 Cu20 2.6579(9) . ?
Cu10 O18 1.843(3) . ?
Cu10 O19 1.832(3) . ?
Cu11 Cu20 2.6083(9) . ?
Cu11 O10 1.843(4) . ?
Cu11 O20 1.850(3) . ?
Cu12 Cu13 2.6564(9) . ?
Cu12 O1 1.855(3) . ?
Cu12 O11 1.843(3) . ?
Cu13 O2 1.844(3) . ?
Cu13 O12 1.847(3) . ?
Cu14 Cu15 2.6526(8) . ?
Cu14 O3 1.854(3) . ?
Cu14 O13 1.851(3) . ?
Cu15 O4 1.851(3) . ?
Cu15 O14 1.863(3) . ?
Cu16 Cu17 2.6216(8) . ?
Cu16 O5 1.870(3) . ?
Cu16 O15 1.860(3) . ?
Cu17 O6 1.852(3) . ?
Cu17 O16 1.845(3) . ?
Cu18 Cu19 2.6508(9) . ?
Cu18 O7 1.844(3) . ?
Cu18 O17 1.855(3) . ?
Cu19 O8 1.869(3) . ?
Cu19 O18 1.851(3) . ?
Cu20 O9 1.838(3) . ?
Cu20 O19 1.837(3) . ?
Si1 O1 1.636(4) . ?
Si1 O2 1.637(3) . ?
Si1 N1 1.716(4) . ?
Si1 C10 1.845(5) . ?
Si2 O3 1.644(3) . ?
Si2 O4 1.636(3) . ?
Si2 N2 1.722(4) . ?
Si2 C20 1.863(5) . ?
Si3 O5 1.629(3) . ?
Si3 O6 1.633(4) . ?
Si3 N3 1.729(4) . ?
Si3 C30 1.865(6) . ?
Si4 O7 1.636(4) . ?
Si4 O8 1.635(4) . ?
Si4 N4 1.728(4) . ?
Si4 C40 1.864(6) . ?
Si5 O9 1.630(4) . ?
Si5 O10 1.629(4) . ?
Si5 N5 1.719(5) . ?
Si5 C50 1.859(6) . ?
Si6 O11 1.635(3) . ?
Si6 O12 1.642(4) . ?
Si6 N6 1.718(4) . ?
Si6 C60 1.852(5) . ?
Si7 O13 1.635(3) . ?
Si7 O14 1.629(3) . ?
Si7 N7 1.721(4) . ?
Si7 C70 1.852(5) . ?
Si8 O15 1.633(3) . ?
Si8 O16 1.637(3) . ?
Si8 N8 1.722(4) . ?
Si8 C80 1.858(5) . ?
Si9 O17 1.634(3) . ?
Si9 O18 1.639(3) . ?
Si9 N9 1.718(4) . ?
Si9 C90 1.865(5) . ?
Si10 O19 1.638(4) . ?
Si10 O20 1.637(4) . ?
Si10 N10 1.717(5) . ?
Si10 C100 1.856(6) . ?
Si11 N1 1.756(4) . ?
Si11 C17 1.866(6) . ?
Si11 C18 1.873(6) . ?
Si11 C19 1.866(6) . ?
Si12 N2 1.763(4) . ?
Si12 C27 1.861(6) . ?
Si12 C28 1.850(6) . ?
Si12 C29 1.856(6) . ?
Si13 N3 1.750(4) . ?
Si13 C37 1.861(7) . ?
Si13 C38 1.863(7) . ?
Si13 C39 1.846(7) . ?
Si14 N4 1.752(4) . ?
Si14 C47 1.865(6) . ?
Si14 C48 1.862(5) . ?
Si14 C49 1.871(6) . ?
Si15 C57 1.92(3) . ?
Si15 C58 1.86(3) . ?
Si15 C59 1.89(3) . ?
Si15 N5 1.82(2) . ?
C57 H57A 0.9800 . ?
C57 H57B 0.9800 . ?
C57 H57C 0.9800 . ?
C58 H58A 0.9800 . ?
C58 H58B 0.9800 . ?
C58 H58C 0.9800 . ?
C59 H59A 0.9800 . ?
C59 H59B 0.9800 . ?
C59 H59C 0.9800 . ?
Si5A C57A 1.895(17) . ?
Si5A C58A 1.898(18) . ?
Si5A C59A 1.875(18) . ?
Si5A N5 1.718(12) . ?
C57A H57D 0.9800 . ?
C57A H57E 0.9800 . ?
C57A H57F 0.9800 . ?
C58A H58D 0.9800 . ?
C58A H58E 0.9800 . ?
C58A H58F 0.9800 . ?
C59A H59D 0.9800 . ?
C59A H59E 0.9800 . ?
C59A H59F 0.9800 . ?
Si16 N6 1.761(4) . ?
Si16 C67 1.865(6) . ?
Si16 C68 1.877(6) . ?
Si16 C69 1.859(6) . ?
Si17 N7 1.760(4) . ?
Si17 C77 1.868(7) . ?
Si17 C78 1.875(6) . ?
Si17 C79 1.858(7) . ?
Si18 N8 1.759(4) . ?
Si18 C87 1.856(6) . ?
Si18 C88 1.853(6) . ?
Si18 C89 1.873(5) . ?
Si19 N9 1.760(4) . ?
Si19 C97 1.855(6) . ?
Si19 C98 1.872(6) . ?
Si19 C99 1.873(5) . ?
Si20 C107 1.89(3) . ?
Si20 C108 1.82(3) . ?
Si20 C109 1.90(2) . ?
Si20 N10 1.848(16) . ?
C107 H10A 0.9800 . ?
C107 H10B 0.9800 . ?
C107 H10C 0.9800 . ?
C108 H10D 0.9800 . ?
C108 H10E 0.9800 . ?
C108 H10F 0.9800 . ?
C109 H10G 0.9800 . ?
C109 H10H 0.9800 . ?
C109 H10I 0.9800 . ?
Si2A C07A 1.865(16) . ?
Si2A C08A 1.853(16) . ?
Si2A C09A 1.907(16) . ?
Si2A N10 1.738(10) . ?
C07A H07A 0.9800 . ?
C07A H07B 0.9800 . ?
C07A H07C 0.9800 . ?
C08A H08A 0.9800 . ?
C08A H08B 0.9800 . ?
C08A H08C 0.9800 . ?
C09A H09A 0.9800 . ?
C09A H09B 0.9800 . ?
C09A H09C 0.9800 . ?
N1 C11 1.458(6) . ?
N2 C21 1.467(6) . ?
N3 C31 1.456(7) . ?
N4 C41 1.463(6) . ?
N5 C51 1.470(8) . ?
N6 C61 1.461(6) . ?
N7 C71 1.457(6) . ?
N8 C81 1.462(6) . ?
N9 C91 1.462(6) . ?
N10 C101 1.447(7) . ?
C10 H10J 0.9800 . ?
C10 H10K 0.9800 . ?
C10 H10L 0.9800 . ?
C11 C12 1.402(7) . ?
C11 C16 1.407(7) . ?
C12 C13 1.396(9) . ?
C12 C121 1.514(8) . ?
C13 H13 0.9500 . ?
C13 C14 1.368(9) . ?
C14 H14 0.9500 . ?
C14 C15 1.382(9) . ?
C15 H15 0.9500 . ?
C15 C16 1.400(8) . ?
C16 C161 1.507(7) . ?
C17 H17A 0.9800 . ?
C17 H17B 0.9800 . ?
C17 H17C 0.9800 . ?
C18 H18A 0.9800 . ?
C18 H18B 0.9800 . ?
C18 H18C 0.9800 . ?
C19 H19A 0.9800 . ?
C19 H19B 0.9800 . ?
C19 H19C 0.9800 . ?
C20 H20A 0.9800 . ?
C20 H20B 0.9800 . ?
C20 H20C 0.9800 . ?
C21 C22 1.407(7) . ?
C21 C26 1.405(7) . ?
C22 C23 1.378(7) . ?
C22 C221 1.513(8) . ?
C23 H23 0.9500 . ?
C23 C24 1.369(8) . ?
C24 H24 0.9500 . ?
C24 C25 1.369(8) . ?
C25 H25 0.9500 . ?
C25 C26 1.391(7) . ?
C26 C261 1.513(7) . ?
C27 H27A 0.9800 . ?
C27 H27B 0.9800 . ?
C27 H27C 0.9800 . ?
C28 H28A 0.9800 . ?
C28 H28B 0.9800 . ?
C28 H28C 0.9800 . ?
C29 H29A 0.9800 . ?
C29 H29B 0.9800 . ?
C29 H29C 0.9800 . ?
C30 H30A 0.9800 . ?
C30 H30B 0.9800 . ?
C30 H30C 0.9800 . ?
C31 C32 1.399(9) . ?
C31 C36 1.420(9) . ?
C32 C33 1.402(9) . ?
C32 C321 1.495(9) . ?
C33 H33 0.9500 . ?
C33 C34 1.368(12) . ?
C34 H34 0.9500 . ?
C34 C35 1.366(12) . ?
C35 H35 0.9500 . ?
C35 C36 1.430(10) . ?
C36 C361 1.506(10) . ?
C37 H37A 0.9800 . ?
C37 H37B 0.9800 . ?
C37 H37C 0.9800 . ?
C38 H38A 0.9800 . ?
C38 H38B 0.9800 . ?
C38 H38C 0.9800 . ?
C39 H39A 0.9800 . ?
C39 H39B 0.9800 . ?
C39 H39C 0.9800 . ?
C40 H40A 0.9800 . ?
C40 H40B 0.9800 . ?
C40 H40C 0.9800 . ?
C41 C42 1.403(7) . ?
C41 C46 1.407(7) . ?
C42 C43 1.404(8) . ?
C42 C421 1.508(8) . ?
C43 H43 0.9500 . ?
C43 C44 1.365(9) . ?
C44 H44 0.9500 . ?
C44 C45 1.348(9) . ?
C45 H45 0.9500 . ?
C45 C46 1.403(8) . ?
C46 C461 1.512(8) . ?
C47 H47A 0.9800 . ?
C47 H47B 0.9800 . ?
C47 H47C 0.9800 . ?
C48 H48A 0.9800 . ?
C48 H48B 0.9800 . ?
C48 H48C 0.9800 . ?
C49 H49A 0.9800 . ?
C49 H49B 0.9800 . ?
C49 H49C 0.9800 . ?
C50 H50A 0.9800 . ?
C50 H50B 0.9800 . ?
C50 H50C 0.9800 . ?
C51 C52 1.429(9) . ?
C51 C56 1.405(9) . ?
C52 C53 1.380(9) . ?
C52 C521 1.513(9) . ?
C53 H53 0.9500 . ?
C53 C54 1.384(10) . ?
C54 H54 0.9500 . ?
C54 C55 1.358(10) . ?
C55 H55 0.9500 . ?
C55 C56 1.378(10) . ?
C56 C561 1.513(10) . ?
C60 H60A 0.9800 . ?
C60 H60B 0.9800 . ?
C60 H60C 0.9800 . ?
C61 C62 1.397(7) . ?
C61 C66 1.412(7) . ?
C62 C63 1.408(8) . ?
C62 C621 1.532(8) . ?
C63 H63 0.9500 . ?
C63 C64 1.365(9) . ?
C64 H64 0.9500 . ?
C64 C65 1.365(9) . ?
C65 H65 0.9500 . ?
C65 C66 1.393(8) . ?
C66 C661 1.515(8) . ?
C67 H67A 0.9800 . ?
C67 H67B 0.9800 . ?
C67 H67C 0.9800 . ?
C68 H68A 0.9800 . ?
C68 H68B 0.9800 . ?
C68 H68C 0.9800 . ?
C69 H69A 0.9800 . ?
C69 H69B 0.9800 . ?
C69 H69C 0.9800 . ?
C70 H70A 0.9800 . ?
C70 H70B 0.9800 . ?
C70 H70C 0.9800 . ?
C71 C72 1.412(8) . ?
C71 C76 1.396(7) . ?
C72 C73 1.378(7) . ?
C72 C721 1.513(8) . ?
C73 H73 0.9500 . ?
C73 C74 1.377(8) . ?
C74 H74 0.9500 . ?
C74 C75 1.378(9) . ?
C75 H75 0.9500 . ?
C75 C76 1.398(8) . ?
C76 C761 1.520(8) . ?
C77 H77A 0.9800 . ?
C77 H77B 0.9800 . ?
C77 H77C 0.9800 . ?
C78 H78A 0.9800 . ?
C78 H78B 0.9800 . ?
C78 H78C 0.9800 . ?
C79 H79A 0.9800 . ?
C79 H79B 0.9800 . ?
C79 H79C 0.9800 . ?
C80 H80A 0.9800 . ?
C80 H80B 0.9800 . ?
C80 H80C 0.9800 . ?
C81 C82 1.390(7) . ?
C81 C86 1.409(7) . ?
C82 C83 1.406(8) . ?
C82 C821 1.536(8) . ?
C83 H83 0.9500 . ?
C83 C84 1.361(8) . ?
C84 H84 0.9500 . ?
C84 C85 1.373(8) . ?
C85 H85 0.9500 . ?
C85 C86 1.396(7) . ?
C86 C861 1.516(7) . ?
C87 H87A 0.9800 . ?
C87 H87B 0.9800 . ?
C87 H87C 0.9800 . ?
C88 H88A 0.9800 . ?
C88 H88B 0.9800 . ?
C88 H88C 0.9800 . ?
C89 H89A 0.9800 . ?
C89 H89B 0.9800 . ?
C89 H89C 0.9800 . ?
C90 H90A 0.9800 . ?
C90 H90B 0.9800 . ?
C90 H90C 0.9800 . ?
C91 C92 1.409(7) . ?
C91 C96 1.404(7) . ?
C92 C93 1.384(7) . ?
C92 C921 1.530(7) . ?
C93 H93 0.9500 . ?
C93 C94 1.368(8) . ?
C94 H94 0.9500 . ?
C94 C95 1.370(8) . ?
C95 H95 0.9500 . ?
C95 C96 1.383(8) . ?
C96 C961 1.528(8) . ?
C97 H97A 0.9800 . ?
C97 H97B 0.9800 . ?
C97 H97C 0.9800 . ?
C98 H98A 0.9800 . ?
C98 H98B 0.9800 . ?
C98 H98C 0.9800 . ?
C99 H99A 0.9800 . ?
C99 H99B 0.9800 . ?
C99 H99C 0.9800 . ?
C100 H10M 0.9800 . ?
C100 H10N 0.9800 . ?
C100 H10O 0.9800 . ?
C101 C102 1.410(8) . ?
C101 C106 1.415(9) . ?
C102 C103 1.378(9) . ?
C102 C110 1.475(9) . ?
C103 H103 0.9500 . ?
C103 C104 1.329(11) . ?
C104 H104 0.9500 . ?
C104 C105 1.394(13) . ?
C105 H105 0.9500 . ?
C105 C106 1.406(11) . ?
C106 C113 1.514(11) . ?
C110 H110 1.0000 . ?
C110 C111 1.554(10) . ?
C110 C112 1.506(10) . ?
C111 H11A 0.9800 . ?
C111 H11B 0.9800 . ?
C111 H11C 0.9800 . ?
C112 H11D 0.9800 . ?
C112 H11E 0.9800 . ?
C112 H11F 0.9800 . ?
C113 H113 1.0000 . ?
C113 C114 1.538(12) . ?
C113 C115 1.508(11) . ?
C114 H11G 0.9800 . ?
C114 H11H 0.9800 . ?
C114 H11I 0.9800 . ?
C115 H11J 0.9800 . ?
C115 H11K 0.9800 . ?
C115 H11L 0.9800 . ?
C121 H121 1.0000 . ?
C121 C122 1.534(8) . ?
C121 C123 1.543(8) . ?
C122 H12A 0.9800 . ?
C122 H12B 0.9800 . ?
C122 H12C 0.9800 . ?
C123 H12D 0.9800 . ?
C123 H12E 0.9800 . ?
C123 H12F 0.9800 . ?
C161 H161 1.0000 . ?
C161 C162 1.551(7) . ?
C161 C163 1.518(7) . ?
C162 H16A 0.9800 . ?
C162 H16B 0.9800 . ?
C162 H16C 0.9800 . ?
C163 H16D 0.9800 . ?
C163 H16E 0.9800 . ?
C163 H16F 0.9800 . ?
C221 H221 1.0000 . ?
C221 C222 1.535(8) . ?
C221 C223 1.542(8) . ?
C222 H22A 0.9800 . ?
C222 H22B 0.9800 . ?
C222 H22C 0.9800 . ?
C223 H22D 0.9800 . ?
C223 H22E 0.9800 . ?
C223 H22F 0.9800 . ?
C261 H261 1.0000 . ?
C261 C262 1.536(8) . ?
C261 C263 1.521(8) . ?
C262 H26A 0.9800 . ?
C262 H26B 0.9800 . ?
C262 H26C 0.9800 . ?
C263 H26D 0.9800 . ?
C263 H26E 0.9800 . ?
C263 H26F 0.9800 . ?
C321 H321 1.0000 . ?
C321 C322 1.551(8) . ?
C321 C323 1.530(8) . ?
C322 H32A 0.9800 . ?
C322 H32B 0.9800 . ?
C322 H32C 0.9800 . ?
C323 H32D 0.9800 . ?
C323 H32E 0.9800 . ?
C323 H32F 0.9800 . ?
C361 H361 1.0000 . ?
C361 C362 1.538(9) . ?
C361 C363 1.543(10) . ?
C362 H36A 0.9800 . ?
C362 H36B 0.9800 . ?
C362 H36C 0.9800 . ?
C363 H36D 0.9800 . ?
C363 H36E 0.9800 . ?
C363 H36F 0.9800 . ?
C421 H421 1.0000 . ?
C421 C422 1.540(7) . ?
C421 C423 1.551(7) . ?
C422 H42A 0.9800 . ?
C422 H42B 0.9800 . ?
C422 H42C 0.9800 . ?
C423 H42D 0.9800 . ?
C423 H42E 0.9800 . ?
C423 H42F 0.9800 . ?
C461 H461 1.0000 . ?
C461 C462 1.531(9) . ?
C461 C463 1.543(8) . ?
C462 H46A 0.9800 . ?
C462 H46B 0.9800 . ?
C462 H46C 0.9800 . ?
C463 H46D 0.9800 . ?
C463 H46E 0.9800 . ?
C463 H46F 0.9800 . ?
C521 H521 1.0000 . ?
C521 C522 1.509(8) . ?
C521 C523 1.550(10) . ?
C522 H52A 0.9800 . ?
C522 H52B 0.9800 . ?
C522 H52C 0.9800 . ?
C523 H52D 0.9800 . ?
C523 H52E 0.9800 . ?
C523 H52F 0.9800 . ?
C561 H561 1.0000 . ?
C561 C562 1.541(10) . ?
C561 C563 1.550(10) . ?
C562 H56A 0.9800 . ?
C562 H56B 0.9800 . ?
C562 H56C 0.9800 . ?
C563 H56D 0.9800 . ?
C563 H56E 0.9800 . ?
C563 H56F 0.9800 . ?
C621 H621 1.0000 . ?
C621 C622 1.528(8) . ?
C621 C623 1.525(8) . ?
C622 H62A 0.9800 . ?
C622 H62B 0.9800 . ?
C622 H62C 0.9800 . ?
C623 H62D 0.9800 . ?
C623 H62E 0.9800 . ?
C623 H62F 0.9800 . ?
C661 H661 1.0000 . ?
C661 C662 1.547(8) . ?
C661 C663 1.539(9) . ?
C662 H66A 0.9800 . ?
C662 H66B 0.9800 . ?
C662 H66C 0.9800 . ?
C663 H66D 0.9800 . ?
C663 H66E 0.9800 . ?
C663 H66F 0.9800 . ?
C721 H721 1.0000 . ?
C721 C722 1.549(8) . ?
C721 C723 1.536(8) . ?
C722 H72A 0.9800 . ?
C722 H72B 0.9800 . ?
C722 H72C 0.9800 . ?
C723 H72D 0.9800 . ?
C723 H72E 0.9800 . ?
C723 H72F 0.9800 . ?
C761 H761 1.0000 . ?
C761 C762 1.537(8) . ?
C761 C763 1.543(7) . ?
C762 H76A 0.9800 . ?
C762 H76B 0.9800 . ?
C762 H76C 0.9800 . ?
C763 H76D 0.9800 . ?
C763 H76E 0.9800 . ?
C763 H76F 0.9800 . ?
C821 H821 1.0000 . ?
C821 C822 1.556(8) . ?
C821 C823 1.533(7) . ?
C822 H82A 0.9800 . ?
C822 H82B 0.9800 . ?
C822 H82C 0.9800 . ?
C823 H82D 0.9800 . ?
C823 H82E 0.9800 . ?
C823 H82F 0.9800 . ?
C861 H861 1.0000 . ?
C861 C862 1.528(8) . ?
C861 C863 1.531(8) . ?
C862 H86A 0.9800 . ?
C862 H86B 0.9800 . ?
C862 H86C 0.9800 . ?
C863 H86D 0.9800 . ?
C863 H86E 0.9800 . ?
C863 H86F 0.9800 . ?
C921 H921 1.0000 . ?
C921 C922 1.536(8) . ?
C921 C923 1.530(8) . ?
C922 H92A 0.9800 . ?
C922 H92B 0.9800 . ?
C922 H92C 0.9800 . ?
C923 H92D 0.9800 . ?
C923 H92E 0.9800 . ?
C923 H92F 0.9800 . ?
C961 H961 1.0000 . ?
C961 C962 1.533(8) . ?
C961 C963 1.511(9) . ?
C962 H96A 0.9800 . ?
C962 H96B 0.9800 . ?
C962 H96C 0.9800 . ?
C963 H96D 0.9800 . ?
C963 H96E 0.9800 . ?
C963 H96F 0.9800 . ?
C11A H11M 0.9800 . ?
C11A H11N 0.9800 . ?
C11A H11O 0.9800 . ?
C11A C12A 1.40(2) . ?
C12A H12G 0.9900 . ?
C12A H12H 0.9900 . ?
C12A C13A 1.29(2) . ?
C13A H13A 0.9900 . ?
C13A H13B 0.9900 . ?
C13A C14A 1.52(2) . ?
C14A H14A 0.9900 . ?
C14A H14B 0.9900 . ?
C14A C15A 1.25(2) . ?
C15A H15A 0.9900 . ?
C15A H15B 0.9900 . ?
C15A C16A 1.32(2) . ?
C16A H16G 0.9800 . ?
C16A H16H 0.9800 . ?
C16A H16I 0.9800 . ?
Cl1 C1 1.74(3) . ?
Cl2 C1 1.48(3) . ?
C1 H1C 0.9900 . ?
C1 H1D 0.9900 . ?
Cl1A C1C 1.72(3) . ?
Cl2A C1C 1.70(3) . ?
C1C H1CA 0.9900 . ?
C1C H1CB 0.9900 . ?
C21A H21A 0.9800 . ?
C21A H21B 0.9800 . ?
C21A H21C 0.9800 . ?
C21A C22A 1.11(2) . ?
C22A H22G 0.9900 . ?
C22A H22H 0.9900 . ?
C22A C23A 1.205(19) . ?
C24A H24A 0.9900 . ?
C24A H24B 0.9900 . ?
C24A C23A 1.276(16) . ?
C24A C25A 1.34(2) . ?
C23A H23A 0.9900 . ?
C23A H23B 0.9900 . ?
C25A H25A 0.9900 . ?
C25A H25B 0.9900 . ?
C25A C26A 1.54(3) . ?
C26A H26G 0.9800 . ?
C26A H26H 0.9800 . ?
C26A H26I 0.9800 . ?
C1A H1A 0.9500 . ?
C1A C2A 1.3900 . ?
C1A C6A 1.3900 . ?
C2A H2A 0.9500 . ?
C2A C3A 1.3900 . ?
C3A H3A 0.9500 . ?
C3A C4A 1.3900 . ?
C4A H4A 0.9500 . ?
C4A C5A 1.3900 . ?
C5A H5A 0.9500 . ?
C5A C6A 1.3900 . ?
C6A H6A 0.9500 . ?
C1B H1B 0.9500 . ?
C1B C2B 1.3900 . ?
C1B C6B 1.3900 . ?
C2B H2B 0.9500 . ?
C2B C3B 1.3900 . ?
C3B H3B 0.9500 . ?
C3B C4B 1.3900 . ?
C4B H4B 0.9500 . ?
C4B C5B 1.3900 . ?
C5B H5B 0.9500 . ?
C5B C6B 1.3900 . ?
C6B H6B 0.9500 . ?
